data_4335301
loop_
_publ_author_name
'Bellie Sundaram Krishnamoorthy'
'Arunabha Thakur'
'Kiran Kumar Varma Chakrahari'
'Shubhankar Kumar Bose'
'Paul Hamon'
'Thierry Roisnel'
'Samia Kahlal'
'Sundargopal Ghosh'
'Jean-Fran\,cois Halet'

_publ_section_title
;
 Correction to Theoretical and Experimental Investigations on
 Hypoelectronic Heterodimetallaboranes of Group 6 Transition Metals
;
_journal_name_full 'Inorganic Chemistry'
_journal_page_first 7305
_journal_page_last 7305
_journal_paper_doi 10.1021/ic401084w
_journal_volume 52
_journal_year 2013
_chemical_compound_source 'synthesis as described'
_chemical_formula_moiety 'C20 H34 B4 Mo2 S2'
_chemical_formula_sum 'C20 H34 B4 Mo2 S2'
_chemical_formula_weight 573.71
_chemical_name_systematic
;
 ?
;
_space_group_IT_number 14
_symmetry_cell_setting monoclinic
_symmetry_Int_Tables_number 14
_symmetry_space_group_name_Hall '-P 2yn'
_symmetry_space_group_name_H-M 'P 1 21/n 1'
_atom_sites_solution_hydrogens geom
_atom_sites_solution_primary direct
_atom_sites_solution_secondary difmap
_audit_conform_dict_location ftp://ftp.iucr.org/pub/cif_core.dic
_audit_conform_dict_name cif_core.dic
_audit_conform_dict_version 2.4
_audit_creation_date 2011-11-23T11:19:02-00:00
_audit_creation_method 'WinGX routine CIF_UPDATE'
_cell_angle_alpha 90
_cell_angle_beta 114.6850(10)
_cell_angle_gamma 90
_cell_formula_units_Z 12
_cell_length_a 15.1781(3)
_cell_length_b 32.3410(7)
_cell_length_c 16.5167(3)
_cell_measurement_reflns_used 9954
_cell_measurement_temperature 150(2)
_cell_measurement_theta_max 27.43
_cell_measurement_theta_min 2.4
_cell_measurement_wavelength 0.71073
_cell_volume 7366.7(3)
_computing_cell_refinement 'Bruker APEX2 (Bruker, 2006)'
_computing_data_collection 'Bruker APEX2 (Bruker, 2006)'
_computing_data_reduction 'Bruker APEX2 (Bruker, 2006)'
_computing_molecular_graphics 'Ortep-3 for Windows (Farrugia, 1997)'
_computing_publication_material
;
           WinGX publication routines (Farrugia, 1999),
           CRYSCAL (T. Roisnel, local program)
;
_computing_structure_refinement 'SHELXL-97 (Sheldrick, 1997)'
_computing_structure_solution 'SIR97 (Altomare et al., 1999)'
_diffrn_ambient_temperature 150(2)
_diffrn_detector 'CCD plate'
_diffrn_measured_fraction_theta_full 0.997
_diffrn_measured_fraction_theta_max 0.997
_diffrn_measurement_device_type 'APEXII, Bruker-AXS'
_diffrn_measurement_method 'CCD rotation images, thin slices'
_diffrn_radiation_monochromator graphite
_diffrn_radiation_probe x-ray
_diffrn_radiation_type MoK\a
_diffrn_radiation_wavelength 0.71073
_diffrn_reflns_av_R_equivalents 0.0481
_diffrn_reflns_av_unetI/netI 0.0501
_diffrn_reflns_limit_h_max 19
_diffrn_reflns_limit_h_min -19
_diffrn_reflns_limit_k_max 42
_diffrn_reflns_limit_k_min -42
_diffrn_reflns_limit_l_max 21
_diffrn_reflns_limit_l_min -14
_diffrn_reflns_number 62590
_diffrn_reflns_theta_full 27.48
_diffrn_reflns_theta_max 27.48
_diffrn_reflns_theta_min 2.92
_exptl_absorpt_coefficient_mu 1.196
_exptl_absorpt_correction_T_max 0.909
_exptl_absorpt_correction_T_min 0.829
_exptl_absorpt_correction_type multi-scan
_exptl_absorpt_process_details
;
  [Sheldrick, G.M. (2002). SADABS Bruker AXS Inc., Madison, Wisconsin, USA]
;
_exptl_crystal_colour red
_exptl_crystal_density_diffrn 1.552
_exptl_crystal_description prism
_exptl_crystal_F_000 3480
_exptl_crystal_size_max 0.27
_exptl_crystal_size_mid 0.09
_exptl_crystal_size_min 0.08
_refine_diff_density_max 6.413
_refine_diff_density_min -2.718
_refine_diff_density_rms 0.19
_refine_ls_extinction_method none
_refine_ls_goodness_of_fit_ref 1.022
_refine_ls_hydrogen_treatment constr
_refine_ls_matrix_type full
_refine_ls_number_parameters 769
_refine_ls_number_reflns 16864
_refine_ls_number_restraints 0
_refine_ls_restrained_S_all 1.022
_refine_ls_R_factor_all 0.0997
_refine_ls_R_factor_gt 0.0721
_refine_ls_shift/su_max 0.004
_refine_ls_shift/su_mean 0
_refine_ls_structure_factor_coef Fsqd
_refine_ls_weighting_details 'calc w=1/[\s^2^(Fo^2^)+(0.0948P)^2^+75.1442P] where P=(Fo^2^+2Fc^2^)/3'
_refine_ls_weighting_scheme calc
_refine_ls_wR_factor_gt 0.1841
_refine_ls_wR_factor_ref 0.2071
_reflns_number_gt 12442
_reflns_number_total 16864
_reflns_threshold_expression >2sigma(I)
_cod_data_source_file ic401084w_si_001_1.cif
_cod_data_source_block 5
_cod_original_sg_symbol_H-M 'P 21/n'
_cod_database_code 4335301

loop_
_symmetry_equiv_pos_as_xyz
'x, y, z'
'-x+1/2, y+1/2, -z+1/2'
'-x, -y, -z'
'x-1/2, -y-1/2, z-1/2'

loop_
_atom_site_label
_atom_site_type_symbol
_atom_site_fract_x
_atom_site_fract_y
_atom_site_fract_z
_atom_site_U_iso_or_equiv
_atom_site_adp_type
_atom_site_occupancy
_atom_site_symmetry_multiplicity
_atom_site_calc_flag
_atom_site_refinement_flags
Mo1 Mo -0.01686(4) 0.145314(17) 0.85050(4) 0.02092(14) Uani 1 1 d .
C1 C -0.0294(5) 0.0742(2) 0.8573(5) 0.0237(14) Uani 1 1 d .
C2 C -0.1056(5) 0.0877(2) 0.7757(5) 0.0272(15) Uani 1 1 d .
C3 C -0.1689(5) 0.1133(2) 0.7970(5) 0.0274(15) Uani 1 1 d .
C4 C -0.1321(5) 0.1157(2) 0.8920(5) 0.0257(14) Uani 1 1 d .
C5 C -0.0462(5) 0.0918(2) 0.9294(5) 0.0230(13) Uani 1 1 d .
C6 C 0.0494(6) 0.0435(2) 0.8670(6) 0.0365(18) Uani 1 1 d .
H6A H 0.0244 0.0154 0.8639 0.055 Uiso 1 1 calc R
H6B H 0.1047 0.0477 0.9246 0.055 Uiso 1 1 calc R
H6C H 0.0701 0.0477 0.8188 0.055 Uiso 1 1 calc R
C7 C -0.1205(7) 0.0735(3) 0.6843(5) 0.045(2) Uani 1 1 d .
H7A H -0.0583 0.0645 0.6853 0.067 Uiso 1 1 calc R
H7B H -0.1465 0.0963 0.642 0.067 Uiso 1 1 calc R
H7C H -0.1663 0.0503 0.666 0.067 Uiso 1 1 calc R
C8 C -0.2613(6) 0.1322(3) 0.7320(6) 0.045(2) Uani 1 1 d .
H8A H -0.3145 0.1124 0.7182 0.067 Uiso 1 1 calc R
H8B H -0.2547 0.1395 0.6772 0.067 Uiso 1 1 calc R
H8C H -0.2754 0.1573 0.758 0.067 Uiso 1 1 calc R
C9 C -0.1799(7) 0.1377(2) 0.9429(6) 0.0393(19) Uani 1 1 d .
H9A H -0.2287 0.1196 0.9488 0.059 Uiso 1 1 calc R
H9B H -0.2114 0.1629 0.9109 0.059 Uiso 1 1 calc R
H9C H -0.131 0.145 1.0023 0.059 Uiso 1 1 calc R
C10 C 0.0122(6) 0.0828(2) 1.0262(5) 0.0321(16) Uani 1 1 d .
H10A H 0.0012 0.1046 1.0621 0.048 Uiso 1 1 calc R
H10B H 0.0812 0.0818 1.0386 0.048 Uiso 1 1 calc R
H10C H -0.0077 0.0561 1.0412 0.048 Uiso 1 1 calc R
Mo2 Mo 0.09719(4) 0.206701(17) 0.85066(4) 0.02147(14) Uani 1 1 d .
C11 C 0.1394(5) 0.2766(2) 0.8624(5) 0.0284(15) Uani 1 1 d .
C12 C 0.1282(5) 0.2624(2) 0.7772(5) 0.0266(14) Uani 1 1 d .
C13 C 0.2010(5) 0.2322(2) 0.7900(5) 0.0277(15) Uani 1 1 d .
C14 C 0.2563(5) 0.2268(2) 0.8832(5) 0.0263(14) Uani 1 1 d .
C15 C 0.2182(5) 0.2541(2) 0.9284(5) 0.0311(16) Uani 1 1 d .
C16 C 0.0832(7) 0.3101(3) 0.8802(7) 0.050(2) Uani 1 1 d .
H16A H 0.1162 0.3366 0.8844 0.075 Uiso 1 1 calc R
H16B H 0.0782 0.3045 0.9364 0.075 Uiso 1 1 calc R
H16C H 0.0181 0.3113 0.8316 0.075 Uiso 1 1 calc R
C17 C 0.0575(6) 0.2779(3) 0.6886(6) 0.045(2) Uani 1 1 d .
H17A H -0.0013 0.2877 0.6934 0.067 Uiso 1 1 calc R
H17B H 0.0406 0.2555 0.6448 0.067 Uiso 1 1 calc R
H17C H 0.0866 0.3008 0.6693 0.067 Uiso 1 1 calc R
C18 C 0.2215(7) 0.2120(3) 0.7177(6) 0.045(2) Uani 1 1 d .
H18A H 0.2687 0.2286 0.7057 0.068 Uiso 1 1 calc R
H18B H 0.1613 0.21 0.6633 0.068 Uiso 1 1 calc R
H18C H 0.2478 0.1842 0.7368 0.068 Uiso 1 1 calc R
C19 C 0.3444(6) 0.2001(3) 0.9268(7) 0.046(2) Uani 1 1 d .
H19A H 0.3427 0.1778 0.886 0.069 Uiso 1 1 calc R
H19B H 0.3451 0.1882 0.9816 0.069 Uiso 1 1 calc R
H19C H 0.4028 0.2168 0.9411 0.069 Uiso 1 1 calc R
C20 C 0.2610(7) 0.2607(3) 1.0269(5) 0.048(2) Uani 1 1 d .
H20A H 0.284 0.2342 1.0574 0.072 Uiso 1 1 calc R
H20B H 0.2115 0.2721 1.0442 0.072 Uiso 1 1 calc R
H20C H 0.3155 0.28 1.0439 0.072 Uiso 1 1 calc R
S1 S 0.00243(19) 0.20814(7) 0.93953(18) 0.0470(6) Uani 1 1 d .
B21 B 0.1081(9) 0.1727(3) 0.9825(6) 0.055(3) Uani 1 1 d .
H21 H 0.1473 0.1703 1.0567 0.066 Uiso 1 1 calc R
B22 B 0.1454(6) 0.1456(3) 0.9174(8) 0.047(3) Uani 1 1 d .
H22 H 0.2105 0.1264 0.9574 0.056 Uiso 1 1 calc R
B23 B 0.1022(9) 0.1425(3) 0.8032(10) 0.061(4) Uani 1 1 d .
H23 H 0.1416 0.1215 0.7754 0.073 Uiso 1 1 calc R
B24 B 0.0084(9) 0.1660(4) 0.7239(7) 0.057(4) Uani 1 1 d .
H24 H -0.0085 0.1598 0.6522 0.068 Uiso 1 1 calc R
S2 S -0.07295(18) 0.20226(8) 0.74379(18) 0.0585(8) Uani 1 1 d .
Mo11 Mo 0.99508(5) 0.144168(19) 0.34472(4) 0.02886(16) Uani 1 1 d .
C101 C 0.9684(5) 0.0738(2) 0.3483(5) 0.0283(15) Uani 1 1 d .
C102 C 0.8924(5) 0.0899(2) 0.2709(5) 0.0281(15) Uani 1 1 d .
C103 C 0.8390(5) 0.1181(2) 0.2994(5) 0.0295(16) Uani 1 1 d .
C104 C 0.8815(5) 0.1192(2) 0.3941(5) 0.0261(14) Uani 1 1 d .
C105 C 0.9628(5) 0.0923(2) 0.4243(5) 0.0255(14) Uani 1 1 d .
C106 C 1.0390(7) 0.0405(3) 0.3508(8) 0.053(2) Uani 1 1 d .
H10D H 1.0112 0.0133 0.3522 0.079 Uiso 1 1 calc R
H10E H 1.0998 0.0439 0.4041 0.079 Uiso 1 1 calc R
H10F H 1.052 0.0425 0.2975 0.079 Uiso 1 1 calc R
C107 C 0.8658(8) 0.0775(3) 0.1764(6) 0.059(3) Uani 1 1 d .
H10G H 0.922 0.0648 0.1715 0.088 Uiso 1 1 calc R
H10H H 0.8457 0.102 0.1381 0.088 Uiso 1 1 calc R
H10I H 0.8123 0.0576 0.1576 0.088 Uiso 1 1 calc R
C108 C 0.7465(6) 0.1402(3) 0.2400(7) 0.052(3) Uani 1 1 d .
H10J H 0.6906 0.1225 0.2307 0.078 Uiso 1 1 calc R
H10K H 0.7479 0.1463 0.1824 0.078 Uiso 1 1 calc R
H10L H 0.7411 0.1661 0.2684 0.078 Uiso 1 1 calc R
C109 C 0.8453(7) 0.1428(3) 0.4509(7) 0.049(2) Uani 1 1 d .
H10M H 0.8167 0.1689 0.4214 0.074 Uiso 1 1 calc R
H10N H 0.8993 0.1487 0.5085 0.074 Uiso 1 1 calc R
H10O H 0.796 0.1265 0.4604 0.074 Uiso 1 1 calc R
C110 C 1.0267(6) 0.0814(3) 0.5198(5) 0.0395(19) Uani 1 1 d .
H11A H 1.0022 0.0563 0.5366 0.059 Uiso 1 1 calc R
H11B H 1.0266 0.1043 0.5587 0.059 Uiso 1 1 calc R
H11C H 1.0931 0.0766 0.5262 0.059 Uiso 1 1 calc R
Mo12 Mo 1.10469(5) 0.20776(2) 0.34786(4) 0.03072(16) Uani 1 1 d .
C111 C 1.1152(5) 0.2789(2) 0.3278(5) 0.0292(15) Uani 1 1 d .
C112 C 1.1737(6) 0.2700(2) 0.4176(5) 0.0317(16) Uani 1 1 d .
C113 C 1.2500(5) 0.2432(2) 0.4210(5) 0.0352(18) Uani 1 1 d .
C114 C 1.2372(6) 0.2361(2) 0.3336(6) 0.0398(19) Uani 1 1 d .
C115 C 1.1532(6) 0.2578(2) 0.2744(5) 0.0316(16) Uani 1 1 d .
C116 C 1.0317(7) 0.3087(3) 0.2943(7) 0.052(2) Uani 1 1 d .
H11D H 0.9966 0.3073 0.3324 0.077 Uiso 1 1 calc R
H11E H 0.9877 0.3015 0.233 0.077 Uiso 1 1 calc R
H11F H 1.0562 0.3369 0.2956 0.077 Uiso 1 1 calc R
C117 C 1.1625(8) 0.2892(3) 0.4968(6) 0.053(2) Uani 1 1 d .
H11G H 1.2108 0.3111 0.5225 0.079 Uiso 1 1 calc R
H11H H 1.172 0.2679 0.5419 0.079 Uiso 1 1 calc R
H11I H 1.0973 0.3009 0.4771 0.079 Uiso 1 1 calc R
C118 C 1.3312(7) 0.2289(3) 0.5063(7) 0.057(3) Uani 1 1 d .
H11J H 1.3623 0.2045 0.4944 0.086 Uiso 1 1 calc R
H11K H 1.3051 0.2218 0.5497 0.086 Uiso 1 1 calc R
H11L H 1.3791 0.2511 0.5304 0.086 Uiso 1 1 calc R
C119 C 1.3049(9) 0.2107(3) 0.3052(9) 0.072(4) Uani 1 1 d .
H11M H 1.3574 0.2284 0.3055 0.108 Uiso 1 1 calc R
H11N H 1.2681 0.1998 0.2451 0.108 Uiso 1 1 calc R
H11O H 1.3323 0.1878 0.3469 0.108 Uiso 1 1 calc R
C120 C 1.1173(8) 0.2598(3) 0.1747(6) 0.055(3) Uani 1 1 d .
H12A H 1.0491 0.2683 0.1481 0.082 Uiso 1 1 calc R
H12B H 1.1235 0.2325 0.1518 0.082 Uiso 1 1 calc R
H12C H 1.156 0.2799 0.1591 0.082 Uiso 1 1 calc R
S11 S 1.0279(2) 0.16318(8) 0.21390(17) 0.0554(6) Uani 1 1 d .
S12 S 1.17299(19) 0.13707(8) 0.39148(19) 0.0539(6) Uani 1 1 d .
B122 B 1.1362(7) 0.1633(3) 0.4721(7) 0.0431(12) Uani 1 1 d .
H122 H 1.1849 0.1562 0.5433 0.052 Uiso 1 1 calc R
B123 B 1.0374(7) 0.1985(3) 0.4595(7) 0.0431(12) Uani 1 1 d .
H123 H 1.029 0.2111 0.519 0.052 Uiso 1 1 calc R
B126 B 0.9461(7) 0.1975(3) 0.2364(7) 0.0431(12) Uani 1 1 d .
H126 H 0.8864 0.2103 0.175 0.052 Uiso 1 1 calc R
B124 B 0.9522(7) 0.2102(3) 0.3332(7) 0.0431(12) Uani 1 1 d .
H124 H 0.8912 0.2316 0.3257 0.052 Uiso 1 1 calc R
Mo21 Mo 0.57439(4) -0.013192(19) 0.31756(4) 0.02625(15) Uani 1 1 d .
C201 C 0.6769(6) -0.0700(3) 0.3403(6) 0.043(2) Uani 1 1 d .
C202 C 0.6455(6) -0.0695(3) 0.4107(6) 0.041(2) Uani 1 1 d .
C203 C 0.6818(5) -0.0327(3) 0.4599(5) 0.0346(17) Uani 1 1 d .
C204 C 0.7350(5) -0.0110(2) 0.4195(5) 0.0293(15) Uani 1 1 d .
C205 C 0.7309(5) -0.0341(3) 0.3460(5) 0.0371(18) Uani 1 1 d .
C206 C 0.6630(9) -0.1048(3) 0.2765(9) 0.082(4) Uani 1 1 d .
H20D H 0.6378 -0.0939 0.2156 0.123 Uiso 1 1 calc R
H20E H 0.6168 -0.1247 0.2813 0.123 Uiso 1 1 calc R
H20F H 0.7253 -0.1185 0.2907 0.123 Uiso 1 1 calc R
C207 C 0.5897(7) -0.1021(3) 0.4317(9) 0.077(4) Uani 1 1 d .
H20G H 0.5389 -0.1127 0.3763 0.115 Uiso 1 1 calc R
H20H H 0.56 -0.0904 0.4691 0.115 Uiso 1 1 calc R
H20I H 0.6334 -0.1247 0.4637 0.115 Uiso 1 1 calc R
C208 C 0.6731(8) -0.0194(4) 0.5429(6) 0.061(3) Uani 1 1 d .
H20J H 0.6136 -0.0309 0.5434 0.092 Uiso 1 1 calc R
H20K H 0.6709 0.0108 0.5448 0.092 Uiso 1 1 calc R
H20L H 0.7292 -0.0295 0.5951 0.092 Uiso 1 1 calc R
C210 C 0.7852(8) -0.0234(4) 0.2886(7) 0.068(3) Uani 1 1 d .
H21A H 0.7897 0.0068 0.2849 0.103 Uiso 1 1 calc R
H21B H 0.7501 -0.0347 0.2286 0.103 Uiso 1 1 calc R
H21C H 0.8506 -0.0352 0.3157 0.103 Uiso 1 1 calc R
Mo22 Mo 0.42055(4) 0.026180(18) 0.20370(4) 0.02506(15) Uani 1 1 d .
C211 C 0.2797(6) 0.0649(3) 0.1647(5) 0.0372(19) Uani 1 1 d .
C212 C 0.3435(6) 0.0879(2) 0.1390(5) 0.0349(17) Uani 1 1 d .
C213 C 0.3598(7) 0.0666(3) 0.0736(6) 0.043(2) Uani 1 1 d .
C214 C 0.3093(6) 0.0300(3) 0.0556(5) 0.043(2) Uani 1 1 d .
C215 C 0.2585(6) 0.0273(3) 0.1113(7) 0.051(3) Uani 1 1 d .
C216 C 0.2390(8) 0.0800(4) 0.2276(7) 0.074(4) Uani 1 1 d .
H21D H 0.2915 0.091 0.2814 0.111 Uiso 1 1 calc R
H21E H 0.2076 0.057 0.2439 0.111 Uiso 1 1 calc R
H21F H 0.1913 0.1018 0.1988 0.111 Uiso 1 1 calc R
C217 C 0.3830(8) 0.1306(3) 0.1736(9) 0.071(4) Uani 1 1 d .
H21G H 0.4477 0.1337 0.1746 0.106 Uiso 1 1 calc R
H21H H 0.3872 0.134 0.2341 0.106 Uiso 1 1 calc R
H21I H 0.3397 0.1517 0.1345 0.106 Uiso 1 1 calc R
C218 C 0.4184(9) 0.0830(4) 0.0253(8) 0.078(4) Uani 1 1 d .
H21J H 0.3748 0.0963 -0.0304 0.117 Uiso 1 1 calc R
H21K H 0.4525 0.0601 0.012 0.117 Uiso 1 1 calc R
H21L H 0.4656 0.1033 0.0632 0.117 Uiso 1 1 calc R
C219 C 0.3013(10) -0.0008(4) -0.0157(7) 0.097(6) Uani 1 1 d .
H21M H 0.2547 0.0093 -0.0737 0.145 Uiso 1 1 calc R
H21N H 0.2791 -0.0274 -0.0027 0.145 Uiso 1 1 calc R
H21O H 0.3649 -0.0043 -0.0169 0.145 Uiso 1 1 calc R
C220 C 0.1901(7) -0.0050(4) 0.1140(12) 0.116(7) Uani 1 1 d .
H22A H 0.1244 0.0015 0.0703 0.174 Uiso 1 1 calc R
H22B H 0.1913 -0.006 0.1738 0.174 Uiso 1 1 calc R
H22C H 0.2098 -0.032 0.0999 0.174 Uiso 1 1 calc R
S21 S 0.50959(16) 0.04969(7) 0.35873(14) 0.0413(5) Uani 1 1 d .
S22 S 0.40852(15) -0.03041(7) 0.29676(16) 0.0423(5) Uani 1 1 d .
B221 B 0.5712(6) 0.0586(3) 0.2900(7) 0.038(2) Uani 1 1 d .
H221 H 0.6136 0.0882 0.3056 0.046 Uiso 1 1 calc R
C222 C 0.7892(7) 0.0290(3) 0.4525(7) 0.055(3) Uani 1 1 d .
H22D H 0.8544 0.023 0.498 0.082 Uiso 1 1 calc R
H22E H 0.7544 0.0462 0.4784 0.082 Uiso 1 1 calc R
H22F H 0.794 0.0437 0.4027 0.082 Uiso 1 1 calc R
B223 B 0.5094(8) -0.0205(4) 0.1695(7) 0.056(3) Uani 1 1 d .
H223 H 0.5176 -0.0366 0.1131 0.067 Uiso 1 1 calc R
B224 B 0.4393(7) -0.0464(3) 0.2069(6) 0.039(2) Uani 1 1 d .
H224 H 0.4069 -0.0766 0.1752 0.047 Uiso 1 1 calc R
B225 B 0.5735(7) 0.0293(3) 0.2065(6) 0.043(2) Uani 1 1 d .
H225 H 0.6181 0.0422 0.1728 0.052 Uiso 1 1 calc R

loop_
_atom_site_aniso_label
_atom_site_aniso_U_11
_atom_site_aniso_U_22
_atom_site_aniso_U_33
_atom_site_aniso_U_23
_atom_site_aniso_U_13
_atom_site_aniso_U_12
Mo1 0.0215(3) 0.0200(3) 0.0187(3) -0.0012(2) 0.0059(2) -0.0041(2)
C1 0.026(3) 0.018(3) 0.027(3) -0.004(3) 0.011(3) -0.003(3)
C2 0.026(3) 0.022(3) 0.025(3) -0.002(3) 0.003(3) -0.009(3)
C3 0.025(3) 0.018(3) 0.031(4) 0.003(3) 0.003(3) -0.006(3)
C4 0.026(3) 0.018(3) 0.032(4) 0.001(3) 0.012(3) -0.004(3)
C5 0.021(3) 0.021(3) 0.025(3) 0.003(3) 0.008(3) -0.003(2)
C6 0.037(4) 0.030(4) 0.040(4) -0.001(3) 0.014(4) 0.010(3)
C7 0.067(6) 0.038(4) 0.022(4) -0.013(3) 0.011(4) -0.016(4)
C8 0.025(4) 0.040(4) 0.051(5) 0.010(4) -0.002(4) -0.002(3)
C9 0.050(5) 0.031(4) 0.049(5) 0.001(4) 0.032(4) 0.006(4)
C10 0.036(4) 0.031(4) 0.023(4) 0.005(3) 0.005(3) 0.000(3)
Mo2 0.0217(3) 0.0218(3) 0.0186(3) -0.0014(2) 0.0061(2) -0.0052(2)
C11 0.026(3) 0.023(3) 0.038(4) -0.006(3) 0.015(3) -0.009(3)
C12 0.030(4) 0.022(3) 0.026(4) 0.003(3) 0.009(3) -0.006(3)
C13 0.031(4) 0.024(3) 0.032(4) 0.002(3) 0.017(3) -0.007(3)
C14 0.020(3) 0.032(4) 0.026(3) 0.007(3) 0.008(3) -0.004(3)
C15 0.028(4) 0.033(4) 0.032(4) -0.003(3) 0.013(3) -0.016(3)
C16 0.044(5) 0.031(4) 0.080(7) -0.016(4) 0.031(5) -0.004(4)
C17 0.040(5) 0.035(4) 0.043(5) 0.015(4) 0.002(4) -0.006(4)
C18 0.062(6) 0.044(5) 0.048(5) -0.008(4) 0.041(5) -0.008(4)
C19 0.024(4) 0.048(5) 0.062(6) 0.018(4) 0.014(4) 0.000(3)
C20 0.060(6) 0.054(5) 0.025(4) -0.011(4) 0.013(4) -0.031(5)
S1 0.0592(14) 0.0354(11) 0.0645(15) -0.0151(10) 0.0435(13) -0.0125(10)
B21 0.073(7) 0.058(6) 0.021(4) 0.002(4) 0.007(5) -0.051(6)
B22 0.019(4) 0.031(5) 0.076(8) 0.015(5) 0.006(4) -0.005(3)
B23 0.072(8) 0.042(6) 0.108(10) -0.031(6) 0.077(8) -0.029(5)
B24 0.083(8) 0.061(7) 0.024(5) -0.009(4) 0.020(5) -0.053(7)
S2 0.0428(13) 0.0542(14) 0.0505(14) 0.0224(11) -0.0081(11) -0.0162(11)
Mo11 0.0295(3) 0.0265(3) 0.0224(3) 0.0023(2) 0.0028(3) -0.0126(2)
C101 0.027(4) 0.025(3) 0.037(4) -0.002(3) 0.018(3) -0.005(3)
C102 0.029(4) 0.029(4) 0.023(3) -0.006(3) 0.009(3) -0.012(3)
C103 0.027(4) 0.024(3) 0.030(4) 0.005(3) 0.005(3) -0.007(3)
C104 0.030(4) 0.023(3) 0.026(4) 0.000(3) 0.012(3) -0.004(3)
C105 0.027(3) 0.021(3) 0.025(3) 0.004(3) 0.006(3) -0.004(3)
C106 0.053(6) 0.039(5) 0.080(7) -0.004(5) 0.042(5) 0.009(4)
C107 0.080(7) 0.067(7) 0.029(5) -0.015(4) 0.022(5) -0.032(6)
C108 0.028(4) 0.054(6) 0.055(6) 0.024(5) 0.000(4) -0.005(4)
C109 0.062(6) 0.048(5) 0.052(6) 0.003(4) 0.038(5) 0.021(4)
C110 0.031(4) 0.041(4) 0.036(4) 0.013(4) 0.003(3) -0.008(3)
Mo12 0.0299(3) 0.0284(3) 0.0253(3) 0.0016(2) 0.0030(3) -0.0139(2)
C111 0.026(4) 0.028(4) 0.035(4) 0.000(3) 0.015(3) -0.008(3)
C112 0.042(4) 0.028(4) 0.026(4) -0.004(3) 0.014(3) -0.010(3)
C113 0.027(4) 0.029(4) 0.038(4) 0.000(3) 0.002(3) -0.015(3)
C114 0.038(4) 0.027(4) 0.061(6) -0.010(4) 0.028(4) -0.005(3)
C115 0.034(4) 0.033(4) 0.028(4) -0.008(3) 0.013(3) -0.018(3)
C116 0.047(5) 0.037(5) 0.075(7) 0.016(5) 0.030(5) 0.008(4)
C117 0.077(7) 0.054(6) 0.041(5) -0.010(4) 0.037(5) -0.009(5)
C118 0.044(5) 0.052(6) 0.053(6) 0.014(5) -0.002(4) -0.010(4)
C119 0.081(8) 0.043(6) 0.117(11) -0.021(6) 0.066(8) -0.002(5)
C120 0.080(7) 0.057(6) 0.033(5) -0.012(4) 0.029(5) -0.033(5)
S11 0.0669(16) 0.0552(15) 0.0485(14) -0.0121(11) 0.0285(13) -0.0201(12)
S12 0.0455(13) 0.0472(13) 0.0668(16) -0.0011(12) 0.0212(12) -0.0054(10)
B122 0.037(3) 0.030(2) 0.055(3) 0.003(2) 0.013(2) -0.0242(19)
B123 0.037(3) 0.030(2) 0.055(3) 0.003(2) 0.013(2) -0.0242(19)
B126 0.037(3) 0.030(2) 0.055(3) 0.003(2) 0.013(2) -0.0242(19)
B124 0.037(3) 0.030(2) 0.055(3) 0.003(2) 0.013(2) -0.0242(19)
Mo21 0.0208(3) 0.0252(3) 0.0260(3) 0.0034(2) 0.0031(2) -0.0016(2)
C201 0.027(4) 0.032(4) 0.047(5) -0.001(4) -0.009(4) 0.009(3)
C202 0.025(4) 0.036(4) 0.047(5) 0.017(4) 0.001(4) -0.001(3)
C203 0.023(4) 0.050(5) 0.027(4) 0.013(3) 0.006(3) 0.005(3)
C204 0.024(3) 0.036(4) 0.023(3) 0.005(3) 0.004(3) -0.005(3)
C205 0.020(3) 0.053(5) 0.033(4) 0.011(4) 0.006(3) 0.007(3)
C206 0.064(7) 0.049(6) 0.097(10) -0.028(6) -0.001(7) 0.022(5)
C207 0.036(5) 0.056(6) 0.110(10) 0.051(7) 0.004(6) -0.007(5)
C208 0.053(6) 0.100(9) 0.033(5) 0.009(5) 0.019(4) 0.007(6)
C210 0.047(6) 0.120(10) 0.046(6) 0.027(6) 0.027(5) 0.023(6)
Mo22 0.0220(3) 0.0243(3) 0.0231(3) 0.0016(2) 0.0036(2) 0.0003(2)
C211 0.036(4) 0.049(5) 0.022(4) 0.006(3) 0.007(3) 0.020(4)
C212 0.032(4) 0.033(4) 0.030(4) 0.004(3) 0.004(3) 0.008(3)
C213 0.047(5) 0.047(5) 0.032(4) 0.017(4) 0.014(4) 0.016(4)
C214 0.043(5) 0.043(5) 0.025(4) -0.005(3) -0.003(4) 0.016(4)
C215 0.017(4) 0.033(4) 0.070(6) 0.022(4) -0.017(4) -0.011(3)
C216 0.064(7) 0.125(11) 0.043(6) 0.023(6) 0.032(5) 0.045(7)
C217 0.051(6) 0.036(5) 0.095(9) 0.005(5) 0.001(6) -0.001(4)
C218 0.078(8) 0.106(10) 0.068(8) 0.049(7) 0.048(7) 0.036(7)
C219 0.104(10) 0.085(9) 0.046(6) -0.030(6) -0.023(6) 0.058(8)
C220 0.030(5) 0.063(7) 0.186(16) 0.064(9) -0.023(7) -0.018(5)
S21 0.0403(11) 0.0448(12) 0.0332(11) -0.0080(9) 0.0097(9) 0.0025(9)
S22 0.0318(10) 0.0433(11) 0.0486(13) 0.0104(10) 0.0136(9) -0.0028(9)
B221 0.023(4) 0.028(4) 0.051(6) 0.006(4) 0.003(4) -0.004(3)
C222 0.043(5) 0.049(5) 0.048(5) 0.009(4) -0.004(4) -0.016(4)
B223 0.044(6) 0.090(9) 0.033(5) 0.026(5) 0.016(5) 0.040(6)
B224 0.033(5) 0.022(4) 0.039(5) 0.001(3) -0.009(4) 0.006(3)
B225 0.037(5) 0.052(6) 0.032(5) 0.016(4) 0.007(4) 0.024(4)

loop_
_atom_type_symbol
_atom_type_description
_atom_type_scat_dispersion_real
_atom_type_scat_dispersion_imag
_atom_type_scat_source
C C 0.0033 0.0016 'International Tables Vol C Tables 4.2.6.8 and 6.1.1.4'
H H 0 0 'International Tables Vol C Tables 4.2.6.8 and 6.1.1.4'
B B 0.0013 0.0007 'International Tables Vol C Tables 4.2.6.8 and 6.1.1.4'
S S 0.1246 0.1234 'International Tables Vol C Tables 4.2.6.8 and 6.1.1.4'
Mo Mo -1.6832 0.6857 'International Tables Vol C Tables 4.2.6.8 and 6.1.1.4'

loop_
_geom_angle_atom_site_label_1
_geom_angle_atom_site_label_2
_geom_angle_atom_site_label_3
_geom_angle
B22 Mo1 B23 45.1(5)
B22 Mo1 C1 94.3(3)
B23 Mo1 C1 94.0(3)
B22 Mo1 C5 98.9(3)
B23 Mo1 C5 122.3(4)
C1 Mo1 C5 36.1(2)
B22 Mo1 C2 122.6(3)
B23 Mo1 C2 98.8(3)
C1 Mo1 C2 35.9(2)
C5 Mo1 C2 59.8(2)
B22 Mo1 C4 131.4(3)
B23 Mo1 C4 153.4(3)
C1 Mo1 C4 59.4(2)
C5 Mo1 C4 35.5(2)
C2 Mo1 C4 59.3(3)
B22 Mo1 C3 153.7(3)
B23 Mo1 C3 131.3(4)
C1 Mo1 C3 59.4(2)
C5 Mo1 C3 59.4(2)
C2 Mo1 C3 35.4(3)
C4 Mo1 C3 35.6(3)
B22 Mo1 B24 83.4(4)
B23 Mo1 B24 42.0(5)
C1 Mo1 B24 111.7(3)
C5 Mo1 B24 147.6(3)
C2 Mo1 B24 91.6(3)
C4 Mo1 B24 142.3(3)
C3 Mo1 B24 106.8(3)
B22 Mo1 B21 41.9(5)
B23 Mo1 B21 83.4(5)
C1 Mo1 B21 112.0(3)
C5 Mo1 B21 91.7(3)
C2 Mo1 B21 147.7(3)
C4 Mo1 B21 106.9(3)
C3 Mo1 B21 142.4(3)
B24 Mo1 B21 110.0(3)
B22 Mo1 S2 109.5(3)
B23 Mo1 S2 82.4(4)
C1 Mo1 S2 140.64(18)
C5 Mo1 S2 151.32(18)
C2 Mo1 S2 105.69(18)
C4 Mo1 S2 116.29(18)
C3 Mo1 S2 93.99(18)
B24 Mo1 S2 44.6(4)
B21 Mo1 S2 106.5(3)
B22 Mo1 S1 82.5(3)
B23 Mo1 S1 109.3(3)
C1 Mo1 S1 141.79(18)
C5 Mo1 S1 106.54(18)
C2 Mo1 S1 151.5(2)
C4 Mo1 S1 94.58(18)
C3 Mo1 S1 116.4(2)
B24 Mo1 S1 105.8(3)
B21 Mo1 S1 45.1(3)
S2 Mo1 S1 74.13(10)
B22 Mo1 Mo2 53.8(2)
B23 Mo1 Mo2 53.7(3)
C1 Mo1 Mo2 144.72(17)
C5 Mo1 Mo2 147.42(17)
C2 Mo1 Mo2 146.93(19)
C4 Mo1 Mo2 151.86(17)
C3 Mo1 Mo2 151.43(17)
B24 Mo1 Mo2 56.0(2)
B21 Mo1 Mo2 56.5(2)
S2 Mo1 Mo2 57.54(6)
S1 Mo1 Mo2 57.39(5)
C2 C1 C5 107.9(6)
C2 C1 C6 126.4(7)
C5 C1 C6 125.4(6)
C2 C1 Mo1 72.7(4)
C5 C1 Mo1 72.2(4)
C6 C1 Mo1 125.5(5)
C3 C2 C1 108.0(6)
C3 C2 C7 126.5(7)
C1 C2 C7 125.3(7)
C3 C2 Mo1 72.7(4)
C1 C2 Mo1 71.5(4)
C7 C2 Mo1 126.1(5)
C2 C3 C4 108.0(6)
C2 C3 C8 126.1(7)
C4 C3 C8 125.8(7)
C2 C3 Mo1 71.9(4)
C4 C3 Mo1 72.0(4)
C8 C3 Mo1 124.8(5)
C5 C4 C3 108.3(6)
C5 C4 C9 126.0(7)
C3 C4 C9 125.6(7)
C5 C4 Mo1 71.7(4)
C3 C4 Mo1 72.4(4)
C9 C4 Mo1 124.6(5)
C4 C5 C1 107.8(6)
C4 C5 C10 126.6(7)
C1 C5 C10 125.4(6)
C4 C5 Mo1 72.8(4)
C1 C5 Mo1 71.8(4)
C10 C5 Mo1 125.3(5)
C1 C6 H6A 109.5
C1 C6 H6B 109.5
H6A C6 H6B 109.5
C1 C6 H6C 109.5
H6A C6 H6C 109.5
H6B C6 H6C 109.5
C2 C7 H7A 109.5
C2 C7 H7B 109.5
H7A C7 H7B 109.5
C2 C7 H7C 109.5
H7A C7 H7C 109.5
H7B C7 H7C 109.5
C3 C8 H8A 109.5
C3 C8 H8B 109.5
H8A C8 H8B 109.5
C3 C8 H8C 109.5
H8A C8 H8C 109.5
H8B C8 H8C 109.5
C4 C9 H9A 109.5
C4 C9 H9B 109.5
H9A C9 H9B 109.5
C4 C9 H9C 109.5
H9A C9 H9C 109.5
H9B C9 H9C 109.5
C5 C10 H10A 109.5
C5 C10 H10B 109.5
H10A C10 H10B 109.5
C5 C10 H10C 109.5
H10A C10 H10C 109.5
H10B C10 H10C 109.5
B22 Mo2 B23 45.4(5)
B22 Mo2 C15 106.9(3)
B23 Mo2 C15 132.3(4)
B22 Mo2 C12 147.9(3)
B23 Mo2 C12 119.6(4)
C15 Mo2 C12 59.5(3)
B22 Mo2 C14 92.2(3)
B23 Mo2 C14 99.0(3)
C15 Mo2 C14 35.6(3)
C12 Mo2 C14 59.4(2)
B22 Mo2 C11 142.6(3)
B23 Mo2 C11 151.8(3)
C15 Mo2 C11 35.9(3)
C12 Mo2 C11 35.5(3)
C14 Mo2 C11 59.4(2)
B22 Mo2 C13 112.5(3)
B23 Mo2 C13 92.8(3)
C15 Mo2 C13 59.1(3)
C12 Mo2 C13 35.5(3)
C14 Mo2 C13 35.4(2)
C11 Mo2 C13 59.0(3)
B22 Mo2 B24 83.8(4)
B23 Mo2 B24 42.3(5)
C15 Mo2 B24 152.2(3)
C12 Mo2 B24 97.8(3)
C14 Mo2 B24 120.8(4)
C11 Mo2 B24 130.4(3)
C13 Mo2 B24 93.1(3)
B22 Mo2 B21 42.0(5)
B23 Mo2 B21 83.8(5)
C15 Mo2 B21 93.6(3)
C12 Mo2 B21 151.8(3)
C14 Mo2 B21 104.3(3)
C11 Mo2 B21 117.3(3)
C13 Mo2 B21 138.7(3)
B24 Mo2 B21 110.4(3)
B22 Mo2 S1 82.8(3)
B23 Mo2 S1 110.1(3)
C15 Mo2 S1 100.5(2)
C12 Mo2 S1 126.51(19)
C14 Mo2 S1 131.80(19)
C11 Mo2 S1 98.13(19)
C13 Mo2 S1 156.78(19)
B24 Mo2 S1 106.3(3)
B21 Mo2 S1 45.1(4)
B22 Mo2 S2 109.5(2)
B23 Mo2 S2 82.7(4)
C15 Mo2 S2 142.1(2)
C12 Mo2 S2 92.96(18)
C14 Mo2 S2 149.28(18)
C11 Mo2 S2 106.67(19)
C13 Mo2 S2 114.1(2)
B24 Mo2 S2 44.7(4)
B21 Mo2 S2 106.3(3)
S1 Mo2 S2 74.13(10)
B22 Mo2 Mo1 54.0(2)
B23 Mo2 Mo1 54.4(2)
C15 Mo2 Mo1 149.89(19)
C12 Mo2 Mo1 149.23(17)
C14 Mo2 Mo1 145.66(18)
C11 Mo2 Mo1 152.54(18)
C13 Mo2 Mo1 145.52(18)
B24 Mo2 Mo1 56.4(2)
B21 Mo2 Mo1 56.5(2)
S1 Mo2 Mo1 57.60(5)
S2 Mo2 Mo1 57.33(6)
C12 C11 C15 107.8(6)
C12 C11 C16 126.3(8)
C15 C11 C16 125.9(8)
C12 C11 Mo2 71.9(4)
C15 C11 Mo2 71.6(4)
C16 C11 Mo2 124.2(5)
C11 C12 C13 108.1(6)
C11 C12 C17 127.0(7)
C13 C12 C17 124.8(7)
C11 C12 Mo2 72.6(4)
C13 C12 Mo2 72.7(4)
C17 C12 Mo2 123.4(5)
C14 C13 C12 108.4(6)
C14 C13 C18 125.6(7)
C12 C13 C18 125.9(7)
C14 C13 Mo2 72.1(4)
C12 C13 Mo2 71.7(4)
C18 C13 Mo2 126.0(5)
C13 C14 C15 107.8(6)
C13 C14 C19 126.5(7)
C15 C14 C19 125.5(7)
C13 C14 Mo2 72.4(4)
C15 C14 Mo2 71.7(4)
C19 C14 Mo2 125.4(5)
C14 C15 C11 107.9(6)
C14 C15 C20 124.9(8)
C11 C15 C20 126.9(8)
C14 C15 Mo2 72.7(4)
C11 C15 Mo2 72.5(4)
C20 C15 Mo2 125.5(5)
C11 C16 H16A 109.5
C11 C16 H16B 109.5
H16A C16 H16B 109.5
C11 C16 H16C 109.5
H16A C16 H16C 109.5
H16B C16 H16C 109.5
C12 C17 H17A 109.5
C12 C17 H17B 109.5
H17A C17 H17B 109.5
C12 C17 H17C 109.5
H17A C17 H17C 109.5
H17B C17 H17C 109.5
C13 C18 H18A 109.5
C13 C18 H18B 109.5
H18A C18 H18B 109.5
C13 C18 H18C 109.5
H18A C18 H18C 109.5
H18B C18 H18C 109.5
C14 C19 H19A 109.5
C14 C19 H19B 109.5
H19A C19 H19B 109.5
C14 C19 H19C 109.5
H19A C19 H19C 109.5
H19B C19 H19C 109.5
C15 C20 H20A 109.5
C15 C20 H20B 109.5
H20A C20 H20B 109.5
C15 C20 H20C 109.5
H20A C20 H20C 109.5
H20B C20 H20C 109.5
B21 S1 Mo2 65.6(3)
B21 S1 Mo1 65.5(3)
Mo2 S1 Mo1 65.01(6)
B22 B21 S1 123.6(7)
B22 B21 Mo2 64.1(5)
S1 B21 Mo2 69.3(3)
B22 B21 Mo1 64.4(4)
S1 B21 Mo1 69.5(3)
Mo2 B21 Mo1 67.1(2)
B22 B21 H21 120.2
S1 B21 H21 116.2
Mo2 B21 H21 146.6
Mo1 B21 H21 146.3
B21 B22 B23 131.6(8)
B21 B22 Mo2 73.9(5)
B23 B22 Mo2 67.3(5)
B21 B22 Mo1 73.7(5)
B23 B22 Mo1 67.8(5)
Mo2 B22 Mo1 72.2(3)
B21 B22 H22 111.5
B23 B22 H22 116.8
Mo2 B22 H22 144
Mo1 B22 H22 143.8
B24 B23 B22 130.1(8)
B24 B23 Mo2 73.0(6)
B22 B23 Mo2 67.3(5)
B24 B23 Mo1 72.9(6)
B22 B23 Mo1 67.1(5)
Mo2 B23 Mo1 71.9(3)
B24 B23 H23 112.5
B22 B23 H23 117.4
Mo2 B23 H23 143.9
Mo1 B23 H23 144.1
B23 B24 S2 125.0(7)
B23 B24 Mo2 64.7(5)
S2 B24 Mo2 70.2(4)
B23 B24 Mo1 65.1(5)
S2 B24 Mo1 69.7(4)
Mo2 B24 Mo1 67.6(3)
B23 B24 H24 119.6
S2 B24 H24 115.5
Mo2 B24 H24 146.1
Mo1 B24 H24 146.2
B24 S2 Mo1 65.7(3)
B24 S2 Mo2 65.1(3)
Mo1 S2 Mo2 65.13(6)
B124 Mo11 C105 128.6(3)
B124 Mo11 C101 154.2(3)
C105 Mo11 C101 35.9(3)
B124 Mo11 C103 95.7(3)
C105 Mo11 C103 59.3(2)
C101 Mo11 C103 59.1(3)
B124 Mo11 C102 125.0(3)
C105 Mo11 C102 59.6(2)
C101 Mo11 C102 35.5(3)
C103 Mo11 C102 35.7(3)
B124 Mo11 C104 97.4(3)
C105 Mo11 C104 35.6(2)
C101 Mo11 C104 59.3(2)
C103 Mo11 C104 35.5(2)
C102 Mo11 C104 59.5(2)
B124 Mo11 B126 41.1(4)
C105 Mo11 B126 152.3(3)
C101 Mo11 B126 137.0(3)
C103 Mo11 B126 93.7(3)
C102 Mo11 B126 102.9(3)
C104 Mo11 B126 118.1(3)
B124 Mo11 B122 87.1(4)
C105 Mo11 B122 90.7(3)
C101 Mo11 B122 109.6(3)
C103 Mo11 B122 143.2(3)
C102 Mo11 B122 145.1(3)
C104 Mo11 B122 107.7(3)
B126 Mo11 B122 111.2(3)
B124 Mo11 B123 49.7(4)
C105 Mo11 B123 97.4(3)
C101 Mo11 B123 132.3(3)
C103 Mo11 B123 114.2(3)
C102 Mo11 B123 147.5(3)
C104 Mo11 B123 88.3(3)
B126 Mo11 B123 87.8(3)
B122 Mo11 B123 44.2(4)
B124 Mo11 S11 81.1(3)
C105 Mo11 S11 147.31(19)
C101 Mo11 S11 111.43(19)
C103 Mo11 S11 110.9(2)
C102 Mo11 S11 93.71(19)
C104 Mo11 S11 146.37(19)
B126 Mo11 S11 43.8(3)
B122 Mo11 S11 105.7(3)
B123 Mo11 S11 114.2(2)
B124 Mo11 S12 110.9(2)
C105 Mo11 S12 102.55(19)
C101 Mo11 S12 94.58(19)
C103 Mo11 S12 153.37(19)
C102 Mo11 S12 119.7(2)
C104 Mo11 S12 136.25(19)
B126 Mo11 S12 105.0(2)
B122 Mo11 S12 44.7(3)
B123 Mo11 S12 85.8(3)
S11 Mo11 S12 72.99(10)
B124 Mo11 Mo12 53.8(2)
C105 Mo11 Mo12 147.15(17)
C101 Mo11 Mo12 151.98(18)
C103 Mo11 Mo12 147.22(18)
C102 Mo11 Mo12 151.60(18)
C104 Mo11 Mo12 144.59(17)
B126 Mo11 Mo12 56.1(2)
B122 Mo11 Mo12 56.6(2)
B123 Mo11 Mo12 57.9(2)
S11 Mo11 Mo12 57.99(6)
S12 Mo11 Mo12 58.08(6)
C102 C101 C105 108.4(6)
C102 C101 C106 126.1(7)
C105 C101 C106 125.4(7)
C102 C101 Mo11 72.6(4)
C105 C101 Mo11 71.7(4)
C106 C101 Mo11 125.0(5)
C101 C102 C103 107.4(6)
C101 C102 C107 127.4(8)
C103 C102 C107 125.1(8)
C101 C102 Mo11 71.9(4)
C103 C102 Mo11 72.1(4)
C107 C102 Mo11 125.4(6)
C104 C103 C102 108.7(6)
C104 C103 C108 124.9(8)
C102 C103 C108 126.1(8)
C104 C103 Mo11 72.7(4)
C102 C103 Mo11 72.2(4)
C108 C103 Mo11 125.5(5)
C105 C104 C103 107.4(6)
C105 C104 C109 126.3(7)
C103 C104 C109 126.3(7)
C105 C104 Mo11 71.0(4)
C103 C104 Mo11 71.8(4)
C109 C104 Mo11 124.5(6)
C104 C105 C101 108.1(6)
C104 C105 C110 126.6(7)
C101 C105 C110 125.0(7)
C104 C105 Mo11 73.4(4)
C101 C105 Mo11 72.4(4)
C110 C105 Mo11 124.6(5)
C101 C106 H10D 109.5
C101 C106 H10E 109.5
H10D C106 H10E 109.5
C101 C106 H10F 109.5
H10D C106 H10F 109.5
H10E C106 H10F 109.5
C102 C107 H10G 109.5
C102 C107 H10H 109.5
H10G C107 H10H 109.5
C102 C107 H10I 109.5
H10G C107 H10I 109.5
H10H C107 H10I 109.5
C103 C108 H10J 109.5
C103 C108 H10K 109.5
H10J C108 H10K 109.5
C103 C108 H10L 109.5
H10J C108 H10L 109.5
H10K C108 H10L 109.5
C104 C109 H10M 109.5
C104 C109 H10N 109.5
H10M C109 H10N 109.5
C104 C109 H10O 109.5
H10M C109 H10O 109.5
H10N C109 H10O 109.5
C105 C110 H11A 109.5
C105 C110 H11B 109.5
H11A C110 H11B 109.5
C105 C110 H11C 109.5
H11A C110 H11C 109.5
H11B C110 H11C 109.5
B124 Mo12 C114 152.2(3)
B124 Mo12 C115 117.5(3)
C114 Mo12 C115 35.9(3)
B124 Mo12 C113 139.1(3)
C114 Mo12 C113 35.0(3)
C115 Mo12 C113 59.2(3)
B124 Mo12 C112 104.8(3)
C114 Mo12 C112 58.6(3)
C115 Mo12 C112 58.8(3)
C113 Mo12 C112 35.6(3)
B124 Mo12 C111 94.5(3)
C114 Mo12 C111 58.8(3)
C115 Mo12 C111 35.4(3)
C113 Mo12 C111 58.8(3)
C112 Mo12 C111 34.9(3)
B124 Mo12 B126 41.1(4)
C114 Mo12 B126 128.5(3)
C115 Mo12 B126 97.6(3)
C113 Mo12 B126 155.4(3)
C112 Mo12 B126 127.2(3)
C111 Mo12 B126 97.8(3)
B124 Mo12 B122 86.6(4)
C114 Mo12 B122 117.2(3)
C115 Mo12 B122 151.3(3)
C113 Mo12 B122 92.5(3)
C112 Mo12 B122 102.0(3)
C111 Mo12 B122 135.5(3)
B126 Mo12 B122 111.0(3)
B124 Mo12 B123 49.5(4)
C114 Mo12 B123 140.6(3)
C115 Mo12 B123 142.7(3)
C113 Mo12 B123 105.6(3)
C112 Mo12 B123 88.7(3)
C111 Mo12 B123 107.4(3)
B126 Mo12 B123 87.8(4)
B122 Mo12 B123 44.1(4)
B124 Mo12 S11 81.1(3)
C114 Mo12 S11 104.1(2)
C115 Mo12 S11 94.12(19)
C113 Mo12 S11 137.6(2)
C112 Mo12 S11 152.21(19)
C111 Mo12 S11 118.6(2)
B126 Mo12 S11 43.9(3)
B122 Mo12 S11 105.5(2)
B123 Mo12 S11 114.1(2)
B124 Mo12 S12 110.6(2)
C114 Mo12 S12 96.8(2)
C115 Mo12 S12 127.4(2)
C113 Mo12 S12 96.5(2)
C112 Mo12 S12 127.0(2)
C111 Mo12 S12 154.10(19)
B126 Mo12 S12 105.2(2)
B122 Mo12 S12 44.6(3)
B123 Mo12 S12 85.7(2)
S11 Mo12 S12 73.06(10)
B124 Mo12 Mo11 53.5(2)
C114 Mo12 Mo11 151.4(2)
C115 Mo12 Mo11 150.56(18)
C113 Mo12 Mo11 148.18(19)
C112 Mo12 Mo11 146.29(19)
C111 Mo12 Mo11 147.72(18)
B126 Mo12 Mo11 56.3(2)
B122 Mo12 Mo11 56.2(2)
B123 Mo12 Mo11 57.7(2)
S11 Mo12 Mo11 58.12(6)
S12 Mo12 Mo11 58.10(6)
C112 C111 C115 108.4(7)
C112 C111 C116 125.9(8)
C115 C111 C116 125.5(8)
C112 C111 Mo12 72.5(4)
C115 C111 Mo12 71.5(4)
C116 C111 Mo12 125.9(5)
C111 C112 C113 108.2(7)
C111 C112 C117 125.2(8)
C113 C112 C117 126.4(8)
C111 C112 Mo12 72.6(4)
C113 C112 Mo12 71.7(4)
C117 C112 Mo12 125.9(6)
C114 C113 C112 107.4(7)
C114 C113 C118 128.6(9)
C112 C113 C118 123.8(8)
C114 C113 Mo12 71.9(4)
C112 C113 Mo12 72.6(4)
C118 C113 Mo12 124.2(6)
C113 C114 C115 109.1(7)
C113 C114 C119 125.8(9)
C115 C114 C119 125.1(9)
C113 C114 Mo12 73.2(5)
C115 C114 Mo12 72.4(4)
C119 C114 Mo12 122.8(6)
C111 C115 C114 106.9(7)
C111 C115 C120 127.3(8)
C114 C115 C120 125.6(8)
C111 C115 Mo12 73.2(4)
C114 C115 Mo12 71.8(5)
C120 C115 Mo12 123.6(5)
C111 C116 H11D 109.5
C111 C116 H11E 109.5
H11D C116 H11E 109.5
C111 C116 H11F 109.5
H11D C116 H11F 109.5
H11E C116 H11F 109.5
C112 C117 H11G 109.5
C112 C117 H11H 109.5
H11G C117 H11H 109.5
C112 C117 H11I 109.5
H11G C117 H11I 109.5
H11H C117 H11I 109.5
C113 C118 H11J 109.5
C113 C118 H11K 109.5
H11J C118 H11K 109.5
C113 C118 H11L 109.5
H11J C118 H11L 109.5
H11K C118 H11L 109.5
C114 C119 H11M 109.5
C114 C119 H11N 109.5
H11M C119 H11N 109.5
C114 C119 H11O 109.5
H11M C119 H11O 109.5
H11N C119 H11O 109.5
C115 C120 H12A 109.5
C115 C120 H12B 109.5
H12A C120 H12B 109.5
C115 C120 H12C 109.5
H12A C120 H12C 109.5
H12B C120 H12C 109.5
B126 S11 Mo12 64.5(3)
B126 S11 Mo11 64.6(3)
Mo12 S11 Mo11 63.89(6)
B122 S12 Mo12 64.7(3)
B122 S12 Mo11 64.4(3)
Mo12 S12 Mo11 63.83(7)
B123 B122 S12 133.2(7)
B123 B122 Mo11 70.5(5)
S12 B122 Mo11 71.0(4)
B123 B122 Mo12 70.5(5)
S12 B122 Mo12 70.7(4)
Mo11 B122 Mo12 67.1(3)
B123 B122 H122 113.5
S12 B122 H122 113.3
Mo11 B122 H122 146.3
Mo12 B122 H122 146.5
B122 B123 B124 112.6(8)
B122 B123 Mo11 65.2(5)
B124 B123 Mo11 58.7(4)
B122 B123 Mo12 65.5(5)
B124 B123 Mo12 58.8(4)
Mo11 B123 Mo12 64.4(3)
B122 B123 H123 121.2
B124 B123 H123 126.2
Mo11 B123 H123 147.8
Mo12 B123 H123 147.6
B124 B126 S11 126.6(8)
B124 B126 Mo12 64.9(5)
S11 B126 Mo12 71.6(4)
B124 B126 Mo11 64.4(5)
S11 B126 Mo11 71.6(4)
Mo12 B126 Mo11 67.5(3)
B124 B126 H126 119.5
S11 B126 H126 113.9
Mo12 B126 H126 146
Mo11 B126 H126 146.4
B126 B124 B123 137.4(9)
B126 B124 Mo11 74.5(6)
B123 B124 Mo11 71.7(5)
B126 B124 Mo12 74.0(6)
B123 B124 Mo12 71.7(5)
Mo11 B124 Mo12 72.6(4)
B126 B124 H124 110.2
B123 B124 H124 112.4
Mo11 B124 H124 143.5
Mo12 B124 H124 143.8
B223 Mo21 B225 48.2(5)
B223 Mo21 C204 130.5(3)
B225 Mo21 C204 102.5(3)
B223 Mo21 C203 151.9(3)
B225 Mo21 C203 137.9(3)
C204 Mo21 C203 35.9(3)
B223 Mo21 C205 97.9(3)
B225 Mo21 C205 90.0(3)
C204 Mo21 C205 35.3(3)
C203 Mo21 C205 59.3(3)
B223 Mo21 C201 93.0(4)
B225 Mo21 C201 112.4(4)
C204 Mo21 C201 58.6(3)
C203 Mo21 C201 58.9(3)
C205 Mo21 C201 35.0(3)
B223 Mo21 C202 120.6(4)
B225 Mo21 C202 147.4(3)
C204 Mo21 C202 59.3(3)
C203 Mo21 C202 35.4(3)
C205 Mo21 C202 59.2(3)
C201 Mo21 C202 35.6(3)
B223 Mo21 B224 42.3(4)
B225 Mo21 B224 86.5(4)
C204 Mo21 B224 152.7(3)
C203 Mo21 B224 132.6(3)
C205 Mo21 B224 120.6(3)
C201 Mo21 B224 94.1(3)
C202 Mo21 B224 99.7(3)
B223 Mo21 B221 85.9(4)
B225 Mo21 B221 42.5(4)
C204 Mo21 B221 92.3(3)
C203 Mo21 B221 114.3(3)
C205 Mo21 B221 105.2(3)
C201 Mo21 B221 139.7(3)
C202 Mo21 B221 149.3(3)
B224 Mo21 B221 110.9(3)
B223 Mo21 S22 82.2(3)
B225 Mo21 S22 111.2(3)
C204 Mo21 S22 144.58(19)
C203 Mo21 S22 109.0(2)
C205 Mo21 S22 149.7(2)
C201 Mo21 S22 114.8(2)
C202 Mo21 S22 94.6(2)
B224 Mo21 S22 44.0(3)
B221 Mo21 S22 105.0(2)
B223 Mo21 S21 110.1(3)
B225 Mo21 S21 81.8(3)
C204 Mo21 S21 101.1(2)
C203 Mo21 S21 97.9(2)
C205 Mo21 S21 132.4(2)
C201 Mo21 S21 156.5(2)
C202 Mo21 S21 125.9(3)
B224 Mo21 S21 105.7(2)
B221 Mo21 S21 42.9(3)
S22 Mo21 S21 73.93(8)
B223 Mo21 Mo22 54.2(3)
B225 Mo21 Mo22 55.3(2)
C204 Mo21 Mo22 148.72(19)
C203 Mo21 Mo22 153.3(2)
C205 Mo21 Mo22 144.3(2)
C201 Mo21 Mo22 145.9(2)
C202 Mo21 Mo22 151.0(2)
B224 Mo21 Mo22 56.1(2)
B221 Mo21 Mo22 56.4(2)
S22 Mo21 Mo22 57.26(5)
S21 Mo21 Mo22 57.56(5)
C205 C201 C202 108.7(8)
C205 C201 C206 125.3(10)
C202 C201 C206 125.7(10)
C205 C201 Mo21 72.0(5)
C202 C201 Mo21 72.3(5)
C206 C201 Mo21 126.2(6)
C203 C202 C201 107.1(7)
C203 C202 C207 125.9(10)
C201 C202 C207 127.0(10)
C203 C202 Mo21 71.6(4)
C201 C202 Mo21 72.1(4)
C207 C202 Mo21 123.8(6)
C202 C203 C204 107.8(7)
C202 C203 C208 127.3(8)
C204 C203 C208 124.8(8)
C202 C203 Mo21 73.0(4)
C204 C203 Mo21 71.8(4)
C208 C203 Mo21 123.9(6)
C205 C204 C203 108.1(7)
C205 C204 C222 126.2(8)
C203 C204 C222 125.6(8)
C205 C204 Mo21 72.6(4)
C203 C204 Mo21 72.2(4)
C222 C204 Mo21 122.7(6)
C201 C205 C204 108.3(8)
C201 C205 C210 126.6(9)
C204 C205 C210 124.8(9)
C201 C205 Mo21 73.0(5)
C204 C205 Mo21 72.1(4)
C210 C205 Mo21 125.3(6)
C201 C206 H20D 109.5
C201 C206 H20E 109.5
H20D C206 H20E 109.5
C201 C206 H20F 109.5
H20D C206 H20F 109.5
H20E C206 H20F 109.5
C202 C207 H20G 109.5
C202 C207 H20H 109.5
H20G C207 H20H 109.5
C202 C207 H20I 109.5
H20G C207 H20I 109.5
H20H C207 H20I 109.5
C203 C208 H20J 109.5
C203 C208 H20K 109.5
H20J C208 H20K 109.5
C203 C208 H20L 109.5
H20J C208 H20L 109.5
H20K C208 H20L 109.5
C205 C210 H21A 109.5
C205 C210 H21B 109.5
H21A C210 H21B 109.5
C205 C210 H21C 109.5
H21A C210 H21C 109.5
H21B C210 H21C 109.5
B223 Mo22 C215 115.7(4)
B223 Mo22 B225 47.9(4)
C215 Mo22 B225 143.6(4)
B223 Mo22 C211 150.6(3)
C215 Mo22 C211 36.8(3)
B225 Mo22 C211 141.6(3)
B223 Mo22 C214 91.2(3)
C215 Mo22 C214 36.1(4)
B225 Mo22 C214 107.5(4)
C211 Mo22 C214 60.0(3)
B223 Mo22 C212 134.2(3)
C215 Mo22 C212 59.2(3)
B225 Mo22 C212 106.2(3)
C211 Mo22 C212 35.4(3)
C214 Mo22 C212 57.8(3)
B223 Mo22 C213 101.0(3)
C215 Mo22 C213 58.6(3)
B225 Mo22 C213 90.1(3)
C211 Mo22 C213 58.9(3)
C214 Mo22 C213 34.1(3)
C212 Mo22 C213 34.5(3)
B223 Mo22 B224 42.2(4)
C215 Mo22 B224 96.7(3)
B225 Mo22 B224 86.1(4)
C211 Mo22 B224 129.0(3)
C214 Mo22 B224 96.0(3)
C212 Mo22 B224 153.2(3)
C213 Mo22 B224 124.8(3)
B223 Mo22 B221 85.4(4)
C215 Mo22 B221 152.8(3)
B225 Mo22 B221 42.2(4)
C211 Mo22 B221 118.1(3)
C214 Mo22 B221 134.6(4)
C212 Mo22 B221 94.0(3)
C213 Mo22 B221 102.4(3)
B224 Mo22 B221 110.4(3)
B223 Mo22 S22 82.3(3)
C215 Mo22 S22 95.1(2)
B225 Mo22 S22 111.0(2)
C211 Mo22 S22 106.0(2)
C214 Mo22 S22 119.3(3)
C212 Mo22 S22 140.6(2)
C213 Mo22 S22 152.5(2)
B224 Mo22 S22 44.1(3)
B221 Mo22 S22 105.1(2)
B223 Mo22 S21 110.0(3)
C215 Mo22 S21 131.1(3)
B225 Mo22 S21 81.7(3)
C211 Mo22 S21 99.4(2)
C214 Mo22 S21 156.9(2)
C212 Mo22 S21 99.5(2)
C213 Mo22 S21 127.9(2)
B224 Mo22 S21 105.9(2)
B221 Mo22 S21 42.9(3)
S22 Mo22 S21 74.35(8)
B223 Mo22 Mo21 53.8(3)
C215 Mo22 Mo21 150.3(2)
B225 Mo22 Mo21 54.7(2)
C211 Mo22 Mo21 153.71(19)
C214 Mo22 Mo21 144.6(2)
C212 Mo22 Mo21 149.9(2)
C213 Mo22 Mo21 144.5(2)
B224 Mo22 Mo21 56.0(2)
B221 Mo22 Mo21 56.0(2)
S22 Mo22 Mo21 57.74(5)
S21 Mo22 Mo21 57.95(5)
C212 C211 C215 105.2(7)
C212 C211 C216 124.7(9)
C215 C211 C216 129.9(10)
C212 C211 Mo22 72.7(4)
C215 C211 Mo22 70.4(4)
C216 C211 Mo22 125.6(6)
C213 C212 C211 109.8(8)
C213 C212 C217 125.0(9)
C211 C212 C217 125.1(9)
C213 C212 Mo22 73.4(5)
C211 C212 Mo22 71.9(4)
C217 C212 Mo22 124.2(6)
C214 C213 C212 109.3(8)
C214 C213 C218 125.8(10)
C212 C213 C218 124.7(10)
C214 C213 Mo22 71.9(5)
C212 C213 Mo22 72.2(5)
C218 C213 Mo22 125.7(6)
C213 C214 C215 108.4(8)
C213 C214 C219 126.5(11)
C215 C214 C219 124.9(11)
C213 C214 Mo22 73.9(5)
C215 C214 Mo22 70.7(4)
C219 C214 Mo22 124.9(6)
C214 C215 C211 107.2(7)
C214 C215 C220 129.3(12)
C211 C215 C220 123.4(12)
C214 C215 Mo22 73.2(5)
C211 C215 Mo22 72.9(4)
C220 C215 Mo22 122.4(6)
C211 C216 H21D 109.5
C211 C216 H21E 109.5
H21D C216 H21E 109.5
C211 C216 H21F 109.5
H21D C216 H21F 109.5
H21E C216 H21F 109.5
C212 C217 H21G 109.5
C212 C217 H21H 109.5
H21G C217 H21H 109.5
C212 C217 H21I 109.5
H21G C217 H21I 109.5
H21H C217 H21I 109.5
C213 C218 H21J 109.5
C213 C218 H21K 109.5
H21J C218 H21K 109.5
C213 C218 H21L 109.5
H21J C218 H21L 109.5
H21K C218 H21L 109.5
C214 C219 H21M 109.5
C214 C219 H21N 109.5
H21M C219 H21N 109.5
C214 C219 H21O 109.5
H21M C219 H21O 109.5
H21N C219 H21O 109.5
C215 C220 H22A 109.5
C215 C220 H22B 109.5
H22A C220 H22B 109.5
C215 C220 H22C 109.5
H22A C220 H22C 109.5
H22B C220 H22C 109.5
B221 S21 Mo22 65.9(3)
B221 S21 Mo21 65.2(3)
Mo22 S21 Mo21 64.49(6)
B224 S22 Mo22 65.5(3)
B224 S22 Mo21 65.1(3)
Mo22 S22 Mo21 65.00(6)
B225 B221 S21 129.0(7)
B225 B221 Mo21 66.3(5)
S21 B221 Mo21 71.9(3)
B225 B221 Mo22 66.7(5)
S21 B221 Mo22 71.2(3)
Mo21 B221 Mo22 67.6(2)
B225 B221 H221 117.6
S21 B221 H221 113.4
Mo21 B221 H221 146.1
Mo22 B221 H221 146.3
C204 C222 H22D 109.5
C204 C222 H22E 109.5
H22D C222 H22E 109.5
C204 C222 H22F 109.5
H22D C222 H22F 109.5
H22E C222 H22F 109.5
B224 B223 B225 130.3(9)
B224 B223 Mo21 72.9(5)
B225 B223 Mo21 67.4(5)
B224 B223 Mo22 72.6(5)
B225 B223 Mo22 67.7(5)
Mo21 B223 Mo22 72.0(4)
B224 B223 H223 112.6
B225 B223 H223 117
Mo21 B223 H223 144
Mo22 B223 H223 144
B223 B224 S22 125.8(7)
B223 B224 Mo21 64.8(5)
S22 B224 Mo21 70.9(3)
B223 B224 Mo22 65.2(5)
S22 B224 Mo22 70.4(3)
Mo21 B224 Mo22 67.8(2)
B223 B224 H224 119.4
S22 B224 H224 114.8
Mo21 B224 H224 146
Mo22 B224 H224 146.1
B221 B225 B223 124.9(8)
B221 B225 Mo21 71.2(5)
B223 B225 Mo21 64.4(5)
B221 B225 Mo22 71.1(5)
B223 B225 Mo22 64.5(5)
Mo21 B225 Mo22 70.0(3)
B221 B225 H225 114.8
B223 B225 H225 120.3
Mo21 B225 H225 145
Mo22 B225 H225 145

loop_
_geom_bond_atom_site_label_1
_geom_bond_atom_site_label_2
_geom_bond_distance
Mo1 B22 2.239(9)
Mo1 B23 2.251(10)
Mo1 C1 2.314(6)
Mo1 C5 2.320(6)
Mo1 C2 2.330(6)
Mo1 C4 2.335(7)
Mo1 C3 2.340(7)
Mo1 B24 2.373(10)
Mo1 B21 2.383(9)
Mo1 S2 2.443(2)
Mo1 S1 2.453(2)
Mo1 Mo2 2.6333(8)
C1 C2 1.430(10)
C1 C5 1.435(10)
C1 C6 1.509(10)
C2 C3 1.422(11)
C2 C7 1.501(10)
C3 C4 1.431(10)
C3 C8 1.496(10)
C4 C5 1.418(9)
C4 C9 1.499(10)
C5 C10 1.497(9)
C6 H6A 0.98
C6 H6B 0.98
C6 H6C 0.98
C7 H7A 0.98
C7 H7B 0.98
C7 H7C 0.98
C8 H8A 0.98
C8 H8B 0.98
C8 H8C 0.98
C9 H9A 0.98
C9 H9B 0.98
C9 H9C 0.98
C10 H10A 0.98
C10 H10B 0.98
C10 H10C 0.98
Mo2 B22 2.232(9)
Mo2 B23 2.233(10)
Mo2 C15 2.324(7)
Mo2 C12 2.328(7)
Mo2 C14 2.337(7)
Mo2 C11 2.336(7)
Mo2 C13 2.341(7)
Mo2 B24 2.361(10)
Mo2 B21 2.383(9)
Mo2 S1 2.447(2)
Mo2 S2 2.449(2)
C11 C12 1.420(10)
C11 C15 1.436(11)
C11 C16 1.482(11)
C12 C13 1.424(10)
C12 C17 1.495(10)
C13 C14 1.424(10)
C13 C18 1.504(11)
C14 C15 1.426(11)
C14 C19 1.498(10)
C15 C20 1.494(11)
C16 H16A 0.98
C16 H16B 0.98
C16 H16C 0.98
C17 H17A 0.98
C17 H17B 0.98
C17 H17C 0.98
C18 H18A 0.98
C18 H18B 0.98
C18 H18C 0.98
C19 H19A 0.98
C19 H19B 0.98
C19 H19C 0.98
C20 H20A 0.98
C20 H20B 0.98
C20 H20C 0.98
S1 B21 1.855(14)
B21 B22 1.659(18)
B21 H21 1.12
B22 B23 1.723(19)
B22 H22 1.12
B23 B24 1.66(2)
B23 H23 1.12
B24 S2 1.829(15)
B24 H24 1.12
Mo11 B124 2.218(10)
Mo11 C105 2.307(7)
Mo11 C101 2.316(7)
Mo11 C103 2.325(7)
Mo11 C102 2.326(7)
Mo11 C104 2.338(7)
Mo11 B126 2.370(10)
Mo11 B122 2.374(10)
Mo11 B123 2.465(11)
Mo11 S11 2.489(3)
Mo11 S12 2.490(3)
Mo11 Mo12 2.6320(8)
C101 C102 1.416(10)
C101 C105 1.425(10)
C101 C106 1.509(11)
C102 C103 1.424(11)
C102 C107 1.495(11)
C103 C104 1.421(10)
C103 C108 1.515(11)
C104 C105 1.420(10)
C104 C109 1.481(11)
C105 C110 1.508(10)
C106 H10D 0.98
C106 H10E 0.98
C106 H10F 0.98
C107 H10G 0.98
C107 H10H 0.98
C107 H10I 0.98
C108 H10J 0.98
C108 H10K 0.98
C108 H10L 0.98
C109 H10M 0.98
C109 H10N 0.98
C109 H10O 0.98
C110 H11A 0.98
C110 H11B 0.98
C110 H11C 0.98
Mo12 B124 2.226(11)
Mo12 C114 2.311(8)
Mo12 C115 2.319(7)
Mo12 C113 2.327(7)
Mo12 C112 2.339(7)
Mo12 C111 2.341(7)
Mo12 B126 2.364(10)
Mo12 B122 2.385(10)
Mo12 B123 2.471(11)
Mo12 S11 2.486(3)
Mo12 S12 2.489(3)
C111 C112 1.404(11)
C111 C115 1.416(11)
C111 C116 1.502(11)
C112 C113 1.428(12)
C112 C117 1.521(11)
C113 C114 1.394(12)
C113 C118 1.506(11)
C114 C115 1.426(12)
C114 C119 1.533(12)
C115 C120 1.505(11)
C116 H11D 0.98
C116 H11E 0.98
C116 H11F 0.98
C117 H11G 0.98
C117 H11H 0.98
C117 H11I 0.98
C118 H11J 0.98
C118 H11K 0.98
C118 H11L 0.98
C119 H11M 0.98
C119 H11N 0.98
C119 H11O 0.98
C120 H12A 0.98
C120 H12B 0.98
C120 H12C 0.98
S11 B126 1.816(12)
S12 B122 1.851(12)
B122 B123 1.823(16)
B122 H122 1.12
B123 B124 1.979(15)
B123 H123 1.12
B126 B124 1.616(16)
B126 H126 1.12
B124 H124 1.12
Mo21 B223 2.234(11)
Mo21 B225 2.288(10)
Mo21 C204 2.314(7)
Mo21 C203 2.319(7)
Mo21 C205 2.321(7)
Mo21 C201 2.334(8)
Mo21 C202 2.337(8)
Mo21 B224 2.359(9)
Mo21 B221 2.364(9)
Mo21 S22 2.458(2)
Mo21 S21 2.475(2)
Mo21 Mo22 2.6349(8)
C201 C205 1.399(12)
C201 C202 1.429(14)
C201 C206 1.495(13)
C202 C203 1.417(12)
C202 C207 1.481(12)
C203 C204 1.429(10)
C203 C208 1.495(12)
C204 C205 1.406(11)
C204 C222 1.505(11)
C205 C210 1.534(12)
C206 H20D 0.98
C206 H20E 0.98
C206 H20F 0.98
C207 H20G 0.98
C207 H20H 0.98
C207 H20I 0.98
C208 H20J 0.98
C208 H20K 0.98
C208 H20L 0.98
C210 H21A 0.98
C210 H21B 0.98
C210 H21C 0.98
Mo22 B223 2.247(11)
Mo22 C215 2.291(7)
Mo22 B225 2.304(11)
Mo22 C211 2.324(7)
Mo22 C214 2.324(8)
Mo22 C212 2.334(7)
Mo22 C213 2.349(8)
Mo22 B224 2.363(8)
Mo22 B221 2.375(9)
Mo22 S22 2.445(2)
Mo22 S21 2.464(2)
C211 C212 1.418(12)
C211 C215 1.456(13)
C211 C216 1.496(12)
C212 C213 1.388(12)
C212 C217 1.520(12)
C213 C214 1.372(13)
C213 C218 1.516(13)
C214 C215 1.429(14)
C214 C219 1.508(13)
C215 C220 1.488(12)
C216 H21D 0.98
C216 H21E 0.98
C216 H21F 0.98
C217 H21G 0.98
C217 H21H 0.98
C217 H21I 0.98
C218 H21J 0.98
C218 H21K 0.98
C218 H21L 0.98
C219 H21M 0.98
C219 H21N 0.98
C219 H21O 0.98
C220 H22A 0.98
C220 H22B 0.98
C220 H22C 0.98
S21 B221 1.771(11)
S22 B224 1.808(11)
B221 B225 1.686(15)
B221 H221 1.12
C222 H22D 0.98
C222 H22E 0.98
C222 H22F 0.98
B223 B224 1.662(16)
B223 B225 1.847(18)
B223 H223 1.12
B224 H224 1.12
B225 H225 1.12

loop_
_geom_torsion_atom_site_label_1
_geom_torsion_atom_site_label_2
_geom_torsion_atom_site_label_3
_geom_torsion_atom_site_label_4
_geom_torsion
B22 Mo1 C1 C2 -144.7(5)
B23 Mo1 C1 C2 -99.5(6)
C5 Mo1 C1 C2 116.1(6)
C4 Mo1 C1 C2 78.8(5)
C3 Mo1 C1 C2 37.1(4)
B24 Mo1 C1 C2 -60.1(5)
B21 Mo1 C1 C2 176.0(5)
S2 Mo1 C1 C2 -16.5(6)
S1 Mo1 C1 C2 131.9(4)
Mo2 Mo1 C1 C2 -121.4(4)
B22 Mo1 C1 C5 99.2(5)
B23 Mo1 C1 C5 144.5(5)
C2 Mo1 C1 C5 -116.1(6)
C4 Mo1 C1 C5 -37.3(4)
C3 Mo1 C1 C5 -79.0(4)
B24 Mo1 C1 C5 -176.2(5)
B21 Mo1 C1 C5 59.9(5)
S2 Mo1 C1 C5 -132.5(4)
S1 Mo1 C1 C5 15.8(5)
Mo2 Mo1 C1 C5 122.5(4)
B22 Mo1 C1 C6 -22.0(7)
B23 Mo1 C1 C6 23.3(7)
C5 Mo1 C1 C6 -121.2(8)
C2 Mo1 C1 C6 122.7(8)
C4 Mo1 C1 C6 -158.5(7)
C3 Mo1 C1 C6 159.8(7)
B24 Mo1 C1 C6 62.6(7)
B21 Mo1 C1 C6 -61.3(7)
S2 Mo1 C1 C6 106.3(6)
S1 Mo1 C1 C6 -105.4(6)
Mo2 Mo1 C1 C6 1.3(8)
C5 C1 C2 C3 0.0(7)
C6 C1 C2 C3 174.3(7)
Mo1 C1 C2 C3 -64.0(5)
C5 C1 C2 C7 -174.4(7)
C6 C1 C2 C7 -0.1(12)
Mo1 C1 C2 C7 121.6(7)
C5 C1 C2 Mo1 64.0(5)
C6 C1 C2 Mo1 -121.7(7)
B22 Mo1 C2 C3 159.5(5)
B23 Mo1 C2 C3 -158.9(6)
C1 Mo1 C2 C3 116.4(6)
C5 Mo1 C2 C3 78.7(4)
C4 Mo1 C2 C3 37.3(4)
B24 Mo1 C2 C3 -117.3(5)
B21 Mo1 C2 C3 109.5(7)
S2 Mo1 C2 C3 -74.3(4)
S1 Mo1 C2 C3 11.2(7)
Mo2 Mo1 C2 C3 -128.2(4)
B22 Mo1 C2 C1 43.1(6)
B23 Mo1 C2 C1 84.7(6)
C5 Mo1 C2 C1 -37.8(4)
C4 Mo1 C2 C1 -79.2(4)
C3 Mo1 C2 C1 -116.4(6)
B24 Mo1 C2 C1 126.3(5)
B21 Mo1 C2 C1 -7.0(9)
S2 Mo1 C2 C1 169.2(4)
S1 Mo1 C2 C1 -105.2(5)
Mo2 Mo1 C2 C1 115.4(4)
B22 Mo1 C2 C7 -77.5(8)
B23 Mo1 C2 C7 -36.0(8)
C1 Mo1 C2 C7 -120.6(9)
C5 Mo1 C2 C7 -158.4(8)
C4 Mo1 C2 C7 160.2(8)
C3 Mo1 C2 C7 122.9(9)
B24 Mo1 C2 C7 5.6(8)
B21 Mo1 C2 C7 -127.6(9)
S2 Mo1 C2 C7 48.6(7)
S1 Mo1 C2 C7 134.1(6)
Mo2 Mo1 C2 C7 -5.2(9)
C1 C2 C3 C4 -0.1(7)
C7 C2 C3 C4 174.2(7)
Mo1 C2 C3 C4 -63.3(5)
C1 C2 C3 C8 -176.4(7)
C7 C2 C3 C8 -2.1(12)
Mo1 C2 C3 C8 120.4(7)
C1 C2 C3 Mo1 63.2(5)
C7 C2 C3 Mo1 -122.5(7)
B22 Mo1 C3 C2 -41.7(10)
B23 Mo1 C3 C2 28.2(7)
C1 Mo1 C3 C2 -37.5(4)
C5 Mo1 C3 C2 -79.7(4)
C4 Mo1 C3 C2 -116.7(6)
B24 Mo1 C3 C2 68.1(5)
B21 Mo1 C3 C2 -124.4(7)
S2 Mo1 C3 C2 111.7(4)
S1 Mo1 C3 C2 -174.1(4)
Mo2 Mo1 C3 C2 116.2(4)
B22 Mo1 C3 C4 75.0(10)
B23 Mo1 C3 C4 144.9(6)
C1 Mo1 C3 C4 79.1(4)
C5 Mo1 C3 C4 37.0(4)
C2 Mo1 C3 C4 116.7(6)
B24 Mo1 C3 C4 -175.2(5)
B21 Mo1 C3 C4 -7.8(8)
S2 Mo1 C3 C4 -131.6(4)
S1 Mo1 C3 C4 -57.4(4)
Mo2 Mo1 C3 C4 -127.1(4)
B22 Mo1 C3 C8 -163.5(9)
B23 Mo1 C3 C8 -93.6(9)
C1 Mo1 C3 C8 -159.4(8)
C5 Mo1 C3 C8 158.4(8)
C2 Mo1 C3 C8 -121.8(9)
C4 Mo1 C3 C8 121.5(9)
B24 Mo1 C3 C8 -53.7(8)
B21 Mo1 C3 C8 113.7(9)
S2 Mo1 C3 C8 -10.2(7)
S1 Mo1 C3 C8 64.1(8)
Mo2 Mo1 C3 C8 -5.6(10)
C2 C3 C4 C5 0.2(7)
C8 C3 C4 C5 176.5(7)
Mo1 C3 C4 C5 -63.1(5)
C2 C3 C4 C9 -176.4(7)
C8 C3 C4 C9 -0.1(11)
Mo1 C3 C4 C9 120.3(7)
C2 C3 C4 Mo1 63.3(5)
C8 C3 C4 Mo1 -120.4(7)
B22 Mo1 C4 C5 -28.3(6)
B23 Mo1 C4 C5 41.9(11)
C1 Mo1 C4 C5 37.9(4)
C2 Mo1 C4 C5 79.9(4)
C3 Mo1 C4 C5 116.9(6)
B24 Mo1 C4 C5 124.4(7)
B21 Mo1 C4 C5 -68.0(5)
S2 Mo1 C4 C5 173.2(3)
S1 Mo1 C4 C5 -112.3(4)
Mo2 Mo1 C4 C5 -117.1(4)
B22 Mo1 C4 C3 -145.2(5)
B23 Mo1 C4 C3 -75.0(10)
C1 Mo1 C4 C3 -79.0(4)
C5 Mo1 C4 C3 -116.9(6)
C2 Mo1 C4 C3 -37.1(4)
B24 Mo1 C4 C3 7.5(8)
B21 Mo1 C4 C3 175.1(5)
S2 Mo1 C4 C3 56.2(4)
S1 Mo1 C4 C3 130.8(4)
Mo2 Mo1 C4 C3 126.0(4)
B22 Mo1 C4 C9 93.3(7)
B23 Mo1 C4 C9 163.5(10)
C1 Mo1 C4 C9 159.5(7)
C5 Mo1 C4 C9 121.6(8)
C2 Mo1 C4 C9 -158.5(7)
C3 Mo1 C4 C9 -121.5(8)
B24 Mo1 C4 C9 -114.0(8)
B21 Mo1 C4 C9 53.6(7)
S2 Mo1 C4 C9 -65.2(7)
S1 Mo1 C4 C9 9.3(6)
Mo2 Mo1 C4 C9 4.5(9)
C3 C4 C5 C1 -0.2(7)
C9 C4 C5 C1 176.4(7)
Mo1 C4 C5 C1 -63.7(4)
C3 C4 C5 C10 -174.9(6)
C9 C4 C5 C10 1.7(11)
Mo1 C4 C5 C10 121.6(7)
C3 C4 C5 Mo1 63.5(5)
C9 C4 C5 Mo1 -119.9(7)
C2 C1 C5 C4 0.1(7)
C6 C1 C5 C4 -174.3(7)
Mo1 C1 C5 C4 64.4(5)
C2 C1 C5 C10 174.9(6)
C6 C1 C5 C10 0.5(11)
Mo1 C1 C5 C10 -120.8(7)
C2 C1 C5 Mo1 -64.3(5)
C6 C1 C5 Mo1 121.3(7)
B22 Mo1 C5 C4 158.9(5)
B23 Mo1 C5 C4 -159.3(5)
C1 Mo1 C5 C4 -116.0(6)
C2 Mo1 C5 C4 -78.5(4)
C3 Mo1 C5 C4 -37.1(4)
B24 Mo1 C5 C4 -109.4(7)
B21 Mo1 C5 C4 117.4(5)
S2 Mo1 C5 C4 -12.9(6)
S1 Mo1 C5 C4 74.2(4)
Mo2 Mo1 C5 C4 128.8(4)
B22 Mo1 C5 C1 -85.1(5)
B23 Mo1 C5 C1 -43.3(6)
C2 Mo1 C5 C1 37.5(4)
C4 Mo1 C5 C1 116.0(6)
C3 Mo1 C5 C1 78.9(4)
B24 Mo1 C5 C1 6.6(8)
B21 Mo1 C5 C1 -126.6(5)
S2 Mo1 C5 C1 103.1(5)
S1 Mo1 C5 C1 -169.9(3)
Mo2 Mo1 C5 C1 -115.3(4)
B22 Mo1 C5 C10 35.8(7)
B23 Mo1 C5 C10 77.6(7)
C1 Mo1 C5 C10 120.9(8)
C2 Mo1 C5 C10 158.4(7)
C4 Mo1 C5 C10 -123.1(8)
C3 Mo1 C5 C10 -160.2(7)
B24 Mo1 C5 C10 127.5(8)
B21 Mo1 C5 C10 -5.7(7)
S2 Mo1 C5 C10 -136.0(5)
S1 Mo1 C5 C10 -48.9(6)
Mo2 Mo1 C5 C10 5.7(8)
B23 Mo1 Mo2 B22 -56.8(6)
C1 Mo1 Mo2 B22 -29.3(5)
C5 Mo1 Mo2 B22 38.0(5)
C2 Mo1 Mo2 B22 -95.6(5)
C4 Mo1 Mo2 B22 111.7(6)
C3 Mo1 Mo2 B22 -168.1(6)
B24 Mo1 Mo2 B22 -108.8(6)
B21 Mo1 Mo2 B22 51.6(6)
S2 Mo1 Mo2 B22 -162.7(4)
S1 Mo1 Mo2 B22 106.0(4)
B22 Mo1 Mo2 B23 56.8(6)
C1 Mo1 Mo2 B23 27.6(6)
C5 Mo1 Mo2 B23 94.8(6)
C2 Mo1 Mo2 B23 -38.8(6)
C4 Mo1 Mo2 B23 168.5(6)
C3 Mo1 Mo2 B23 -111.3(6)
B24 Mo1 Mo2 B23 -51.9(6)
B21 Mo1 Mo2 B23 108.4(7)
S2 Mo1 Mo2 B23 -105.9(5)
S1 Mo1 Mo2 B23 162.8(5)
B22 Mo1 Mo2 C15 -57.6(6)
B23 Mo1 Mo2 C15 -114.4(6)
C1 Mo1 Mo2 C15 -86.8(5)
C5 Mo1 Mo2 C15 -19.6(5)
C2 Mo1 Mo2 C15 -153.2(5)
C4 Mo1 Mo2 C15 54.1(6)
C3 Mo1 Mo2 C15 134.3(6)
B24 Mo1 Mo2 C15 -166.3(6)
B21 Mo1 Mo2 C15 -6.0(6)
S2 Mo1 Mo2 C15 139.7(4)
S1 Mo1 Mo2 C15 48.5(4)
B22 Mo1 Mo2 C12 145.8(6)
B23 Mo1 Mo2 C12 89.0(6)
C1 Mo1 Mo2 C12 116.5(5)
C5 Mo1 Mo2 C12 -176.2(5)
C2 Mo1 Mo2 C12 50.2(5)
C4 Mo1 Mo2 C12 -102.5(5)
C3 Mo1 Mo2 C12 -22.3(5)
B24 Mo1 Mo2 C12 37.1(6)
B21 Mo1 Mo2 C12 -162.6(6)
S2 Mo1 Mo2 C12 -16.9(4)
S1 Mo1 Mo2 C12 -108.2(4)
B22 Mo1 Mo2 C14 12.0(5)
B23 Mo1 Mo2 C14 -44.8(6)
C1 Mo1 Mo2 C14 -17.2(4)
C5 Mo1 Mo2 C14 50.0(5)
C2 Mo1 Mo2 C14 -83.6(5)
C4 Mo1 Mo2 C14 123.7(5)
C3 Mo1 Mo2 C14 -156.0(5)
B24 Mo1 Mo2 C14 -96.7(5)
B21 Mo1 Mo2 C14 63.6(5)
S2 Mo1 Mo2 C14 -150.7(3)
S1 Mo1 Mo2 C14 118.1(3)
B22 Mo1 Mo2 C11 -137.0(6)
B23 Mo1 Mo2 C11 166.2(6)
C1 Mo1 Mo2 C11 -166.2(5)
C5 Mo1 Mo2 C11 -99.0(5)
C2 Mo1 Mo2 C11 127.4(5)
C4 Mo1 Mo2 C11 -25.3(6)
C3 Mo1 Mo2 C11 55.0(6)
B24 Mo1 Mo2 C11 114.3(6)
B21 Mo1 Mo2 C11 -85.4(6)
S2 Mo1 Mo2 C11 60.3(4)
S1 Mo1 Mo2 C11 -30.9(4)
B22 Mo1 Mo2 C13 77.2(5)
B23 Mo1 Mo2 C13 20.4(6)
C1 Mo1 Mo2 C13 47.9(4)
C5 Mo1 Mo2 C13 115.2(5)
C2 Mo1 Mo2 C13 -18.4(5)
C4 Mo1 Mo2 C13 -171.1(5)
C3 Mo1 Mo2 C13 -90.9(5)
B24 Mo1 Mo2 C13 -31.6(5)
B21 Mo1 Mo2 C13 128.8(5)
S2 Mo1 Mo2 C13 -85.5(3)
S1 Mo1 Mo2 C13 -176.8(3)
B22 Mo1 Mo2 B24 108.8(6)
B23 Mo1 Mo2 B24 51.9(6)
C1 Mo1 Mo2 B24 79.5(5)
C5 Mo1 Mo2 B24 146.7(5)
C2 Mo1 Mo2 B24 13.1(5)
C4 Mo1 Mo2 B24 -139.6(6)
C3 Mo1 Mo2 B24 -59.3(6)
B21 Mo1 Mo2 B24 160.4(6)
S2 Mo1 Mo2 B24 -53.9(4)
S1 Mo1 Mo2 B24 -145.2(5)
B22 Mo1 Mo2 B21 -51.6(6)
B23 Mo1 Mo2 B21 -108.4(7)
C1 Mo1 Mo2 B21 -80.9(5)
C5 Mo1 Mo2 B21 -13.6(5)
C2 Mo1 Mo2 B21 -147.2(5)
C4 Mo1 Mo2 B21 60.1(6)
C3 Mo1 Mo2 B21 140.3(6)
B24 Mo1 Mo2 B21 -160.4(6)
S2 Mo1 Mo2 B21 145.7(4)
S1 Mo1 Mo2 B21 54.4(4)
B22 Mo1 Mo2 S1 -106.0(4)
B23 Mo1 Mo2 S1 -162.8(5)
C1 Mo1 Mo2 S1 -135.3(3)
C5 Mo1 Mo2 S1 -68.1(3)
C2 Mo1 Mo2 S1 158.3(3)
C4 Mo1 Mo2 S1 5.7(4)
C3 Mo1 Mo2 S1 85.9(4)
B24 Mo1 Mo2 S1 145.2(5)
B21 Mo1 Mo2 S1 -54.4(4)
S2 Mo1 Mo2 S1 91.27(12)
B22 Mo1 Mo2 S2 162.7(4)
B23 Mo1 Mo2 S2 105.9(5)
C1 Mo1 Mo2 S2 133.4(3)
C5 Mo1 Mo2 S2 -159.3(3)
C2 Mo1 Mo2 S2 67.1(3)
C4 Mo1 Mo2 S2 -85.6(4)
C3 Mo1 Mo2 S2 -5.4(4)
B24 Mo1 Mo2 S2 53.9(4)
B21 Mo1 Mo2 S2 -145.7(4)
S1 Mo1 Mo2 S2 -91.27(12)
B22 Mo2 C11 C12 124.6(7)
B23 Mo2 C11 C12 35.2(11)
C15 Mo2 C11 C12 116.6(6)
C14 Mo2 C11 C12 79.1(4)
C13 Mo2 C11 C12 37.6(4)
B24 Mo2 C11 C12 -27.0(7)
B21 Mo2 C11 C12 170.1(5)
S1 Mo2 C11 C12 -146.7(4)
S2 Mo2 C11 C12 -70.9(4)
Mo1 Mo2 C11 C12 -120.7(4)
B22 Mo2 C11 C15 8.0(8)
B23 Mo2 C11 C15 -81.4(10)
C12 Mo2 C11 C15 -116.6(6)
C14 Mo2 C11 C15 -37.5(4)
C13 Mo2 C11 C15 -79.0(5)
B24 Mo2 C11 C15 -143.6(6)
B21 Mo2 C11 C15 53.5(6)
S1 Mo2 C11 C15 96.7(4)
S2 Mo2 C11 C15 172.5(4)
Mo1 Mo2 C11 C15 122.7(4)
B22 Mo2 C11 C16 -113.3(9)
B23 Mo2 C11 C16 157.2(10)
C15 Mo2 C11 C16 -121.4(9)
C12 Mo2 C11 C16 122.0(9)
C14 Mo2 C11 C16 -158.9(8)
C13 Mo2 C11 C16 159.6(8)
B24 Mo2 C11 C16 95.1(9)
B21 Mo2 C11 C16 -67.9(8)
S1 Mo2 C11 C16 -24.6(7)
S2 Mo2 C11 C16 51.2(8)
Mo1 Mo2 C11 C16 1.4(10)
C15 C11 C12 C13 -1.6(8)
C16 C11 C12 C13 175.8(7)
Mo2 C11 C12 C13 -64.6(5)
C15 C11 C12 C17 -177.9(7)
C16 C11 C12 C17 -0.5(12)
Mo2 C11 C12 C17 119.1(7)
C15 C11 C12 Mo2 63.0(5)
C16 C11 C12 Mo2 -119.7(7)
B22 Mo2 C12 C11 -109.7(7)
B23 Mo2 C12 C11 -161.7(5)
C15 Mo2 C12 C11 -37.5(4)
C14 Mo2 C12 C11 -79.1(4)
C13 Mo2 C12 C11 -116.0(6)
B24 Mo2 C12 C11 159.6(5)
B21 Mo2 C12 C11 -18.9(10)
S1 Mo2 C12 C11 42.6(5)
S2 Mo2 C12 C11 115.0(4)
Mo1 Mo2 C12 C11 129.2(4)
B22 Mo2 C12 C13 6.3(8)
B23 Mo2 C12 C13 -45.8(6)
C15 Mo2 C12 C13 78.5(5)
C14 Mo2 C12 C13 36.9(4)
C11 Mo2 C12 C13 116.0(6)
B24 Mo2 C12 C13 -84.4(5)
B21 Mo2 C12 C13 97.0(9)
S1 Mo2 C12 C13 158.6(4)
S2 Mo2 C12 C13 -129.0(4)
Mo1 Mo2 C12 C13 -114.9(4)
B22 Mo2 C12 C17 127.0(8)
B23 Mo2 C12 C17 74.9(8)
C15 Mo2 C12 C17 -160.8(8)
C14 Mo2 C12 C17 157.6(8)
C11 Mo2 C12 C17 -123.3(9)
C13 Mo2 C12 C17 120.7(9)
B24 Mo2 C12 C17 36.3(8)
B21 Mo2 C12 C17 -142.3(9)
S1 Mo2 C12 C17 -80.7(7)
S2 Mo2 C12 C17 -8.3(7)
Mo1 Mo2 C12 C17 5.8(9)
C11 C12 C13 C14 1.2(8)
C17 C12 C13 C14 177.6(7)
Mo2 C12 C13 C14 -63.2(5)
C11 C12 C13 C18 -173.9(7)
C17 C12 C13 C18 2.5(11)
Mo2 C12 C13 C18 121.6(7)
C11 C12 C13 Mo2 64.5(5)
C17 C12 C13 Mo2 -119.1(7)
B22 Mo2 C13 C14 -59.3(5)
B23 Mo2 C13 C14 -101.5(6)
C15 Mo2 C13 C14 37.5(4)
C12 Mo2 C13 C14 117.1(6)
C11 Mo2 C13 C14 79.6(5)
B24 Mo2 C13 C14 -143.9(5)
B21 Mo2 C13 C14 -17.7(7)
S1 Mo2 C13 C14 68.9(7)
S2 Mo2 C13 C14 175.2(4)
Mo1 Mo2 C13 C14 -118.0(4)
B22 Mo2 C13 C12 -176.4(5)
B23 Mo2 C13 C12 141.4(6)
C15 Mo2 C13 C12 -79.6(5)
C14 Mo2 C13 C12 -117.1(6)
C11 Mo2 C13 C12 -37.5(4)
B24 Mo2 C13 C12 99.0(5)
B21 Mo2 C13 C12 -134.8(6)
S1 Mo2 C13 C12 -48.2(7)
S2 Mo2 C13 C12 58.1(4)
Mo1 Mo2 C13 C12 124.9(4)
B22 Mo2 C13 C18 62.1(8)
B23 Mo2 C13 C18 19.9(8)
C15 Mo2 C13 C18 158.9(8)
C12 Mo2 C13 C18 -121.5(9)
C14 Mo2 C13 C18 121.4(9)
C11 Mo2 C13 C18 -159.0(8)
B24 Mo2 C13 C18 -22.5(8)
B21 Mo2 C13 C18 103.7(8)
S1 Mo2 C13 C18 -169.7(5)
S2 Mo2 C13 C18 -63.4(7)
Mo1 Mo2 C13 C18 3.4(9)
C12 C13 C14 C15 -0.4(8)
C18 C13 C14 C15 174.7(7)
Mo2 C13 C14 C15 -63.4(5)
C12 C13 C14 C19 -175.6(7)
C18 C13 C14 C19 -0.4(12)
Mo2 C13 C14 C19 121.4(7)
C12 C13 C14 Mo2 63.0(5)
C18 C13 C14 Mo2 -121.9(7)
B22 Mo2 C14 C13 127.3(5)
B23 Mo2 C14 C13 82.2(6)
C15 Mo2 C14 C13 -116.2(6)
C12 Mo2 C14 C13 -37.0(4)
C11 Mo2 C14 C13 -78.4(5)
B24 Mo2 C14 C13 43.2(6)
B21 Mo2 C14 C13 168.0(5)
S1 Mo2 C14 C13 -150.4(3)
S2 Mo2 C14 C13 -8.6(7)
Mo1 Mo2 C14 C13 117.6(4)
B22 Mo2 C14 C15 -116.4(5)
B23 Mo2 C14 C15 -161.6(6)
C12 Mo2 C14 C15 79.3(5)
C11 Mo2 C14 C15 37.8(4)
C13 Mo2 C14 C15 116.2(6)
B24 Mo2 C14 C15 159.5(5)
B21 Mo2 C14 C15 -75.7(5)
S1 Mo2 C14 C15 -34.2(5)
S2 Mo2 C14 C15 107.7(5)
Mo1 Mo2 C14 C15 -126.2(4)
B22 Mo2 C14 C19 4.6(8)
B23 Mo2 C14 C19 -40.5(8)
C15 Mo2 C14 C19 121.1(9)
C12 Mo2 C14 C19 -159.7(8)
C11 Mo2 C14 C19 158.9(8)
C13 Mo2 C14 C19 -122.7(9)
B24 Mo2 C14 C19 -79.5(8)
B21 Mo2 C14 C19 45.3(8)
S1 Mo2 C14 C19 86.9(7)
S2 Mo2 C14 C19 -131.3(6)
Mo1 Mo2 C14 C19 -5.1(9)
C13 C14 C15 C11 -0.6(8)
C19 C14 C15 C11 174.7(7)
Mo2 C14 C15 C11 -64.5(5)
C13 C14 C15 C20 -174.5(7)
C19 C14 C15 C20 0.7(11)
Mo2 C14 C15 C20 121.6(7)
C13 C14 C15 Mo2 63.9(5)
C19 C14 C15 Mo2 -120.9(7)
C12 C11 C15 C14 1.3(8)
C16 C11 C15 C14 -176.0(7)
Mo2 C11 C15 C14 64.6(5)
C12 C11 C15 C20 175.1(7)
C16 C11 C15 C20 -2.2(12)
Mo2 C11 C15 C20 -121.6(7)
C12 C11 C15 Mo2 -63.2(5)
C16 C11 C15 Mo2 119.4(7)
B22 Mo2 C15 C14 69.2(5)
B23 Mo2 C15 C14 24.9(7)
C12 Mo2 C15 C14 -78.8(4)
C11 Mo2 C15 C14 -115.9(6)
C13 Mo2 C15 C14 -37.3(4)
B24 Mo2 C15 C14 -40.2(10)
B21 Mo2 C15 C14 109.8(5)
S1 Mo2 C15 C14 154.8(4)
S2 Mo2 C15 C14 -127.6(4)
Mo1 Mo2 C15 C14 114.8(4)
B22 Mo2 C15 C11 -174.9(5)
B23 Mo2 C15 C11 140.8(6)
C12 Mo2 C15 C11 37.0(4)
C14 Mo2 C15 C11 115.9(6)
C13 Mo2 C15 C11 78.6(5)
B24 Mo2 C15 C11 75.6(10)
B21 Mo2 C15 C11 -134.3(5)
S1 Mo2 C15 C11 -89.4(4)
S2 Mo2 C15 C11 -11.7(6)
Mo1 Mo2 C15 C11 -129.3(4)
B22 Mo2 C15 C20 -51.7(8)
B23 Mo2 C15 C20 -96.0(9)
C12 Mo2 C15 C20 160.3(9)
C14 Mo2 C15 C20 -120.9(9)
C11 Mo2 C15 C20 123.2(10)
C13 Mo2 C15 C20 -158.2(9)
B24 Mo2 C15 C20 -161.1(9)
B21 Mo2 C15 C20 -11.1(8)
S1 Mo2 C15 C20 33.9(8)
S2 Mo2 C15 C20 111.5(7)
Mo1 Mo2 C15 C20 -6.1(10)
B22 Mo2 S1 B21 21.4(4)
B23 Mo2 S1 B21 58.3(5)
C15 Mo2 S1 B21 -84.5(4)
C12 Mo2 S1 B21 -144.2(4)
C14 Mo2 S1 B21 -65.1(4)
C11 Mo2 S1 B21 -120.8(4)
C13 Mo2 S1 B21 -111.6(6)
B24 Mo2 S1 B21 102.7(5)
S2 Mo2 S1 B21 134.1(3)
Mo1 Mo2 S1 B21 73.1(3)
B22 Mo2 S1 Mo1 -51.6(3)
B23 Mo2 S1 Mo1 -14.8(4)
C15 Mo2 S1 Mo1 -157.6(2)
C12 Mo2 S1 Mo1 142.8(2)
C14 Mo2 S1 Mo1 -138.1(2)
C11 Mo2 S1 Mo1 166.14(19)
C13 Mo2 S1 Mo1 175.4(5)
B24 Mo2 S1 Mo1 29.7(3)
B21 Mo2 S1 Mo1 -73.1(3)
S2 Mo2 S1 Mo1 61.04(7)
B22 Mo1 S1 B21 -21.8(4)
B23 Mo1 S1 B21 -58.7(5)
C1 Mo1 S1 B21 65.7(4)
C5 Mo1 S1 B21 75.4(4)
C2 Mo1 S1 B21 131.7(5)
C4 Mo1 S1 B21 109.4(4)
C3 Mo1 S1 B21 138.9(4)
B24 Mo1 S1 B21 -102.7(5)
S2 Mo1 S1 B21 -134.5(3)
Mo2 Mo1 S1 B21 -73.2(3)
B22 Mo1 S1 Mo2 51.5(3)
B23 Mo1 S1 Mo2 14.6(4)
C1 Mo1 S1 Mo2 138.9(3)
C5 Mo1 S1 Mo2 148.60(17)
C2 Mo1 S1 Mo2 -155.0(4)
C4 Mo1 S1 Mo2 -177.33(18)
C3 Mo1 S1 Mo2 -147.82(19)
B24 Mo1 S1 Mo2 -29.4(4)
B21 Mo1 S1 Mo2 73.2(3)
S2 Mo1 S1 Mo2 -61.28(8)
Mo2 S1 B21 B22 -35.8(6)
Mo1 S1 B21 B22 36.6(6)
Mo1 S1 B21 Mo2 72.37(18)
Mo2 S1 B21 Mo1 -72.37(18)
B23 Mo2 B21 B22 20.7(5)
C15 Mo2 B21 B22 -111.5(5)
C12 Mo2 B21 B22 -127.4(7)
C14 Mo2 B21 B22 -77.0(5)
C11 Mo2 B21 B22 -139.6(4)
C13 Mo2 B21 B22 -66.5(6)
B24 Mo2 B21 B22 54.1(6)
S1 Mo2 B21 B22 147.2(6)
S2 Mo2 B21 B22 101.2(5)
Mo1 Mo2 B21 B22 71.5(4)
B22 Mo2 B21 S1 -147.2(6)
B23 Mo2 B21 S1 -126.5(4)
C15 Mo2 B21 S1 101.3(3)
C12 Mo2 B21 S1 85.4(8)
C14 Mo2 B21 S1 135.8(3)
C11 Mo2 B21 S1 73.2(3)
C13 Mo2 B21 S1 146.3(4)
B24 Mo2 B21 S1 -93.1(5)
S2 Mo2 B21 S1 -46.0(3)
Mo1 Mo2 B21 S1 -75.7(3)
B22 Mo2 B21 Mo1 -71.5(4)
B23 Mo2 B21 Mo1 -50.9(4)
C15 Mo2 B21 Mo1 177.0(3)
C12 Mo2 B21 Mo1 161.1(6)
C14 Mo2 B21 Mo1 -148.6(3)
C11 Mo2 B21 Mo1 148.8(2)
C13 Mo2 B21 Mo1 -138.1(3)
B24 Mo2 B21 Mo1 -17.4(5)
S1 Mo2 B21 Mo1 75.7(3)
S2 Mo2 B21 Mo1 29.6(3)
B23 Mo1 B21 B22 -20.8(6)
C1 Mo1 B21 B22 70.9(5)
C5 Mo1 B21 B22 101.5(5)
C2 Mo1 B21 B22 75.2(7)
C4 Mo1 B21 B22 134.1(5)
C3 Mo1 B21 B22 138.8(5)
B24 Mo1 B21 B22 -53.9(6)
S2 Mo1 B21 B22 -100.9(5)
S1 Mo1 B21 B22 -146.6(6)
Mo2 Mo1 B21 B22 -71.2(4)
B22 Mo1 B21 S1 146.6(6)
B23 Mo1 B21 S1 125.7(4)
C1 Mo1 B21 S1 -142.5(3)
C5 Mo1 B21 S1 -111.9(3)
C2 Mo1 B21 S1 -138.2(5)
C4 Mo1 B21 S1 -79.3(3)
C3 Mo1 B21 S1 -74.6(5)
B24 Mo1 B21 S1 92.7(5)
S2 Mo1 B21 S1 45.7(3)
Mo2 Mo1 B21 S1 75.4(3)
B22 Mo1 B21 Mo2 71.2(4)
B23 Mo1 B21 Mo2 50.3(4)
C1 Mo1 B21 Mo2 142.0(2)
C5 Mo1 B21 Mo2 172.7(3)
C2 Mo1 B21 Mo2 146.4(5)
C4 Mo1 B21 Mo2 -154.7(2)
C3 Mo1 B21 Mo2 -150.0(3)
B24 Mo1 B21 Mo2 17.2(5)
S2 Mo1 B21 Mo2 -29.7(3)
S1 Mo1 B21 Mo2 -75.4(3)
S1 B21 B22 B23 -0.1(12)
Mo2 B21 B22 B23 -37.5(8)
Mo1 B21 B22 B23 38.2(8)
S1 B21 B22 Mo2 37.4(6)
Mo1 B21 B22 Mo2 75.7(2)
S1 B21 B22 Mo1 -38.2(6)
Mo2 B21 B22 Mo1 -75.7(2)
B23 Mo2 B22 B21 -150.5(7)
C15 Mo2 B22 B21 76.1(5)
C12 Mo2 B22 B21 135.1(6)
C14 Mo2 B22 B21 109.1(5)
C11 Mo2 B22 B21 71.2(7)
C13 Mo2 B22 B21 139.0(5)
B24 Mo2 B22 B21 -130.2(5)
S1 Mo2 B22 B21 -22.8(4)
S2 Mo2 B22 B21 -93.0(5)
Mo1 Mo2 B22 B21 -77.7(5)
C15 Mo2 B22 B23 -133.5(5)
C12 Mo2 B22 B23 -74.4(7)
C14 Mo2 B22 B23 -100.4(5)
C11 Mo2 B22 B23 -138.4(6)
C13 Mo2 B22 B23 -70.5(5)
B24 Mo2 B22 B23 20.3(5)
B21 Mo2 B22 B23 150.5(7)
S1 Mo2 B22 B23 127.7(5)
S2 Mo2 B22 B23 57.4(5)
Mo1 Mo2 B22 B23 72.8(4)
B23 Mo2 B22 Mo1 -72.8(4)
C15 Mo2 B22 Mo1 153.7(3)
C12 Mo2 B22 Mo1 -147.2(4)
C14 Mo2 B22 Mo1 -173.2(3)
C11 Mo2 B22 Mo1 148.8(4)
C13 Mo2 B22 Mo1 -143.3(2)
B24 Mo2 B22 Mo1 -52.5(4)
B21 Mo2 B22 Mo1 77.7(5)
S1 Mo2 B22 Mo1 54.9(2)
S2 Mo2 B22 Mo1 -15.4(4)
B23 Mo1 B22 B21 150.1(7)
C1 Mo1 B22 B21 -118.5(5)
C5 Mo1 B22 B21 -82.5(5)
C2 Mo1 B22 B21 -142.2(4)
C4 Mo1 B22 B21 -66.3(6)
C3 Mo1 B22 B21 -115.0(8)
B24 Mo1 B22 B21 130.1(5)
S2 Mo1 B22 B21 93.3(5)
S1 Mo1 B22 B21 23.2(4)
Mo2 Mo1 B22 B21 77.9(5)
C1 Mo1 B22 B23 91.4(5)
C5 Mo1 B22 B23 127.4(5)
C2 Mo1 B22 B23 67.7(6)
C4 Mo1 B22 B23 143.6(5)
C3 Mo1 B22 B23 95.0(9)
B24 Mo1 B22 B23 -20.0(5)
B21 Mo1 B22 B23 -150.1(7)
S2 Mo1 B22 B23 -56.8(5)
S1 Mo1 B22 B23 -126.9(5)
Mo2 Mo1 B22 B23 -72.2(5)
B23 Mo1 B22 Mo2 72.2(5)
C1 Mo1 B22 Mo2 163.5(3)
C5 Mo1 B22 Mo2 -160.4(3)
C2 Mo1 B22 Mo2 139.9(2)
C4 Mo1 B22 Mo2 -144.2(3)
C3 Mo1 B22 Mo2 167.1(6)
B24 Mo1 B22 Mo2 52.2(4)
B21 Mo1 B22 Mo2 -77.9(5)
S2 Mo1 B22 Mo2 15.4(4)
S1 Mo1 B22 Mo2 -54.7(2)
B21 B22 B23 B24 -0.5(15)
Mo2 B22 B23 B24 -39.8(8)
Mo1 B22 B23 B24 39.3(8)
B21 B22 B23 Mo2 39.3(8)
Mo1 B22 B23 Mo2 79.2(3)
B21 B22 B23 Mo1 -39.8(8)
Mo2 B22 B23 Mo1 -79.2(3)
B22 Mo2 B23 B24 149.2(7)
C15 Mo2 B23 B24 -141.0(5)
C12 Mo2 B23 B24 -66.9(6)
C14 Mo2 B23 B24 -126.6(5)
C11 Mo2 B23 B24 -89.5(9)
C13 Mo2 B23 B24 -91.5(5)
B21 Mo2 B23 B24 129.8(6)
S1 Mo2 B23 B24 92.5(5)
S2 Mo2 B23 B24 22.4(5)
Mo1 Mo2 B23 B24 77.1(5)
C15 Mo2 B23 B22 69.8(6)
C12 Mo2 B23 B22 144.0(4)
C14 Mo2 B23 B22 84.2(5)
C11 Mo2 B23 B22 121.4(8)
C13 Mo2 B23 B22 119.3(5)
B24 Mo2 B23 B22 -149.2(7)
B21 Mo2 B23 B22 -19.4(5)
S1 Mo2 B23 B22 -56.7(5)
S2 Mo2 B23 B22 -126.8(4)
Mo1 Mo2 B23 B22 -72.1(4)
B22 Mo2 B23 Mo1 72.1(4)
C15 Mo2 B23 Mo1 141.9(3)
C12 Mo2 B23 Mo1 -144.0(2)
C14 Mo2 B23 Mo1 156.3(3)
C11 Mo2 B23 Mo1 -166.6(6)
C13 Mo2 B23 Mo1 -168.6(3)
B24 Mo2 B23 Mo1 -77.1(5)
B21 Mo2 B23 Mo1 52.7(4)
S1 Mo2 B23 Mo1 15.4(4)
S2 Mo2 B23 Mo1 -54.7(3)
B22 Mo1 B23 B24 -149.5(7)
C1 Mo1 B23 B24 118.3(5)
C5 Mo1 B23 B24 142.2(5)
C2 Mo1 B23 B24 82.6(5)
C4 Mo1 B23 B24 115.0(9)
C3 Mo1 B23 B24 66.4(6)
B21 Mo1 B23 B24 -129.9(6)
S2 Mo1 B23 B24 -22.2(5)
S1 Mo1 B23 B24 -92.4(5)
Mo2 Mo1 B23 B24 -77.2(5)
C1 Mo1 B23 B22 -92.1(5)
C5 Mo1 B23 B22 -68.2(5)
C2 Mo1 B23 B22 -127.9(5)
C4 Mo1 B23 B22 -95.5(9)
C3 Mo1 B23 B22 -144.0(4)
B24 Mo1 B23 B22 149.5(7)
B21 Mo1 B23 B22 19.6(5)
S2 Mo1 B23 B22 127.3(5)
S1 Mo1 B23 B22 57.1(5)
Mo2 Mo1 B23 B22 72.4(4)
B22 Mo1 B23 Mo2 -72.4(4)
C1 Mo1 B23 Mo2 -164.5(3)
C5 Mo1 B23 Mo2 -140.6(2)
C2 Mo1 B23 Mo2 159.8(3)
C4 Mo1 B23 Mo2 -167.9(6)
C3 Mo1 B23 Mo2 143.6(3)
B24 Mo1 B23 Mo2 77.2(5)
B21 Mo1 B23 Mo2 -52.8(4)
S2 Mo1 B23 Mo2 54.9(3)
S1 Mo1 B23 Mo2 -15.3(4)
B22 B23 B24 S2 0.1(13)
Mo2 B23 B24 S2 -38.1(6)
Mo1 B23 B24 S2 37.7(6)
B22 B23 B24 Mo2 38.2(8)
Mo1 B23 B24 Mo2 75.8(3)
B22 B23 B24 Mo1 -37.6(8)
Mo2 B23 B24 Mo1 -75.8(3)
B22 Mo2 B24 B23 -21.5(5)
C15 Mo2 B24 B23 93.3(8)
C12 Mo2 B24 B23 126.2(5)
C14 Mo2 B24 B23 67.3(5)
C11 Mo2 B24 B23 141.6(5)
C13 Mo2 B24 B23 90.8(5)
B21 Mo2 B24 B23 -54.6(7)
S1 Mo2 B24 B23 -102.1(5)
S2 Mo2 B24 B23 -147.5(6)
Mo1 Mo2 B24 B23 -72.0(5)
B22 Mo2 B24 S2 126.0(4)
B23 Mo2 B24 S2 147.5(6)
C15 Mo2 B24 S2 -119.2(8)
C12 Mo2 B24 S2 -86.3(3)
C14 Mo2 B24 S2 -145.2(3)
C11 Mo2 B24 S2 -70.9(5)
C13 Mo2 B24 S2 -121.7(3)
B21 Mo2 B24 S2 92.9(5)
S1 Mo2 B24 S2 45.4(3)
Mo1 Mo2 B24 S2 75.5(3)
B22 Mo2 B24 Mo1 50.4(4)
B23 Mo2 B24 Mo1 72.0(5)
C15 Mo2 B24 Mo1 165.3(6)
C12 Mo2 B24 Mo1 -161.9(3)
C14 Mo2 B24 Mo1 139.3(2)
C11 Mo2 B24 Mo1 -146.5(3)
C13 Mo2 B24 Mo1 162.7(3)
B21 Mo2 B24 Mo1 17.4(5)
S1 Mo2 B24 Mo1 -30.1(3)
S2 Mo2 B24 Mo1 -75.5(3)
B22 Mo1 B24 B23 21.2(5)
C1 Mo1 B24 B23 -70.9(5)
C5 Mo1 B24 B23 -75.0(7)
C2 Mo1 B24 B23 -101.4(5)
C4 Mo1 B24 B23 -138.5(6)
C3 Mo1 B24 B23 -134.0(5)
B21 Mo1 B24 B23 54.1(7)
S2 Mo1 B24 B23 147.7(6)
S1 Mo1 B24 B23 101.4(5)
Mo2 Mo1 B24 B23 71.5(5)
B22 Mo1 B24 S2 -126.5(4)
B23 Mo1 B24 S2 -147.7(6)
C1 Mo1 B24 S2 141.4(3)
C5 Mo1 B24 S2 137.2(5)
C2 Mo1 B24 S2 110.9(3)
C4 Mo1 B24 S2 73.8(6)
C3 Mo1 B24 S2 78.3(3)
B21 Mo1 B24 S2 -93.6(5)
S1 Mo1 B24 S2 -46.3(3)
Mo2 Mo1 B24 S2 -76.2(3)
B22 Mo1 B24 Mo2 -50.3(3)
B23 Mo1 B24 Mo2 -71.5(5)
C1 Mo1 B24 Mo2 -142.3(2)
C5 Mo1 B24 Mo2 -146.5(4)
C2 Mo1 B24 Mo2 -172.9(3)
C4 Mo1 B24 Mo2 150.0(4)
C3 Mo1 B24 Mo2 154.6(2)
B21 Mo1 B24 Mo2 -17.3(5)
S2 Mo1 B24 Mo2 76.2(3)
S1 Mo1 B24 Mo2 30.0(3)
B23 B24 S2 Mo1 -36.2(6)
Mo2 B24 S2 Mo1 -72.60(18)
B23 B24 S2 Mo2 36.4(6)
Mo1 B24 S2 Mo2 72.60(18)
B22 Mo1 S2 B24 57.9(5)
B23 Mo1 S2 B24 21.1(4)
C1 Mo1 S2 B24 -66.0(4)
C5 Mo1 S2 B24 -130.7(5)
C2 Mo1 S2 B24 -75.9(4)
C4 Mo1 S2 B24 -139.0(4)
C3 Mo1 S2 B24 -110.0(4)
B21 Mo1 S2 B24 101.9(5)
S1 Mo1 S2 B24 133.7(3)
Mo2 Mo1 S2 B24 72.6(3)
B22 Mo1 S2 Mo2 -14.7(4)
B23 Mo1 S2 Mo2 -51.5(3)
C1 Mo1 S2 Mo2 -138.6(3)
C5 Mo1 S2 Mo2 156.7(4)
C2 Mo1 S2 Mo2 -148.5(2)
C4 Mo1 S2 Mo2 148.4(2)
C3 Mo1 S2 Mo2 177.4(2)
B24 Mo1 S2 Mo2 -72.6(3)
B21 Mo1 S2 Mo2 29.3(3)
S1 Mo1 S2 Mo2 61.11(7)
B22 Mo2 S2 B24 -58.6(5)
B23 Mo2 S2 B24 -21.4(4)
C15 Mo2 S2 B24 138.5(5)
C12 Mo2 S2 B24 98.0(4)
C14 Mo2 S2 B24 73.9(5)
C11 Mo2 S2 B24 131.3(4)
C13 Mo2 S2 B24 68.4(4)
B21 Mo2 S2 B24 -102.7(5)
S1 Mo2 S2 B24 -134.7(3)
Mo1 Mo2 S2 B24 -73.4(3)
B22 Mo2 S2 Mo1 14.8(4)
B23 Mo2 S2 Mo1 52.0(3)
C15 Mo2 S2 Mo1 -148.1(3)
C12 Mo2 S2 Mo1 171.44(19)
C14 Mo2 S2 Mo1 147.3(4)
C11 Mo2 S2 Mo1 -155.3(2)
C13 Mo2 S2 Mo1 141.8(2)
B24 Mo2 S2 Mo1 73.4(3)
B21 Mo2 S2 Mo1 -29.3(3)
S1 Mo2 S2 Mo1 -61.35(7)
B124 Mo11 C101 C102 51.0(9)
C105 Mo11 C101 C102 116.8(6)
C103 Mo11 C101 C102 37.7(4)
C104 Mo11 C101 C102 79.3(5)
B126 Mo11 C101 C102 -20.2(7)
B122 Mo11 C101 C102 178.8(5)
B123 Mo11 C101 C102 133.5(5)
S11 Mo11 C101 C102 -64.5(4)
S12 Mo11 C101 C102 -138.0(4)
Mo12 Mo11 C101 C102 -126.2(4)
B124 Mo11 C101 C105 -65.8(9)
C103 Mo11 C101 C105 -79.1(4)
C102 Mo11 C101 C105 -116.8(6)
C104 Mo11 C101 C105 -37.5(4)
B126 Mo11 C101 C105 -137.1(5)
B122 Mo11 C101 C105 61.9(5)
B123 Mo11 C101 C105 16.7(6)
S11 Mo11 C101 C105 178.6(4)
S12 Mo11 C101 C105 105.1(4)
Mo12 Mo11 C101 C105 117.0(4)
B124 Mo11 C101 C106 173.3(8)
C105 Mo11 C101 C106 -120.9(9)
C103 Mo11 C101 C106 160.0(8)
C102 Mo11 C101 C106 122.3(9)
C104 Mo11 C101 C106 -158.4(8)
B126 Mo11 C101 C106 102.0(8)
B122 Mo11 C101 C106 -59.0(8)
B123 Mo11 C101 C106 -104.2(8)
S11 Mo11 C101 C106 57.7(8)
S12 Mo11 C101 C106 -15.8(7)
Mo12 Mo11 C101 C106 -3.9(10)
C105 C101 C102 C103 -0.7(8)
C106 C101 C102 C103 175.1(7)
Mo11 C101 C102 C103 -63.9(5)
C105 C101 C102 C107 -175.7(7)
C106 C101 C102 C107 0.1(13)
Mo11 C101 C102 C107 121.1(8)
C105 C101 C102 Mo11 63.2(5)
C106 C101 C102 Mo11 -121.0(8)
B124 Mo11 C102 C101 -155.6(5)
C105 Mo11 C102 C101 -37.3(4)
C103 Mo11 C102 C101 -115.8(6)
C104 Mo11 C102 C101 -78.9(4)
B126 Mo11 C102 C101 166.0(5)
B122 Mo11 C102 C101 -2.0(8)
B123 Mo11 C102 C101 -87.4(7)
S11 Mo11 C102 C101 122.6(4)
S12 Mo11 C102 C101 50.1(5)
Mo12 Mo11 C102 C101 127.1(4)
B124 Mo11 C102 C103 -39.8(6)
C105 Mo11 C102 C103 78.5(4)
C101 Mo11 C102 C103 115.8(6)
C104 Mo11 C102 C103 36.9(4)
B126 Mo11 C102 C103 -78.2(5)
B122 Mo11 C102 C103 113.8(6)
B123 Mo11 C102 C103 28.4(8)
S11 Mo11 C102 C103 -121.6(4)
S12 Mo11 C102 C103 165.9(3)
Mo12 Mo11 C102 C103 -117.1(4)
B124 Mo11 C102 C107 81.0(9)
C105 Mo11 C102 C107 -160.8(9)
C101 Mo11 C102 C107 -123.5(10)
C103 Mo11 C102 C107 120.7(10)
C104 Mo11 C102 C107 157.7(9)
B126 Mo11 C102 C107 42.5(9)
B122 Mo11 C102 C107 -125.5(9)
B123 Mo11 C102 C107 149.1(8)
S11 Mo11 C102 C107 -0.8(8)
S12 Mo11 C102 C107 -73.3(8)
Mo12 Mo11 C102 C107 3.7(11)
C101 C102 C103 C104 -0.3(8)
C107 C102 C103 C104 174.8(7)
Mo11 C102 C103 C104 -64.0(5)
C101 C102 C103 C108 -174.9(7)
C107 C102 C103 C108 0.3(12)
Mo11 C102 C103 C108 121.4(7)
C101 C102 C103 Mo11 63.7(5)
C107 C102 C103 Mo11 -121.1(8)
B124 Mo11 C103 C104 -94.9(5)
C105 Mo11 C103 C104 37.3(4)
C101 Mo11 C103 C104 79.4(4)
C102 Mo11 C103 C104 116.9(6)
B126 Mo11 C103 C104 -136.1(5)
B122 Mo11 C103 C104 -2.2(7)
B123 Mo11 C103 C104 -46.8(5)
S11 Mo11 C103 C104 -177.5(4)
S12 Mo11 C103 C104 88.8(6)
Mo12 Mo11 C103 C104 -114.5(4)
B124 Mo11 C103 C102 148.2(5)
C105 Mo11 C103 C102 -79.6(4)
C101 Mo11 C103 C102 -37.6(4)
C104 Mo11 C103 C102 -116.9(6)
B126 Mo11 C103 C102 107.0(5)
B122 Mo11 C103 C102 -119.1(6)
B123 Mo11 C103 C102 -163.8(4)
S11 Mo11 C103 C102 65.6(4)
S12 Mo11 C103 C102 -28.1(7)
Mo12 Mo11 C103 C102 128.5(4)
B124 Mo11 C103 C108 26.1(8)
C105 Mo11 C103 C108 158.3(9)
C101 Mo11 C103 C108 -159.6(9)
C102 Mo11 C103 C108 -122.1(9)
C104 Mo11 C103 C108 121.0(9)
B126 Mo11 C103 C108 -15.1(8)
B122 Mo11 C103 C108 118.8(8)
B123 Mo11 C103 C108 74.2(8)
S11 Mo11 C103 C108 -56.5(8)
S12 Mo11 C103 C108 -150.2(6)
Mo12 Mo11 C103 C108 6.5(10)
C102 C103 C104 C105 1.2(8)
C108 C103 C104 C105 175.8(7)
Mo11 C103 C104 C105 -62.5(5)
C102 C103 C104 C109 -176.5(8)
C108 C103 C104 C109 -1.9(12)
Mo11 C103 C104 C109 119.8(8)
C102 C103 C104 Mo11 63.7(5)
C108 C103 C104 Mo11 -121.7(7)
B124 Mo11 C104 C105 -154.2(5)
C101 Mo11 C104 C105 37.9(4)
C103 Mo11 C104 C105 116.5(6)
C102 Mo11 C104 C105 79.4(4)
B126 Mo11 C104 C105 168.2(4)
B122 Mo11 C104 C105 -64.9(5)
B123 Mo11 C104 C105 -105.2(5)
S11 Mo11 C104 C105 120.7(4)
S12 Mo11 C104 C105 -23.1(5)
Mo12 Mo11 C104 C105 -121.7(4)
B124 Mo11 C104 C103 89.3(5)
C105 Mo11 C104 C103 -116.5(6)
C101 Mo11 C104 C103 -78.6(5)
C102 Mo11 C104 C103 -37.1(4)
B126 Mo11 C104 C103 51.7(5)
B122 Mo11 C104 C103 178.6(5)
B123 Mo11 C104 C103 138.3(5)
S11 Mo11 C104 C103 4.2(6)
S12 Mo11 C104 C103 -139.6(4)
Mo12 Mo11 C104 C103 121.8(4)
B124 Mo11 C104 C109 -32.7(7)
C105 Mo11 C104 C109 121.5(8)
C101 Mo11 C104 C109 159.4(8)
C103 Mo11 C104 C109 -122.0(8)
C102 Mo11 C104 C109 -159.1(8)
B126 Mo11 C104 C109 -70.3(7)
B122 Mo11 C104 C109 56.6(7)
B123 Mo11 C104 C109 16.3(7)
S11 Mo11 C104 C109 -117.8(6)
S12 Mo11 C104 C109 98.4(7)
Mo12 Mo11 C104 C109 -0.2(8)
C103 C104 C105 C101 -1.6(8)
C109 C104 C105 C101 176.1(8)
Mo11 C104 C105 C101 -64.5(5)
C103 C104 C105 C110 -175.9(7)
C109 C104 C105 C110 1.8(12)
Mo11 C104 C105 C110 121.1(7)
C103 C104 C105 Mo11 63.0(5)
C109 C104 C105 Mo11 -119.3(8)
C102 C101 C105 C104 1.4(8)
C106 C101 C105 C104 -174.4(7)
Mo11 C101 C105 C104 65.2(5)
C102 C101 C105 C110 175.9(6)
C106 C101 C105 C110 0.0(12)
Mo11 C101 C105 C110 -120.3(7)
C102 C101 C105 Mo11 -63.8(5)
C106 C101 C105 Mo11 120.4(8)
B124 Mo11 C105 C104 33.6(6)
C101 Mo11 C105 C104 -115.8(6)
C103 Mo11 C105 C104 -37.2(4)
C102 Mo11 C105 C104 -78.9(4)
B126 Mo11 C105 C104 -22.8(9)
B122 Mo11 C105 C104 120.4(5)
B123 Mo11 C105 C104 76.6(5)
S11 Mo11 C105 C104 -118.1(4)
S12 Mo11 C105 C104 163.9(4)
Mo12 Mo11 C105 C104 114.7(4)
B124 Mo11 C105 C101 149.4(5)
C103 Mo11 C105 C101 78.6(5)
C102 Mo11 C105 C101 36.9(4)
C104 Mo11 C105 C101 115.8(6)
B126 Mo11 C105 C101 93.0(8)
B122 Mo11 C105 C101 -123.8(5)
B123 Mo11 C105 C101 -167.6(5)
S11 Mo11 C105 C101 -2.3(6)
S12 Mo11 C105 C101 -80.3(4)
Mo12 Mo11 C105 C101 -129.5(4)
B124 Mo11 C105 C110 -89.7(7)
C101 Mo11 C105 C110 120.9(8)
C103 Mo11 C105 C110 -160.5(8)
C102 Mo11 C105 C110 157.8(8)
C104 Mo11 C105 C110 -123.3(8)
B126 Mo11 C105 C110 -146.1(8)
B122 Mo11 C105 C110 -2.9(7)
B123 Mo11 C105 C110 -46.8(7)
S11 Mo11 C105 C110 118.5(6)
S12 Mo11 C105 C110 40.5(7)
Mo12 Mo11 C105 C110 -8.6(9)
C105 Mo11 Mo12 B124 -107.1(5)
C101 Mo11 Mo12 B124 178.5(5)
C103 Mo11 Mo12 B124 24.5(5)
C102 Mo11 Mo12 B124 98.1(5)
C104 Mo11 Mo12 B124 -41.2(5)
B126 Mo11 Mo12 B124 50.7(5)
B122 Mo11 Mo12 B124 -113.9(5)
B123 Mo11 Mo12 B124 -60.8(4)
S11 Mo11 Mo12 B124 103.4(4)
S12 Mo11 Mo12 B124 -167.6(4)
B124 Mo11 Mo12 C114 -160.6(6)
C105 Mo11 Mo12 C114 92.3(6)
C101 Mo11 Mo12 C114 17.9(7)
C103 Mo11 Mo12 C114 -136.1(6)
C102 Mo11 Mo12 C114 -62.5(7)
C104 Mo11 Mo12 C114 158.2(6)
B126 Mo11 Mo12 C114 -110.0(6)
B122 Mo11 Mo12 C114 85.4(6)
B123 Mo11 Mo12 C114 138.6(6)
S11 Mo11 Mo12 C114 -57.2(5)
S12 Mo11 Mo12 C114 31.8(5)
B124 Mo11 Mo12 C115 -81.8(5)
C105 Mo11 Mo12 C115 171.1(5)
C101 Mo11 Mo12 C115 96.7(6)
C103 Mo11 Mo12 C115 -57.3(6)
C102 Mo11 Mo12 C115 16.3(6)
C104 Mo11 Mo12 C115 -123.0(5)
B126 Mo11 Mo12 C115 -31.1(5)
B122 Mo11 Mo12 C115 164.3(5)
B123 Mo11 Mo12 C115 -142.6(5)
S11 Mo11 Mo12 C115 21.6(4)
S12 Mo11 Mo12 C115 110.6(4)
B124 Mo11 Mo12 C113 126.3(5)
C105 Mo11 Mo12 C113 19.2(6)
C101 Mo11 Mo12 C113 -55.2(6)
C103 Mo11 Mo12 C113 150.8(6)
C102 Mo11 Mo12 C113 -135.6(6)
C104 Mo11 Mo12 C113 85.0(5)
B126 Mo11 Mo12 C113 176.9(5)
B122 Mo11 Mo12 C113 12.3(5)
B123 Mo11 Mo12 C113 65.5(5)
S11 Mo11 Mo12 C113 -130.3(4)
S12 Mo11 Mo12 C113 -41.3(4)
B124 Mo11 Mo12 C112 57.5(5)
C105 Mo11 Mo12 C112 -49.6(5)
C101 Mo11 Mo12 C112 -124.0(5)
C103 Mo11 Mo12 C112 82.0(5)
C102 Mo11 Mo12 C112 155.6(5)
C104 Mo11 Mo12 C112 16.3(5)
B126 Mo11 Mo12 C112 108.2(5)
B122 Mo11 Mo12 C112 -56.4(5)
B123 Mo11 Mo12 C112 -3.3(5)
S11 Mo11 Mo12 C112 160.9(4)
S12 Mo11 Mo12 C112 -110.1(4)
B124 Mo11 Mo12 C111 -9.3(5)
C105 Mo11 Mo12 C111 -116.4(5)
C101 Mo11 Mo12 C111 169.2(5)
C103 Mo11 Mo12 C111 15.2(5)
C102 Mo11 Mo12 C111 88.8(5)
C104 Mo11 Mo12 C111 -50.5(5)
B126 Mo11 Mo12 C111 41.4(5)
B122 Mo11 Mo12 C111 -123.3(5)
B123 Mo11 Mo12 C111 -70.1(5)
S11 Mo11 Mo12 C111 94.1(4)
S12 Mo11 Mo12 C111 -176.9(4)
B124 Mo11 Mo12 B126 -50.7(5)
C105 Mo11 Mo12 B126 -157.8(5)
C101 Mo11 Mo12 B126 127.8(5)
C103 Mo11 Mo12 B126 -26.1(5)
C102 Mo11 Mo12 B126 47.4(5)
C104 Mo11 Mo12 B126 -91.9(5)
B122 Mo11 Mo12 B126 -164.6(5)
B123 Mo11 Mo12 B126 -111.5(5)
S11 Mo11 Mo12 B126 52.7(3)
S12 Mo11 Mo12 B126 141.8(4)
B124 Mo11 Mo12 B122 113.9(5)
C105 Mo11 Mo12 B122 6.9(5)
C101 Mo11 Mo12 B122 -67.6(5)
C103 Mo11 Mo12 B122 138.5(5)
C102 Mo11 Mo12 B122 -148.0(5)
C104 Mo11 Mo12 B122 72.7(5)
B126 Mo11 Mo12 B122 164.6(5)
B123 Mo11 Mo12 B122 53.1(4)
S11 Mo11 Mo12 B122 -142.6(3)
S12 Mo11 Mo12 B122 -53.6(3)
B124 Mo11 Mo12 B123 60.8(5)
C105 Mo11 Mo12 B123 -46.3(4)
C101 Mo11 Mo12 B123 -120.7(5)
C103 Mo11 Mo12 B123 85.3(5)
C102 Mo11 Mo12 B123 158.9(5)
C104 Mo11 Mo12 B123 19.6(4)
B126 Mo11 Mo12 B123 111.5(5)
B122 Mo11 Mo12 B123 -53.1(4)
S11 Mo11 Mo12 B123 164.2(3)
S12 Mo11 Mo12 B123 -106.8(3)
B124 Mo11 Mo12 S11 -103.4(4)
C105 Mo11 Mo12 S11 149.5(4)
C101 Mo11 Mo12 S11 75.1(4)
C103 Mo11 Mo12 S11 -78.9(4)
C102 Mo11 Mo12 S11 -5.3(4)
C104 Mo11 Mo12 S11 -144.6(3)
B126 Mo11 Mo12 S11 -52.7(3)
B122 Mo11 Mo12 S11 142.6(3)
B123 Mo11 Mo12 S11 -164.2(3)
S12 Mo11 Mo12 S11 89.03(12)
B124 Mo11 Mo12 S12 167.6(4)
C105 Mo11 Mo12 S12 60.5(3)
C101 Mo11 Mo12 S12 -13.9(4)
C103 Mo11 Mo12 S12 -167.9(4)
C102 Mo11 Mo12 S12 -94.3(4)
C104 Mo11 Mo12 S12 126.3(3)
B126 Mo11 Mo12 S12 -141.8(4)
B122 Mo11 Mo12 S12 53.6(3)
B123 Mo11 Mo12 S12 106.8(3)
S11 Mo11 Mo12 S12 -89.03(12)
B124 Mo12 C111 C112 109.5(5)
C114 Mo12 C111 C112 -78.6(5)
C115 Mo12 C111 C112 -117.1(6)
C113 Mo12 C111 C112 -37.5(5)
B126 Mo12 C111 C112 150.7(5)
B122 Mo12 C111 C112 19.7(7)
B123 Mo12 C111 C112 60.6(5)
S11 Mo12 C111 C112 -168.3(4)
S12 Mo12 C111 C112 -57.0(7)
Mo11 Mo12 C111 C112 117.0(5)
B124 Mo12 C111 C115 -133.5(5)
C114 Mo12 C111 C115 38.5(5)
C113 Mo12 C111 C115 79.6(5)
C112 Mo12 C111 C115 117.1(6)
B126 Mo12 C111 C115 -92.3(5)
B122 Mo12 C111 C115 136.8(5)
B123 Mo12 C111 C115 177.7(4)
S11 Mo12 C111 C115 -51.2(5)
S12 Mo12 C111 C115 60.1(7)
Mo11 Mo12 C111 C115 -126.0(4)
B124 Mo12 C111 C116 -12.6(8)
C114 Mo12 C111 C116 159.4(8)
C115 Mo12 C111 C116 120.9(9)
C113 Mo12 C111 C116 -159.5(8)
C112 Mo12 C111 C116 -122.0(9)
B126 Mo12 C111 C116 28.7(8)
B122 Mo12 C111 C116 -102.3(8)
B123 Mo12 C111 C116 -61.4(8)
S11 Mo12 C111 C116 69.7(8)
S12 Mo12 C111 C116 -179.0(6)
Mo11 Mo12 C111 C116 -5.1(10)
C115 C111 C112 C113 0.5(8)
C116 C111 C112 C113 -174.6(7)
Mo12 C111 C112 C113 63.3(5)
C115 C111 C112 C117 175.1(7)
C116 C111 C112 C117 0.0(12)
Mo12 C111 C112 C117 -122.1(8)
C115 C111 C112 Mo12 -62.8(5)
C116 C111 C112 Mo12 122.1(8)
B124 Mo12 C112 C111 -76.4(5)
C114 Mo12 C112 C111 79.3(5)
C115 Mo12 C112 C111 37.1(4)
C113 Mo12 C112 C111 116.6(7)
B126 Mo12 C112 C111 -37.6(6)
B122 Mo12 C112 C111 -166.0(5)
B123 Mo12 C112 C111 -123.7(5)
S11 Mo12 C112 C111 22.5(8)
S12 Mo12 C112 C111 152.7(4)
Mo11 Mo12 C112 C111 -120.9(4)
B124 Mo12 C112 C113 167.0(5)
C114 Mo12 C112 C113 -37.3(5)
C115 Mo12 C112 C113 -79.5(5)
C111 Mo12 C112 C113 -116.6(7)
B126 Mo12 C112 C113 -154.1(5)
B122 Mo12 C112 C113 77.4(5)
B123 Mo12 C112 C113 119.7(5)
S11 Mo12 C112 C113 -94.1(6)
S12 Mo12 C112 C113 36.1(5)
Mo11 Mo12 C112 C113 122.5(4)
B124 Mo12 C112 C117 44.8(8)
C114 Mo12 C112 C117 -159.5(9)
C115 Mo12 C112 C117 158.3(9)
C113 Mo12 C112 C117 -122.2(9)
C111 Mo12 C112 C117 121.2(10)
B126 Mo12 C112 C117 83.7(8)
B122 Mo12 C112 C117 -44.8(8)
B123 Mo12 C112 C117 -2.5(8)
S11 Mo12 C112 C117 143.7(6)
S12 Mo12 C112 C117 -86.1(8)
Mo11 Mo12 C112 C117 0.3(10)
C111 C112 C113 C114 0.0(8)
C117 C112 C113 C114 -174.5(8)
Mo12 C112 C113 C114 63.9(5)
C111 C112 C113 C118 176.1(7)
C117 C112 C113 C118 1.6(12)
Mo12 C112 C113 C118 -120.0(8)
C111 C112 C113 Mo12 -63.9(5)
C117 C112 C113 Mo12 121.6(8)
B124 Mo12 C113 C114 -135.1(6)
C115 Mo12 C113 C114 -37.4(5)
C112 Mo12 C113 C114 -115.7(7)
C111 Mo12 C113 C114 -78.9(5)
B126 Mo12 C113 C114 -59.2(10)
B122 Mo12 C113 C114 137.2(5)
B123 Mo12 C113 C114 179.9(5)
S11 Mo12 C113 C114 20.7(6)
S12 Mo12 C113 C114 92.7(5)
Mo11 Mo12 C113 C114 127.0(5)
B124 Mo12 C113 C112 -19.4(7)
C114 Mo12 C113 C112 115.7(7)
C115 Mo12 C113 C112 78.2(5)
C111 Mo12 C113 C112 36.7(4)
B126 Mo12 C113 C112 56.5(10)
B122 Mo12 C113 C112 -107.1(5)
B123 Mo12 C113 C112 -64.4(5)
S11 Mo12 C113 C112 136.4(4)
S12 Mo12 C113 C112 -151.7(4)
Mo11 Mo12 C113 C112 -117.4(4)
B124 Mo12 C113 C118 100.1(9)
C114 Mo12 C113 C118 -124.8(10)
C115 Mo12 C113 C118 -162.2(9)
C112 Mo12 C113 C118 119.5(10)
C111 Mo12 C113 C118 156.3(9)
B126 Mo12 C113 C118 176.0(9)
B122 Mo12 C113 C118 12.4(9)
B123 Mo12 C113 C118 55.1(9)
S11 Mo12 C113 C118 -104.1(8)
S12 Mo12 C113 C118 -32.1(8)
Mo11 Mo12 C113 C118 2.2(11)
C112 C113 C114 C115 -0.5(8)
C118 C113 C114 C115 -176.4(8)
Mo12 C113 C114 C115 63.9(5)
C112 C113 C114 C119 177.0(8)
C118 C113 C114 C119 1.1(14)
Mo12 C113 C114 C119 -118.6(9)
C112 C113 C114 Mo12 -64.4(5)
C118 C113 C114 Mo12 119.7(8)
B124 Mo12 C114 C113 96.6(9)
C115 Mo12 C114 C113 117.0(7)
C112 Mo12 C114 C113 38.0(5)
C111 Mo12 C114 C113 79.1(5)
B126 Mo12 C114 C113 152.8(5)
B122 Mo12 C114 C113 -49.7(6)
B123 Mo12 C114 C113 -0.1(8)
S11 Mo12 C114 C113 -165.7(4)
S12 Mo12 C114 C113 -91.6(5)
Mo11 Mo12 C114 C113 -118.3(5)
B124 Mo12 C114 C115 -20.4(10)
C113 Mo12 C114 C115 -117.0(7)
C112 Mo12 C114 C115 -79.0(5)
C111 Mo12 C114 C115 -37.9(4)
B126 Mo12 C114 C115 35.8(6)
B122 Mo12 C114 C115 -166.7(5)
B123 Mo12 C114 C115 -117.1(6)
S11 Mo12 C114 C115 77.2(4)
S12 Mo12 C114 C115 151.4(4)
Mo11 Mo12 C114 C115 124.6(5)
B124 Mo12 C114 C119 -141.3(9)
C115 Mo12 C114 C119 -120.9(11)
C113 Mo12 C114 C119 122.1(11)
C112 Mo12 C114 C119 160.1(10)
C111 Mo12 C114 C119 -158.8(10)
B126 Mo12 C114 C119 -85.1(10)
B122 Mo12 C114 C119 72.4(10)
B123 Mo12 C114 C119 122.0(9)
S11 Mo12 C114 C119 -43.6(9)
S12 Mo12 C114 C119 30.6(9)
Mo11 Mo12 C114 C119 3.8(12)
C112 C111 C115 C114 -0.8(8)
C116 C111 C115 C114 174.3(7)
Mo12 C111 C115 C114 -64.3(5)
C112 C111 C115 C120 -176.7(7)
C116 C111 C115 C120 -1.6(12)
Mo12 C111 C115 C120 119.8(8)
C112 C111 C115 Mo12 63.5(5)
C116 C111 C115 Mo12 -121.4(7)
C113 C114 C115 C111 0.8(8)
C119 C114 C115 C111 -176.7(8)
Mo12 C114 C115 C111 65.2(5)
C113 C114 C115 C120 176.8(7)
C119 C114 C115 C120 -0.7(13)
Mo12 C114 C115 C120 -118.8(7)
C113 C114 C115 Mo12 -64.4(5)
C119 C114 C115 Mo12 118.1(8)
B124 Mo12 C115 C111 54.6(5)
C114 Mo12 C115 C111 -114.8(6)
C113 Mo12 C115 C111 -78.4(5)
C112 Mo12 C115 C111 -36.6(4)
B126 Mo12 C115 C111 92.7(5)
B122 Mo12 C115 C111 -89.6(8)
B123 Mo12 C115 C111 -3.7(7)
S11 Mo12 C115 C111 136.7(4)
S12 Mo12 C115 C111 -151.5(4)
Mo11 Mo12 C115 C111 118.4(4)
B124 Mo12 C115 C114 169.5(5)
C113 Mo12 C115 C114 36.5(5)
C112 Mo12 C115 C114 78.3(5)
C111 Mo12 C115 C114 114.8(6)
B126 Mo12 C115 C114 -152.5(5)
B122 Mo12 C115 C114 25.2(9)
B123 Mo12 C115 C114 111.2(6)
S11 Mo12 C115 C114 -108.5(4)
S12 Mo12 C115 C114 -36.7(5)
Mo11 Mo12 C115 C114 -126.8(5)
B124 Mo12 C115 C120 -69.4(9)
C114 Mo12 C115 C120 121.2(10)
C113 Mo12 C115 C120 157.6(9)
C112 Mo12 C115 C120 -160.6(9)
C111 Mo12 C115 C120 -124.0(10)
B126 Mo12 C115 C120 -31.3(8)
B122 Mo12 C115 C120 146.4(8)
B123 Mo12 C115 C120 -127.7(8)
S11 Mo12 C115 C120 12.7(8)
S12 Mo12 C115 C120 84.5(8)
Mo11 Mo12 C115 C120 -5.6(11)
B124 Mo12 S11 B126 20.5(4)
C114 Mo12 S11 B126 -131.7(4)
C115 Mo12 S11 B126 -96.7(4)
C113 Mo12 S11 B126 -143.8(4)
C112 Mo12 S11 B126 -84.2(6)
C111 Mo12 S11 B126 -69.8(4)
B122 Mo12 S11 B126 104.4(4)
B123 Mo12 S11 B126 58.2(4)
S12 Mo12 S11 B126 135.4(3)
Mo11 Mo12 S11 B126 72.8(3)
B124 Mo12 S11 Mo11 -52.4(3)
C114 Mo12 S11 Mo11 155.5(2)
C115 Mo12 S11 Mo11 -169.5(2)
C113 Mo12 S11 Mo11 143.4(3)
C112 Mo12 S11 Mo11 -157.1(5)
C111 Mo12 S11 Mo11 -142.6(2)
B126 Mo12 S11 Mo11 -72.8(3)
B122 Mo12 S11 Mo11 31.6(3)
B123 Mo12 S11 Mo11 -14.6(3)
S12 Mo12 S11 Mo11 62.54(8)
B124 Mo11 S11 B126 -20.0(4)
C105 Mo11 S11 B126 138.0(5)
C101 Mo11 S11 B126 136.5(4)
C103 Mo11 S11 B126 72.7(4)
C102 Mo11 S11 B126 104.8(4)
C104 Mo11 S11 B126 70.1(5)
B122 Mo11 S11 B126 -104.4(4)
B123 Mo11 S11 B126 -58.0(4)
S12 Mo11 S11 B126 -135.2(3)
Mo12 Mo11 S11 B126 -72.7(3)
B124 Mo11 S11 Mo12 52.6(2)
C105 Mo11 S11 Mo12 -149.3(3)
C101 Mo11 S11 Mo12 -150.8(2)
C103 Mo11 S11 Mo12 145.3(2)
C102 Mo11 S11 Mo12 177.5(2)
C104 Mo11 S11 Mo12 142.7(3)
B126 Mo11 S11 Mo12 72.7(3)
B122 Mo11 S11 Mo12 -31.8(3)
B123 Mo11 S11 Mo12 14.6(3)
S12 Mo11 S11 Mo12 -62.56(8)
B124 Mo12 S12 B122 -61.8(4)
C114 Mo12 S12 B122 122.2(4)
C115 Mo12 S12 B122 142.9(4)
C113 Mo12 S12 B122 87.0(4)
C112 Mo12 S12 B122 66.8(4)
C111 Mo12 S12 B122 103.7(5)
B126 Mo12 S12 B122 -104.7(4)
B123 Mo12 S12 B122 -18.3(4)
S11 Mo12 S12 B122 -135.0(3)
Mo11 Mo12 S12 B122 -72.5(3)
B124 Mo12 S12 Mo11 10.7(3)
C114 Mo12 S12 Mo11 -165.3(2)
C115 Mo12 S12 Mo11 -144.6(2)
C113 Mo12 S12 Mo11 159.5(2)
C112 Mo12 S12 Mo11 139.3(2)
C111 Mo12 S12 Mo11 176.2(4)
B126 Mo12 S12 Mo11 -32.3(3)
B122 Mo12 S12 Mo11 72.5(3)
B123 Mo12 S12 Mo11 54.2(2)
S11 Mo12 S12 Mo11 -62.57(8)
B124 Mo11 S12 B122 62.3(4)
C105 Mo11 S12 B122 -78.0(4)
C101 Mo11 S12 B122 -113.5(4)
C103 Mo11 S12 B122 -121.6(5)
C102 Mo11 S12 B122 -140.1(4)
C104 Mo11 S12 B122 -64.5(4)
B126 Mo11 S12 B122 105.2(4)
B123 Mo11 S12 B122 18.6(4)
S11 Mo11 S12 B122 135.5(3)
Mo12 Mo11 S12 B122 73.0(3)
B124 Mo11 S12 Mo12 -10.7(3)
C105 Mo11 S12 Mo12 -151.08(19)
C101 Mo11 S12 Mo12 173.48(19)
C103 Mo11 S12 Mo12 165.4(4)
C102 Mo11 S12 Mo12 146.9(2)
C104 Mo11 S12 Mo12 -137.6(3)
B126 Mo11 S12 Mo12 32.1(3)
B122 Mo11 S12 Mo12 -73.0(3)
B123 Mo11 S12 Mo12 -54.4(2)
S11 Mo11 S12 Mo12 62.45(8)
Mo12 S12 B122 B123 35.5(6)
Mo11 S12 B122 B123 -36.2(6)
Mo12 S12 B122 Mo11 71.67(19)
Mo11 S12 B122 Mo12 -71.67(19)
B124 Mo11 B122 B123 28.7(5)
C105 Mo11 B122 B123 -99.9(4)
C101 Mo11 B122 B123 -131.1(4)
C103 Mo11 B122 B123 -66.8(6)
C102 Mo11 B122 B123 -129.8(5)
C104 Mo11 B122 B123 -68.1(4)
B126 Mo11 B122 B123 62.7(5)
S11 Mo11 B122 B123 108.7(4)
S12 Mo11 B122 B123 152.8(5)
Mo12 Mo11 B122 B123 76.4(4)
B124 Mo11 B122 S12 -124.1(4)
C105 Mo11 B122 S12 107.3(3)
C101 Mo11 B122 S12 76.1(3)
C103 Mo11 B122 S12 140.4(4)
C102 Mo11 B122 S12 77.3(6)
C104 Mo11 B122 S12 139.0(3)
B126 Mo11 B122 S12 -90.1(4)
B123 Mo11 B122 S12 -152.8(5)
S11 Mo11 B122 S12 -44.1(3)
Mo12 Mo11 B122 S12 -76.5(3)
B124 Mo11 B122 Mo12 -47.6(3)
C105 Mo11 B122 Mo12 -176.3(3)
C101 Mo11 B122 Mo12 152.5(2)
C103 Mo11 B122 Mo12 -143.2(4)
C102 Mo11 B122 Mo12 153.8(4)
C104 Mo11 B122 Mo12 -144.5(2)
B126 Mo11 B122 Mo12 -13.7(4)
B123 Mo11 B122 Mo12 -76.4(4)
S11 Mo11 B122 Mo12 32.3(3)
S12 Mo11 B122 Mo12 76.5(3)
B124 Mo12 B122 B123 -29.0(4)
C114 Mo12 B122 B123 136.0(4)
C115 Mo12 B122 B123 119.7(7)
C113 Mo12 B122 B123 110.0(4)
C112 Mo12 B122 B123 75.3(4)
C111 Mo12 B122 B123 64.0(5)
B126 Mo12 B122 B123 -62.8(5)
S11 Mo12 B122 B123 -108.8(4)
S12 Mo12 B122 B123 -153.3(5)
Mo11 Mo12 B122 B123 -76.4(4)
B124 Mo12 B122 S12 124.3(4)
C114 Mo12 B122 S12 -70.7(4)
C115 Mo12 B122 S12 -87.0(7)
C113 Mo12 B122 S12 -96.7(3)
C112 Mo12 B122 S12 -131.3(3)
C111 Mo12 B122 S12 -142.7(3)
B126 Mo12 B122 S12 90.6(4)
B123 Mo12 B122 S12 153.3(5)
S11 Mo12 B122 S12 44.5(3)
Mo11 Mo12 B122 S12 76.9(3)
B124 Mo12 B122 Mo11 47.4(3)
C114 Mo12 B122 Mo11 -147.6(2)
C115 Mo12 B122 Mo11 -163.9(5)
C113 Mo12 B122 Mo11 -173.5(3)
C112 Mo12 B122 Mo11 151.8(2)
C111 Mo12 B122 Mo11 140.4(3)
B126 Mo12 B122 Mo11 13.7(4)
B123 Mo12 B122 Mo11 76.4(4)
S11 Mo12 B122 Mo11 -32.3(3)
S12 Mo12 B122 Mo11 -76.9(3)
S12 B122 B123 B124 0.7(9)
Mo11 B122 B123 B124 -35.6(4)
Mo12 B122 B123 B124 36.2(4)
S12 B122 B123 Mo11 36.3(6)
Mo12 B122 B123 Mo11 71.8(2)
S12 B122 B123 Mo12 -35.5(6)
Mo11 B122 B123 Mo12 -71.8(2)
B124 Mo11 B123 B122 -141.0(6)
C105 Mo11 B123 B122 83.3(4)
C101 Mo11 B123 B122 73.6(5)
C103 Mo11 B123 B122 142.9(4)
C102 Mo11 B123 B122 125.2(6)
C104 Mo11 B123 B122 117.8(4)
B126 Mo11 B123 B122 -124.0(5)
S11 Mo11 B123 B122 -88.0(4)
S12 Mo11 B123 B122 -18.8(4)
Mo12 Mo11 B123 B122 -73.4(4)
C105 Mo11 B123 B124 -135.7(4)
C101 Mo11 B123 B124 -145.5(4)
C103 Mo11 B123 B124 -76.1(4)
C102 Mo11 B123 B124 -93.8(6)
C104 Mo11 B123 B124 -101.2(4)
B126 Mo11 B123 B124 17.0(5)
B122 Mo11 B123 B124 141.0(6)
S11 Mo11 B123 B124 52.9(4)
S12 Mo11 B123 B124 122.2(4)
Mo12 Mo11 B123 B124 67.6(4)
B124 Mo11 B123 Mo12 -67.6(4)
C105 Mo11 B123 Mo12 156.7(2)
C101 Mo11 B123 Mo12 146.9(3)
C103 Mo11 B123 Mo12 -143.7(2)
C102 Mo11 B123 Mo12 -161.4(4)
C104 Mo11 B123 Mo12 -168.8(2)
B126 Mo11 B123 Mo12 -50.6(3)
B122 Mo11 B123 Mo12 73.4(4)
S11 Mo11 B123 Mo12 -14.7(3)
S12 Mo11 B123 Mo12 54.58(16)
B124 Mo12 B123 B122 140.4(6)
C114 Mo12 B123 B122 -77.0(6)
C115 Mo12 B123 B122 -136.5(5)
C113 Mo12 B123 B122 -77.1(4)
C112 Mo12 B123 B122 -108.8(4)
C111 Mo12 B123 B122 -138.7(4)
B126 Mo12 B123 B122 123.8(4)
S11 Mo12 B123 B122 87.7(4)
S12 Mo12 B123 B122 18.4(4)
Mo11 Mo12 B123 B122 73.0(4)
C114 Mo12 B123 B124 142.5(5)
C115 Mo12 B123 B124 83.1(6)
C113 Mo12 B123 B124 142.5(4)
C112 Mo12 B123 B124 110.8(4)
C111 Mo12 B123 B124 80.9(4)
B126 Mo12 B123 B124 -16.6(4)
B122 Mo12 B123 B124 -140.4(6)
S11 Mo12 B123 B124 -52.7(4)
S12 Mo12 B123 B124 -122.0(4)
Mo11 Mo12 B123 B124 -67.4(4)
B124 Mo12 B123 Mo11 67.4(4)
C114 Mo12 B123 Mo11 -150.1(4)
C115 Mo12 B123 Mo11 150.5(4)
C113 Mo12 B123 Mo11 -150.1(2)
C112 Mo12 B123 Mo11 178.2(3)
C111 Mo12 B123 Mo11 148.2(2)
B126 Mo12 B123 Mo11 50.8(3)
B122 Mo12 B123 Mo11 -73.0(4)
S11 Mo12 B123 Mo11 14.7(3)
S12 Mo12 B123 Mo11 -54.60(16)
Mo12 S11 B126 B124 -36.4(6)
Mo11 S11 B126 B124 35.3(6)
Mo11 S11 B126 Mo12 71.7(2)
Mo12 S11 B126 Mo11 -71.7(2)
C114 Mo12 B126 B124 -143.9(5)
C115 Mo12 B126 B124 -123.7(5)
C113 Mo12 B126 B124 -105.0(9)
C112 Mo12 B126 B124 -67.4(6)
C111 Mo12 B126 B124 -88.0(5)
B122 Mo12 B126 B124 57.5(6)
B123 Mo12 B126 B124 19.3(5)
S11 Mo12 B126 B124 148.3(6)
S12 Mo12 B126 B124 104.1(5)
Mo11 Mo12 B126 B124 71.2(4)
B124 Mo12 B126 S11 -148.3(6)
C114 Mo12 B126 S11 67.8(4)
C115 Mo12 B126 S11 88.0(3)
C113 Mo12 B126 S11 106.8(8)
C112 Mo12 B126 S11 144.4(3)
C111 Mo12 B126 S11 123.7(3)
B122 Mo12 B126 S11 -90.8(4)
B123 Mo12 B126 S11 -129.0(3)
S12 Mo12 B126 S11 -44.1(3)
Mo11 Mo12 B126 S11 -77.1(3)
B124 Mo12 B126 Mo11 -71.2(4)
C114 Mo12 B126 Mo11 144.9(3)
C115 Mo12 B126 Mo11 165.1(3)
C113 Mo12 B126 Mo11 -176.1(7)
C112 Mo12 B126 Mo11 -138.5(3)
C111 Mo12 B126 Mo11 -159.1(2)
B122 Mo12 B126 Mo11 -13.7(4)
B123 Mo12 B126 Mo11 -51.9(3)
S11 Mo12 B126 Mo11 77.1(3)
S12 Mo12 B126 Mo11 33.0(3)
C105 Mo11 B126 B124 82.0(8)
C101 Mo11 B126 B124 141.1(5)
C103 Mo11 B126 B124 94.3(5)
C102 Mo11 B126 B124 129.2(5)
C104 Mo11 B126 B124 67.1(5)
B122 Mo11 B126 B124 -58.1(6)
B123 Mo11 B126 B124 -19.8(5)
S11 Mo11 B126 B124 -149.0(6)
S12 Mo11 B126 B124 -104.8(5)
Mo12 Mo11 B126 B124 -71.9(4)
B124 Mo11 B126 S11 149.0(6)
C105 Mo11 B126 S11 -129.0(6)
C101 Mo11 B126 S11 -69.9(5)
C103 Mo11 B126 S11 -116.7(3)
C102 Mo11 B126 S11 -81.8(3)
C104 Mo11 B126 S11 -143.8(3)
B122 Mo11 B126 S11 90.9(4)
B123 Mo11 B126 S11 129.2(3)
S12 Mo11 B126 S11 44.2(3)
Mo12 Mo11 B126 S11 77.2(3)
B124 Mo11 B126 Mo12 71.9(4)
C105 Mo11 B126 Mo12 153.8(5)
C101 Mo11 B126 Mo12 -147.0(3)
C103 Mo11 B126 Mo12 166.2(3)
C102 Mo11 B126 Mo12 -158.9(2)
C104 Mo11 B126 Mo12 139.0(2)
B122 Mo11 B126 Mo12 13.8(4)
B123 Mo11 B126 Mo12 52.1(3)
S11 Mo11 B126 Mo12 -77.2(3)
S12 Mo11 B126 Mo12 -32.9(3)
S11 B126 B124 B123 1.0(12)
Mo12 B126 B124 B123 -37.5(7)
Mo11 B126 B124 B123 38.5(7)
S11 B126 B124 Mo11 -37.5(6)
Mo12 B126 B124 Mo11 -75.9(3)
S11 B126 B124 Mo12 38.4(6)
Mo11 B126 B124 Mo12 75.9(3)
B122 B123 B124 B126 -0.9(11)
Mo11 B123 B124 B126 -39.2(8)
Mo12 B123 B124 B126 38.0(8)
B122 B123 B124 Mo11 38.3(5)
Mo12 B123 B124 Mo11 77.2(3)
B122 B123 B124 Mo12 -38.9(5)
Mo11 B123 B124 Mo12 -77.2(3)
C105 Mo11 B124 B126 -143.9(4)
C101 Mo11 B124 B126 -100.6(8)
C103 Mo11 B124 B126 -89.2(5)
C102 Mo11 B124 B126 -67.2(6)
C104 Mo11 B124 B126 -124.9(5)
B122 Mo11 B124 B126 127.6(5)
B123 Mo11 B124 B126 153.7(7)
S11 Mo11 B124 B126 21.1(4)
S12 Mo11 B124 B126 89.0(5)
Mo12 Mo11 B124 B126 77.7(5)
C105 Mo11 B124 B123 62.5(5)
C101 Mo11 B124 B123 105.7(7)
C103 Mo11 B124 B123 117.1(4)
C102 Mo11 B124 B123 139.1(4)
C104 Mo11 B124 B123 81.4(4)
B126 Mo11 B124 B123 -153.7(7)
B122 Mo11 B124 B123 -26.1(4)
S11 Mo11 B124 B123 -132.5(4)
S12 Mo11 B124 B123 -64.6(4)
Mo12 Mo11 B124 B123 -75.9(4)
C105 Mo11 B124 Mo12 138.4(3)
C101 Mo11 B124 Mo12 -178.4(6)
C103 Mo11 B124 Mo12 -166.9(3)
C102 Mo11 B124 Mo12 -144.9(2)
C104 Mo11 B124 Mo12 157.4(2)
B126 Mo11 B124 Mo12 -77.7(5)
B122 Mo11 B124 Mo12 49.8(3)
B123 Mo11 B124 Mo12 75.9(4)
S11 Mo11 B124 Mo12 -56.6(2)
S12 Mo11 B124 Mo12 11.3(3)
C114 Mo12 B124 B126 81.7(9)
C115 Mo12 B124 B126 68.4(5)
C113 Mo12 B124 B126 142.1(5)
C112 Mo12 B124 B126 130.6(5)
C111 Mo12 B124 B126 96.6(5)
B122 Mo12 B124 B126 -128.0(5)
B123 Mo12 B124 B126 -154.3(6)
S11 Mo12 B124 B126 -21.7(4)
S12 Mo12 B124 B126 -89.7(5)
Mo11 Mo12 B124 B126 -78.4(5)
C114 Mo12 B124 B123 -124.0(7)
C115 Mo12 B124 B123 -137.3(4)
C113 Mo12 B124 B123 -63.6(6)
C112 Mo12 B124 B123 -75.1(4)
C111 Mo12 B124 B123 -109.1(4)
B126 Mo12 B124 B123 154.3(6)
B122 Mo12 B124 B123 26.4(4)
S11 Mo12 B124 B123 132.7(4)
S12 Mo12 B124 B123 64.6(4)
Mo11 Mo12 B124 B123 75.9(4)
C114 Mo12 B124 Mo11 160.1(6)
C115 Mo12 B124 Mo11 146.7(2)
C113 Mo12 B124 Mo11 -139.5(4)
C112 Mo12 B124 Mo11 -151.1(2)
C111 Mo12 B124 Mo11 175.0(3)
B126 Mo12 B124 Mo11 78.4(5)
B122 Mo12 B124 Mo11 -49.6(3)
B123 Mo12 B124 Mo11 -75.9(4)
S11 Mo12 B124 Mo11 56.7(2)
S12 Mo12 B124 Mo11 -11.3(3)
B223 Mo21 C201 C205 99.5(6)
B225 Mo21 C201 C205 53.9(6)
C204 Mo21 C201 C205 -37.4(5)
C203 Mo21 C201 C205 -79.7(5)
C202 Mo21 C201 C205 -117.3(7)
B224 Mo21 C201 C205 141.8(6)
B221 Mo21 C201 C205 12.2(8)
S22 Mo21 C201 C205 -177.7(4)
S21 Mo21 C201 C205 -70.3(9)
Mo22 Mo21 C201 C205 114.6(5)
B223 Mo21 C201 C202 -143.3(6)
B225 Mo21 C201 C202 171.2(5)
C204 Mo21 C201 C202 79.9(5)
C203 Mo21 C201 C202 37.6(5)
C205 Mo21 C201 C202 117.3(7)
B224 Mo21 C201 C202 -100.9(5)
B221 Mo21 C201 C202 129.5(6)
S22 Mo21 C201 C202 -60.4(5)
S21 Mo21 C201 C202 47.0(9)
Mo22 Mo21 C201 C202 -128.1(5)
B223 Mo21 C201 C206 -21.5(11)
B225 Mo21 C201 C206 -67.1(11)
C204 Mo21 C201 C206 -158.4(12)
C203 Mo21 C201 C206 159.4(11)
C205 Mo21 C201 C206 -121.0(13)
C202 Mo21 C201 C206 121.7(12)
B224 Mo21 C201 C206 20.9(11)
B221 Mo21 C201 C206 -108.8(10)
S22 Mo21 C201 C206 61.3(11)
S21 Mo21 C201 C206 168.7(8)
Mo22 Mo21 C201 C206 -6.3(13)
C205 C201 C202 C203 -0.3(9)
C206 C201 C202 C203 174.2(8)
Mo21 C201 C202 C203 -63.5(5)
C205 C201 C202 C207 -177.5(8)
C206 C201 C202 C207 -3.0(13)
Mo21 C201 C202 C207 119.3(8)
C205 C201 C202 Mo21 63.2(5)
C206 C201 C202 Mo21 -122.3(8)
B223 Mo21 C202 C203 159.6(5)
B225 Mo21 C202 C203 100.4(8)
C204 Mo21 C202 C203 37.9(5)
C205 Mo21 C202 C203 79.2(5)
C201 Mo21 C202 C203 115.6(7)
B224 Mo21 C202 C203 -160.9(5)
B221 Mo21 C202 C203 13.2(9)
S22 Mo21 C202 C203 -116.8(5)
S21 Mo21 C202 C203 -43.3(5)
Mo22 Mo21 C202 C203 -129.9(5)
B223 Mo21 C202 C201 43.9(6)
B225 Mo21 C202 C201 -15.3(9)
C204 Mo21 C202 C201 -77.8(5)
C203 Mo21 C202 C201 -115.6(7)
C205 Mo21 C202 C201 -36.4(5)
B224 Mo21 C202 C201 83.5(5)
B221 Mo21 C202 C201 -102.5(8)
S22 Mo21 C202 C201 127.6(4)
S21 Mo21 C202 C201 -158.9(4)
Mo22 Mo21 C202 C201 114.5(5)
B223 Mo21 C202 C207 -79.0(11)
B225 Mo21 C202 C207 -138.2(10)
C204 Mo21 C202 C207 159.3(11)
C203 Mo21 C202 C207 121.4(12)
C205 Mo21 C202 C207 -159.4(11)
C201 Mo21 C202 C207 -123.0(12)
B224 Mo21 C202 C207 -39.4(10)
B221 Mo21 C202 C207 134.6(10)
S22 Mo21 C202 C207 4.7(10)
S21 Mo21 C202 C207 78.1(10)
Mo22 Mo21 C202 C207 -8.5(13)
C201 C202 C203 C204 0.0(8)
C207 C202 C203 C204 177.2(8)
Mo21 C202 C203 C204 -63.8(5)
C201 C202 C203 C208 -176.2(8)
C207 C202 C203 C208 1.1(13)
Mo21 C202 C203 C208 120.0(8)
C201 C202 C203 Mo21 63.8(5)
C207 C202 C203 Mo21 -118.9(8)
B223 Mo21 C203 C202 -39.7(10)
B225 Mo21 C203 C202 -127.7(6)
C204 Mo21 C203 C202 -115.9(7)
C205 Mo21 C203 C202 -78.8(5)
C201 Mo21 C203 C202 -37.8(5)
B224 Mo21 C203 C202 26.0(7)
B221 Mo21 C203 C202 -172.7(5)
S22 Mo21 C203 C202 70.3(5)
S21 Mo21 C203 C202 145.9(5)
Mo22 Mo21 C203 C202 124.2(5)
B223 Mo21 C203 C204 76.2(10)
B225 Mo21 C203 C204 -11.8(7)
C205 Mo21 C203 C204 37.1(5)
C201 Mo21 C203 C204 78.1(5)
C202 Mo21 C203 C204 115.9(7)
B224 Mo21 C203 C204 142.0(5)
B221 Mo21 C203 C204 -56.7(6)
S22 Mo21 C203 C204 -173.8(4)
S21 Mo21 C203 C204 -98.2(5)
Mo22 Mo21 C203 C204 -119.8(5)
B223 Mo21 C203 C208 -163.6(10)
B225 Mo21 C203 C208 108.5(8)
C204 Mo21 C203 C208 120.2(10)
C205 Mo21 C203 C208 157.3(9)
C201 Mo21 C203 C208 -161.7(9)
C202 Mo21 C203 C208 -123.9(10)
B224 Mo21 C203 C208 -97.8(9)
B221 Mo21 C203 C208 63.5(9)
S22 Mo21 C203 C208 -53.6(8)
S21 Mo21 C203 C208 22.0(8)
Mo22 Mo21 C203 C208 0.4(11)
C202 C203 C204 C205 0.3(8)
C208 C203 C204 C205 176.6(8)
Mo21 C203 C204 C205 -64.2(5)
C202 C203 C204 C222 -177.5(7)
C208 C203 C204 C222 -1.2(13)
Mo21 C203 C204 C222 117.9(8)
C202 C203 C204 Mo21 64.6(5)
C208 C203 C204 Mo21 -119.2(8)
B223 Mo21 C204 C205 -26.8(7)
B225 Mo21 C204 C205 -71.8(5)
C203 Mo21 C204 C205 116.3(7)
C201 Mo21 C204 C205 37.0(5)
C202 Mo21 C204 C205 78.9(5)
B224 Mo21 C204 C205 35.4(9)
B221 Mo21 C204 C205 -113.4(5)
S22 Mo21 C204 C205 126.4(5)
S21 Mo21 C204 C205 -155.7(4)
Mo22 Mo21 C204 C205 -112.5(5)
B223 Mo21 C204 C203 -143.1(6)
B225 Mo21 C204 C203 172.0(5)
C205 Mo21 C204 C203 -116.3(7)
C201 Mo21 C204 C203 -79.2(5)
C202 Mo21 C204 C203 -37.3(5)
B224 Mo21 C204 C203 -80.9(9)
B221 Mo21 C204 C203 130.3(5)
S22 Mo21 C204 C203 10.1(7)
S21 Mo21 C204 C203 88.0(5)
Mo22 Mo21 C204 C203 131.3(4)
B223 Mo21 C204 C222 95.5(9)
B225 Mo21 C204 C222 50.5(8)
C203 Mo21 C204 C222 -121.4(9)
C205 Mo21 C204 C222 122.3(9)
C201 Mo21 C204 C222 159.4(8)
C202 Mo21 C204 C222 -158.8(8)
B224 Mo21 C204 C222 157.7(8)
B221 Mo21 C204 C222 8.9(8)
S22 Mo21 C204 C222 -111.3(7)
S21 Mo21 C204 C222 -33.4(7)
Mo22 Mo21 C204 C222 9.8(9)
C202 C201 C205 C204 0.5(9)
C206 C201 C205 C204 -174.0(8)
Mo21 C201 C205 C204 63.9(5)
C202 C201 C205 C210 174.9(8)
C206 C201 C205 C210 0.4(13)
Mo21 C201 C205 C210 -121.7(8)
C202 C201 C205 Mo21 -63.4(5)
C206 C201 C205 Mo21 122.1(8)
C203 C204 C205 C201 -0.5(8)
C222 C204 C205 C201 177.3(7)
Mo21 C204 C205 C201 -64.5(5)
C203 C204 C205 C210 -175.0(7)
C222 C204 C205 C210 2.8(13)
Mo21 C204 C205 C210 121.0(8)
C203 C204 C205 Mo21 64.0(5)
C222 C204 C205 Mo21 -118.2(8)
B223 Mo21 C205 C201 -84.0(6)
B225 Mo21 C205 C201 -131.7(6)
C204 Mo21 C205 C201 116.3(7)
C203 Mo21 C205 C201 78.6(6)
C202 Mo21 C205 C201 37.1(5)
B224 Mo21 C205 C201 -45.7(6)
B221 Mo21 C205 C201 -171.8(5)
S22 Mo21 C205 C201 4.1(8)
S21 Mo21 C205 C201 149.5(5)
Mo22 Mo21 C205 C201 -119.0(5)
B223 Mo21 C205 C204 159.7(6)
B225 Mo21 C205 C204 112.0(5)
C203 Mo21 C205 C204 -37.7(4)
C201 Mo21 C205 C204 -116.3(7)
C202 Mo21 C205 C204 -79.2(5)
B224 Mo21 C205 C204 -162.0(5)
B221 Mo21 C205 C204 71.8(5)
S22 Mo21 C205 C204 -112.2(5)
S21 Mo21 C205 C204 33.1(6)
Mo22 Mo21 C205 C204 124.7(4)
B223 Mo21 C205 C210 39.3(10)
B225 Mo21 C205 C210 -8.4(9)
C204 Mo21 C205 C210 -120.4(11)
C203 Mo21 C205 C210 -158.1(10)
C201 Mo21 C205 C210 123.3(11)
C202 Mo21 C205 C210 160.4(10)
B224 Mo21 C205 C210 77.6(9)
B221 Mo21 C205 C210 -48.6(9)
S22 Mo21 C205 C210 127.4(8)
S21 Mo21 C205 C210 -87.3(9)
Mo22 Mo21 C205 C210 4.3(11)
B225 Mo21 Mo22 B223 60.0(5)
C204 Mo21 Mo22 B223 110.8(6)
C203 Mo21 Mo22 B223 -170.8(6)
C205 Mo21 Mo22 B223 44.5(6)
C201 Mo21 Mo22 B223 -18.8(6)
C202 Mo21 Mo22 B223 -89.7(7)
B224 Mo21 Mo22 B223 -52.1(5)
B221 Mo21 Mo22 B223 111.9(5)
S22 Mo21 Mo22 B223 -105.4(4)
S21 Mo21 Mo22 B223 163.5(4)
B223 Mo21 Mo22 C215 78.5(8)
B225 Mo21 Mo22 C215 138.5(7)
C204 Mo21 Mo22 C215 -170.7(7)
C203 Mo21 Mo22 C215 -92.3(8)
C205 Mo21 Mo22 C215 123.0(7)
C201 Mo21 Mo22 C215 59.7(8)
C202 Mo21 Mo22 C215 -11.2(8)
B224 Mo21 Mo22 C215 26.4(7)
B221 Mo21 Mo22 C215 -169.6(7)
S22 Mo21 Mo22 C215 -26.9(6)
S21 Mo21 Mo22 C215 -117.9(6)
B223 Mo21 Mo22 B225 -60.0(5)
C204 Mo21 Mo22 B225 50.8(5)
C203 Mo21 Mo22 B225 129.2(6)
C205 Mo21 Mo22 B225 -15.5(5)
C201 Mo21 Mo22 B225 -78.8(6)
C202 Mo21 Mo22 B225 -149.7(6)
B224 Mo21 Mo22 B225 -112.1(5)
B221 Mo21 Mo22 B225 51.9(5)
S22 Mo21 Mo22 B225 -165.4(3)
S21 Mo21 Mo22 B225 103.5(3)
B223 Mo21 Mo22 C211 162.7(7)
B225 Mo21 Mo22 C211 -137.3(6)
C204 Mo21 Mo22 C211 -86.6(6)
C203 Mo21 Mo22 C211 -8.1(7)
C205 Mo21 Mo22 C211 -152.8(7)
C201 Mo21 Mo22 C211 143.9(7)
C202 Mo21 Mo22 C211 73.0(7)
B224 Mo21 Mo22 C211 110.6(6)
B221 Mo21 Mo22 C211 -85.4(6)
S22 Mo21 Mo22 C211 57.3(5)
S21 Mo21 Mo22 C211 -33.8(5)
B223 Mo21 Mo22 C214 9.0(6)
B225 Mo21 Mo22 C214 69.0(6)
C204 Mo21 Mo22 C214 119.7(6)
C203 Mo21 Mo22 C214 -161.8(6)
C205 Mo21 Mo22 C214 53.5(6)
C201 Mo21 Mo22 C214 -9.8(6)
C202 Mo21 Mo22 C214 -80.7(7)
B224 Mo21 Mo22 C214 -43.1(6)
B221 Mo21 Mo22 C214 120.9(6)
S22 Mo21 Mo22 C214 -96.4(5)
S21 Mo21 Mo22 C214 172.5(5)
B223 Mo21 Mo22 C212 -117.4(6)
B225 Mo21 Mo22 C212 -57.4(5)
C204 Mo21 Mo22 C212 -6.7(6)
C203 Mo21 Mo22 C212 71.8(6)
C205 Mo21 Mo22 C212 -72.9(6)
C201 Mo21 Mo22 C212 -136.2(6)
C202 Mo21 Mo22 C212 152.9(7)
B224 Mo21 Mo22 C212 -169.5(5)
B221 Mo21 Mo22 C212 -5.5(5)
S22 Mo21 Mo22 C212 137.2(4)
S21 Mo21 Mo22 C212 46.1(4)
B223 Mo21 Mo22 C213 -51.8(6)
B225 Mo21 Mo22 C213 8.2(5)
C204 Mo21 Mo22 C213 59.0(6)
C203 Mo21 Mo22 C213 137.5(6)
C205 Mo21 Mo22 C213 -7.3(6)
C201 Mo21 Mo22 C213 -70.6(6)
C202 Mo21 Mo22 C213 -141.5(6)
B224 Mo21 Mo22 C213 -103.9(5)
B221 Mo21 Mo22 C213 60.1(5)
S22 Mo21 Mo22 C213 -157.2(4)
S21 Mo21 Mo22 C213 111.8(4)
B223 Mo21 Mo22 B224 52.1(5)
B225 Mo21 Mo22 B224 112.1(5)
C204 Mo21 Mo22 B224 162.9(5)
C203 Mo21 Mo22 B224 -118.7(6)
C205 Mo21 Mo22 B224 96.6(5)
C201 Mo21 Mo22 B224 33.3(6)
C202 Mo21 Mo22 B224 -37.6(6)
B221 Mo21 Mo22 B224 164.0(5)
S22 Mo21 Mo22 B224 -53.3(3)
S21 Mo21 Mo22 B224 -144.3(3)
B223 Mo21 Mo22 B221 -111.9(5)
B225 Mo21 Mo22 B221 -51.9(5)
C204 Mo21 Mo22 B221 -1.1(5)
C203 Mo21 Mo22 B221 77.3(6)
C205 Mo21 Mo22 B221 -67.4(5)
C201 Mo21 Mo22 B221 -130.7(5)
C202 Mo21 Mo22 B221 158.4(6)
B224 Mo21 Mo22 B221 -164.0(5)
S22 Mo21 Mo22 B221 142.7(3)
S21 Mo21 Mo22 B221 51.6(3)
B223 Mo21 Mo22 S22 105.4(4)
B225 Mo21 Mo22 S22 165.4(3)
C204 Mo21 Mo22 S22 -143.9(4)
C203 Mo21 Mo22 S22 -65.4(5)
C205 Mo21 Mo22 S22 149.9(4)
C201 Mo21 Mo22 S22 86.6(4)
C202 Mo21 Mo22 S22 15.7(5)
B224 Mo21 Mo22 S22 53.3(3)
B221 Mo21 Mo22 S22 -142.7(3)
S21 Mo21 Mo22 S22 -91.08(10)
B223 Mo21 Mo22 S21 -163.5(4)
B225 Mo21 Mo22 S21 -103.5(3)
C204 Mo21 Mo22 S21 -52.8(4)
C203 Mo21 Mo22 S21 25.7(5)
C205 Mo21 Mo22 S21 -119.0(4)
C201 Mo21 Mo22 S21 177.7(4)
C202 Mo21 Mo22 S21 106.7(5)
B224 Mo21 Mo22 S21 144.3(3)
B221 Mo21 Mo22 S21 -51.6(3)
S22 Mo21 Mo22 S21 91.08(10)
B223 Mo22 C211 C212 -87.6(9)
C215 Mo22 C211 C212 -113.8(7)
B225 Mo22 C211 C212 4.7(8)
C214 Mo22 C211 C212 -75.6(5)
C213 Mo22 C211 C212 -35.7(5)
B224 Mo22 C211 C212 -147.3(5)
B221 Mo22 C211 C212 52.0(6)
S22 Mo22 C211 C212 169.4(4)
S21 Mo22 C211 C212 93.1(4)
Mo21 Mo22 C211 C212 121.7(5)
B223 Mo22 C211 C215 26.2(11)
B225 Mo22 C211 C215 118.5(7)
C214 Mo22 C211 C215 38.2(5)
C212 Mo22 C211 C215 113.8(7)
C213 Mo22 C211 C215 78.1(6)
B224 Mo22 C211 C215 -33.5(7)
B221 Mo22 C211 C215 165.8(6)
S22 Mo22 C211 C215 -76.8(5)
S21 Mo22 C211 C215 -153.1(5)
Mo21 Mo22 C211 C215 -124.5(5)
B223 Mo22 C211 C216 151.8(10)
C215 Mo22 C211 C216 125.6(12)
B225 Mo22 C211 C216 -116.0(10)
C214 Mo22 C211 C216 163.8(11)
C212 Mo22 C211 C216 -120.6(11)
C213 Mo22 C211 C216 -156.4(11)
B224 Mo22 C211 C216 92.1(10)
B221 Mo22 C211 C216 -68.6(10)
S22 Mo22 C211 C216 48.8(10)
S21 Mo22 C211 C216 -27.5(10)
Mo21 Mo22 C211 C216 1.1(13)
C215 C211 C212 C213 0.8(8)
C216 C211 C212 C213 -174.3(8)
Mo22 C211 C212 C213 64.0(6)
C215 C211 C212 C217 177.2(8)
C216 C211 C212 C217 2.2(13)
Mo22 C211 C212 C217 -119.5(8)
C215 C211 C212 Mo22 -63.3(5)
C216 C211 C212 Mo22 121.7(8)
B223 Mo22 C212 C213 18.8(8)
C215 Mo22 C212 C213 -78.4(6)
B225 Mo22 C212 C213 65.0(6)
C211 Mo22 C212 C213 -118.0(7)
C214 Mo22 C212 C213 -35.8(6)
B224 Mo22 C212 C213 -49.7(10)
B221 Mo22 C212 C213 106.2(6)
S22 Mo22 C212 C213 -134.2(5)
S21 Mo22 C212 C213 149.0(5)
Mo21 Mo22 C212 C213 110.7(6)
B223 Mo22 C212 C211 136.8(6)
C215 Mo22 C212 C211 39.6(5)
B225 Mo22 C212 C211 -177.0(5)
C214 Mo22 C212 C211 82.2(5)
C213 Mo22 C212 C211 118.0(7)
B224 Mo22 C212 C211 68.3(9)
B221 Mo22 C212 C211 -135.8(5)
S22 Mo22 C212 C211 -16.2(6)
S21 Mo22 C212 C211 -93.0(4)
Mo21 Mo22 C212 C211 -131.3(4)
B223 Mo22 C212 C217 -102.6(10)
C215 Mo22 C212 C217 160.3(10)
B225 Mo22 C212 C217 -56.3(9)
C211 Mo22 C212 C217 120.7(10)
C214 Mo22 C212 C217 -157.1(10)
C213 Mo22 C212 C217 -121.3(11)
B224 Mo22 C212 C217 -171.1(9)
B221 Mo22 C212 C217 -15.2(9)
S22 Mo22 C212 C217 104.5(9)
S21 Mo22 C212 C217 27.7(9)
Mo21 Mo22 C212 C217 -10.6(11)
C211 C212 C213 C214 -0.4(9)
C217 C212 C213 C214 -176.9(8)
Mo22 C212 C213 C214 62.7(6)
C211 C212 C213 C218 175.3(8)
C217 C212 C213 C218 -1.2(13)
Mo22 C212 C213 C218 -121.6(9)
C211 C212 C213 Mo22 -63.1(5)
C217 C212 C213 Mo22 120.4(8)
B223 Mo22 C213 C214 75.5(7)
C215 Mo22 C213 C214 -38.0(6)
B225 Mo22 C213 C214 122.4(6)
C211 Mo22 C213 C214 -81.3(6)
C212 Mo22 C213 C214 -118.1(8)
B224 Mo22 C213 C214 37.1(7)
B221 Mo22 C213 C214 163.1(6)
S22 Mo22 C213 C214 -18.9(9)
S21 Mo22 C213 C214 -158.1(5)
Mo21 Mo22 C213 C214 115.7(5)
B223 Mo22 C213 C212 -166.4(6)
C215 Mo22 C213 C212 80.1(6)
B225 Mo22 C213 C212 -119.5(6)
C211 Mo22 C213 C212 36.8(5)
C214 Mo22 C213 C212 118.1(8)
B224 Mo22 C213 C212 155.2(5)
B221 Mo22 C213 C212 -78.8(6)
S22 Mo22 C213 C212 99.2(7)
S21 Mo22 C213 C212 -40.1(6)
Mo21 Mo22 C213 C212 -126.2(5)
B223 Mo22 C213 C218 -46.1(10)
C215 Mo22 C213 C218 -159.6(11)
B225 Mo22 C213 C218 0.8(10)
C211 Mo22 C213 C218 157.1(11)
C214 Mo22 C213 C218 -121.6(12)
C212 Mo22 C213 C218 120.3(12)
B224 Mo22 C213 C218 -84.5(10)
B221 Mo22 C213 C218 41.5(10)
S22 Mo22 C213 C218 -140.5(8)
S21 Mo22 C213 C218 80.3(10)
Mo21 Mo22 C213 C218 -5.9(12)
C212 C213 C214 C215 -0.2(9)
C218 C213 C214 C215 -175.8(8)
Mo22 C213 C214 C215 62.7(5)
C212 C213 C214 C219 175.3(8)
C218 C213 C214 C219 -0.4(14)
Mo22 C213 C214 C219 -121.8(9)
C212 C213 C214 Mo22 -62.9(6)
C218 C213 C214 Mo22 121.5(9)
B223 Mo22 C214 C213 -108.1(6)
C215 Mo22 C214 C213 116.7(7)
B225 Mo22 C214 C213 -62.3(6)
C211 Mo22 C214 C213 77.8(6)
C212 Mo22 C214 C213 36.2(5)
B224 Mo22 C214 C213 -150.1(6)
B221 Mo22 C214 C213 -23.5(8)
S22 Mo22 C214 C213 170.1(5)
S21 Mo22 C214 C213 48.4(10)
Mo21 Mo22 C214 C213 -115.3(5)
B223 Mo22 C214 C215 135.2(6)
B225 Mo22 C214 C215 -179.0(5)
C211 Mo22 C214 C215 -38.9(5)
C212 Mo22 C214 C215 -80.5(5)
C213 Mo22 C214 C215 -116.7(7)
B224 Mo22 C214 C215 93.2(5)
B221 Mo22 C214 C215 -140.2(6)
S22 Mo22 C214 C215 53.4(5)
S21 Mo22 C214 C215 -68.4(9)
Mo21 Mo22 C214 C215 128.0(5)
B223 Mo22 C214 C219 15.5(12)
C215 Mo22 C214 C219 -119.7(13)
B225 Mo22 C214 C219 61.3(12)
C211 Mo22 C214 C219 -158.6(12)
C212 Mo22 C214 C219 159.8(12)
C213 Mo22 C214 C219 123.6(13)
B224 Mo22 C214 C219 -26.5(12)
B221 Mo22 C214 C219 100.1(11)
S22 Mo22 C214 C219 -66.3(12)
S21 Mo22 C214 C219 172.0(9)
Mo21 Mo22 C214 C219 8.3(14)
C213 C214 C215 C211 0.6(9)
C219 C214 C215 C211 -174.9(8)
Mo22 C214 C215 C211 65.4(5)
C213 C214 C215 C220 176.7(8)
C219 C214 C215 C220 1.2(14)
Mo22 C214 C215 C220 -118.5(9)
C213 C214 C215 Mo22 -64.8(6)
C219 C214 C215 Mo22 119.7(8)
C212 C211 C215 C214 -0.8(8)
C216 C211 C215 C214 173.9(8)
Mo22 C211 C215 C214 -65.7(5)
C212 C211 C215 C220 -177.2(8)
C216 C211 C215 C220 -2.5(14)
Mo22 C211 C215 C220 118.0(8)
C212 C211 C215 Mo22 64.8(5)
C216 C211 C215 Mo22 -120.5(9)
B223 Mo22 C215 C214 -51.5(6)
B225 Mo22 C215 C214 1.6(8)
C211 Mo22 C215 C214 114.6(7)
C212 Mo22 C215 C214 76.4(5)
C213 Mo22 C215 C214 35.9(5)
B224 Mo22 C215 C214 -91.0(5)
B221 Mo22 C215 C214 86.4(10)
S22 Mo22 C215 C214 -135.3(5)
S21 Mo22 C215 C214 151.0(4)
Mo21 Mo22 C215 C214 -112.8(6)
B223 Mo22 C215 C211 -166.1(5)
B225 Mo22 C215 C211 -113.1(7)
C214 Mo22 C215 C211 -114.6(7)
C212 Mo22 C215 C211 -38.2(5)
C213 Mo22 C215 C211 -78.7(5)
B224 Mo22 C215 C211 154.4(5)
B221 Mo22 C215 C211 -28.2(11)
S22 Mo22 C215 C211 110.0(5)
S21 Mo22 C215 C211 36.4(6)
Mo21 Mo22 C215 C211 132.6(5)
B223 Mo22 C215 C220 74.8(13)
B225 Mo22 C215 C220 127.9(12)
C211 Mo22 C215 C220 -119.1(15)
C214 Mo22 C215 C220 126.3(14)
C212 Mo22 C215 C220 -157.2(14)
C213 Mo22 C215 C220 162.2(13)
B224 Mo22 C215 C220 35.3(13)
B221 Mo22 C215 C220 -147.3(11)
S22 Mo22 C215 C220 -9.0(12)
S21 Mo22 C215 C220 -82.7(12)
Mo21 Mo22 C215 C220 13.5(16)
B223 Mo22 S21 B221 58.8(5)
C215 Mo22 S21 B221 -142.7(4)
B225 Mo22 S21 B221 19.6(4)
C211 Mo22 S21 B221 -121.6(4)
C214 Mo22 S21 B221 -96.1(8)
C212 Mo22 S21 B221 -85.6(4)
C213 Mo22 S21 B221 -64.0(4)
B224 Mo22 S21 B221 103.0(4)
S22 Mo22 S21 B221 134.3(3)
Mo21 Mo22 S21 B221 72.9(3)
B223 Mo22 S21 Mo21 -14.1(4)
C215 Mo22 S21 Mo21 144.5(3)
B225 Mo22 S21 Mo21 -53.3(3)
C211 Mo22 S21 Mo21 165.5(2)
C214 Mo22 S21 Mo21 -168.9(7)
C212 Mo22 S21 Mo21 -158.5(2)
C213 Mo22 S21 Mo21 -136.8(3)
B224 Mo22 S21 Mo21 30.2(3)
B221 Mo22 S21 Mo21 -72.9(3)
S22 Mo22 S21 Mo21 61.41(7)
B223 Mo21 S21 B221 -59.6(5)
B225 Mo21 S21 B221 -20.0(4)
C204 Mo21 S21 B221 81.3(4)
C203 Mo21 S21 B221 117.5(4)
C205 Mo21 S21 B221 62.5(4)
C201 Mo21 S21 B221 109.5(7)
C202 Mo21 S21 B221 141.2(4)
B224 Mo21 S21 B221 -104.0(4)
S22 Mo21 S21 B221 -134.9(3)
Mo22 Mo21 S21 B221 -73.8(3)
B223 Mo21 S21 Mo22 14.2(4)
B225 Mo21 S21 Mo22 53.8(3)
C204 Mo21 S21 Mo22 155.07(18)
C203 Mo21 S21 Mo22 -168.6(2)
C205 Mo21 S21 Mo22 136.3(3)
C201 Mo21 S21 Mo22 -176.7(6)
C202 Mo21 S21 Mo22 -145.0(2)
B224 Mo21 S21 Mo22 -30.2(3)
B221 Mo21 S21 Mo22 73.8(3)
S22 Mo21 S21 Mo22 -61.07(7)
B223 Mo22 S22 B224 -20.9(4)
C215 Mo22 S22 B224 94.4(4)
B225 Mo22 S22 B224 -59.9(4)
C211 Mo22 S22 B224 130.2(4)
C214 Mo22 S22 B224 66.0(4)
C212 Mo22 S22 B224 139.8(4)
C213 Mo22 S22 B224 78.1(6)
B221 Mo22 S22 B224 -104.0(4)
S21 Mo22 S22 B224 -134.3(3)
Mo21 Mo22 S22 B224 -72.6(3)
B223 Mo22 S22 Mo21 51.7(3)
C215 Mo22 S22 Mo21 167.0(3)
B225 Mo22 S22 Mo21 12.7(3)
C211 Mo22 S22 Mo21 -157.2(2)
C214 Mo22 S22 Mo21 138.7(3)
C212 Mo22 S22 Mo21 -147.5(3)
C213 Mo22 S22 Mo21 150.7(5)
B224 Mo22 S22 Mo21 72.6(3)
B221 Mo22 S22 Mo21 -31.3(3)
S21 Mo22 S22 Mo21 -61.65(6)
B223 Mo21 S22 B224 21.1(4)
B225 Mo21 S22 B224 60.4(4)
C204 Mo21 S22 B224 -138.6(4)
C203 Mo21 S22 B224 -132.4(4)
C205 Mo21 S22 B224 -71.2(5)
C201 Mo21 S22 B224 -68.6(4)
C202 Mo21 S22 B224 -99.2(4)
B221 Mo21 S22 B224 104.8(4)
S21 Mo21 S22 B224 134.7(3)
Mo22 Mo21 S22 B224 73.3(3)
B223 Mo21 S22 Mo22 -52.1(3)
B225 Mo21 S22 Mo22 -12.8(3)
C204 Mo21 S22 Mo22 148.1(3)
C203 Mo21 S22 Mo22 154.4(2)
C205 Mo21 S22 Mo22 -144.5(4)
C201 Mo21 S22 Mo22 -141.9(3)
C202 Mo21 S22 Mo22 -172.4(2)
B224 Mo21 S22 Mo22 -73.3(3)
B221 Mo21 S22 Mo22 31.5(3)
S21 Mo21 S22 Mo22 61.41(6)
Mo22 S21 B221 B225 -35.6(6)
Mo21 S21 B221 B225 36.1(6)
Mo22 S21 B221 Mo21 -71.76(16)
Mo21 S21 B221 Mo22 71.76(16)
B223 Mo21 B221 B225 -24.3(5)
C204 Mo21 B221 B225 106.1(5)
C203 Mo21 B221 B225 135.5(5)
C205 Mo21 B221 B225 72.7(5)
C201 Mo21 B221 B225 65.5(7)
C202 Mo21 B221 B225 127.2(7)
B224 Mo21 B221 B225 -59.2(6)
S22 Mo21 B221 B225 -105.2(4)
S21 Mo21 B221 B225 -150.0(6)
Mo22 Mo21 B221 B225 -73.3(4)
B223 Mo21 B221 S21 125.6(4)
B225 Mo21 B221 S21 150.0(6)
C204 Mo21 B221 S21 -103.9(3)
C203 Mo21 B221 S21 -74.5(3)
C205 Mo21 B221 S21 -137.3(3)
C201 Mo21 B221 S21 -144.5(4)
C202 Mo21 B221 S21 -82.9(7)
B224 Mo21 B221 S21 90.8(4)
S22 Mo21 B221 S21 44.8(3)
Mo22 Mo21 B221 S21 76.6(3)
B223 Mo21 B221 Mo22 49.0(3)
B225 Mo21 B221 Mo22 73.3(4)
C204 Mo21 B221 Mo22 179.4(3)
C203 Mo21 B221 Mo22 -151.2(2)
C205 Mo21 B221 Mo22 146.1(2)
C201 Mo21 B221 Mo22 138.8(4)
C202 Mo21 B221 Mo22 -159.5(5)
B224 Mo21 B221 Mo22 14.2(4)
S22 Mo21 B221 Mo22 -31.8(3)
S21 Mo21 B221 Mo22 -76.6(2)
B223 Mo22 B221 B225 24.2(5)
C215 Mo22 B221 B225 -118.5(9)
C211 Mo22 B221 B225 -137.2(4)
C214 Mo22 B221 B225 -62.8(6)
C212 Mo22 B221 B225 -109.9(5)
C213 Mo22 B221 B225 -76.1(5)
B224 Mo22 B221 B225 58.7(5)
S22 Mo22 B221 B225 104.9(4)
S21 Mo22 B221 B225 150.5(6)
Mo21 Mo22 B221 B225 72.9(4)
B223 Mo22 B221 S21 -126.3(4)
C215 Mo22 B221 S21 91.1(9)
B225 Mo22 B221 S21 -150.5(6)
C211 Mo22 B221 S21 72.4(4)
C214 Mo22 B221 S21 146.7(3)
C212 Mo22 B221 S21 99.6(3)
C213 Mo22 B221 S21 133.5(3)
B224 Mo22 B221 S21 -91.7(4)
S22 Mo22 B221 S21 -45.6(3)
Mo21 Mo22 B221 S21 -77.6(3)
B223 Mo22 B221 Mo21 -48.7(3)
C215 Mo22 B221 Mo21 168.7(7)
B225 Mo22 B221 Mo21 -72.9(4)
C211 Mo22 B221 Mo21 150.0(2)
C214 Mo22 B221 Mo21 -135.7(3)
C212 Mo22 B221 Mo21 177.2(3)
C213 Mo22 B221 Mo21 -148.9(3)
B224 Mo22 B221 Mo21 -14.1(4)
S22 Mo22 B221 Mo21 32.0(3)
S21 Mo22 B221 Mo21 77.6(3)
B225 Mo21 B223 B224 -149.5(7)
C204 Mo21 B223 B224 142.9(4)
C203 Mo21 B223 B224 94.4(8)
C205 Mo21 B223 B224 127.6(5)
C201 Mo21 B223 B224 92.8(5)
C202 Mo21 B223 B224 68.9(5)
B221 Mo21 B223 B224 -127.6(5)
S22 Mo21 B223 B224 -21.8(4)
S21 Mo21 B223 B224 -91.5(5)
Mo22 Mo21 B223 B224 -76.8(4)
C204 Mo21 B223 B225 -67.6(6)
C203 Mo21 B223 B225 -116.1(8)
C205 Mo21 B223 B225 -82.9(5)
C201 Mo21 B223 B225 -117.7(5)
C202 Mo21 B223 B225 -141.6(4)
B224 Mo21 B223 B225 149.5(7)
B221 Mo21 B223 B225 21.9(4)
S22 Mo21 B223 B225 127.6(4)
S21 Mo21 B223 B225 57.9(4)
Mo22 Mo21 B223 B225 72.7(4)
B225 Mo21 B223 Mo22 -72.7(4)
C204 Mo21 B223 Mo22 -140.3(3)
C203 Mo21 B223 Mo22 171.2(6)
C205 Mo21 B223 Mo22 -155.6(3)
C201 Mo21 B223 Mo22 169.6(3)
C202 Mo21 B223 Mo22 145.7(3)
B224 Mo21 B223 Mo22 76.8(4)
B221 Mo21 B223 Mo22 -50.8(3)
S22 Mo21 B223 Mo22 54.9(2)
S21 Mo21 B223 Mo22 -14.8(4)
C215 Mo22 B223 B224 -70.2(5)
B225 Mo22 B223 B224 149.5(7)
C211 Mo22 B223 B224 -87.3(8)
C214 Mo22 B223 B224 -97.7(5)
C212 Mo22 B223 B224 -141.3(5)
C213 Mo22 B223 B224 -130.6(5)
B221 Mo22 B223 B224 127.7(5)
S22 Mo22 B223 B224 21.8(4)
S21 Mo22 B223 B224 91.9(5)
Mo21 Mo22 B223 B224 77.1(4)
C215 Mo22 B223 B225 140.3(4)
C211 Mo22 B223 B225 123.2(8)
C214 Mo22 B223 B225 112.9(5)
C212 Mo22 B223 B225 69.2(6)
C213 Mo22 B223 B225 79.9(5)
B224 Mo22 B223 B225 -149.5(7)
B221 Mo22 B223 B225 -21.8(4)
S22 Mo22 B223 B225 -127.7(4)
S21 Mo22 B223 B225 -57.5(4)
Mo21 Mo22 B223 B225 -72.3(4)
C215 Mo22 B223 Mo21 -147.4(3)
B225 Mo22 B223 Mo21 72.3(4)
C211 Mo22 B223 Mo21 -164.4(6)
C214 Mo22 B223 Mo21 -174.8(4)
C212 Mo22 B223 Mo21 141.6(3)
C213 Mo22 B223 Mo21 152.3(3)
B224 Mo22 B223 Mo21 -77.1(4)
B221 Mo22 B223 Mo21 50.5(3)
S22 Mo22 B223 Mo21 -55.4(2)
S21 Mo22 B223 Mo21 14.8(4)
B225 B223 B224 S22 0.3(12)
Mo21 B223 B224 S22 38.2(6)
Mo22 B223 B224 S22 -37.8(6)
B225 B223 B224 Mo21 -37.9(7)
Mo22 B223 B224 Mo21 -76.0(3)
B225 B223 B224 Mo22 38.0(7)
Mo21 B223 B224 Mo22 76.0(3)
Mo22 S22 B224 B223 36.2(6)
Mo21 S22 B224 B223 -36.3(6)
Mo22 S22 B224 Mo21 72.52(17)
Mo21 S22 B224 Mo22 -72.52(17)
B225 Mo21 B224 B223 22.3(5)
C204 Mo21 B224 B223 -88.5(8)
C203 Mo21 B224 B223 -140.4(5)
C205 Mo21 B224 B223 -65.7(6)
C201 Mo21 B224 B223 -90.0(5)
C202 Mo21 B224 B223 -125.5(5)
B221 Mo21 B224 B223 57.8(6)
S22 Mo21 B224 B223 148.0(6)
S21 Mo21 B224 B223 102.7(5)
Mo22 Mo21 B224 B223 72.0(5)
B223 Mo21 B224 S22 -148.0(6)
B225 Mo21 B224 S22 -125.7(3)
C204 Mo21 B224 S22 123.5(6)
C203 Mo21 B224 S22 71.6(4)
C205 Mo21 B224 S22 146.4(3)
C201 Mo21 B224 S22 122.1(3)
C202 Mo21 B224 S22 86.6(3)
B221 Mo21 B224 S22 -90.2(4)
S21 Mo21 B224 S22 -45.2(3)
Mo22 Mo21 B224 S22 -75.9(2)
B223 Mo21 B224 Mo22 -72.0(5)
B225 Mo21 B224 Mo22 -49.7(3)
C204 Mo21 B224 Mo22 -160.6(5)
C203 Mo21 B224 Mo22 147.6(3)
C205 Mo21 B224 Mo22 -137.7(3)
C201 Mo21 B224 Mo22 -162.0(3)
C202 Mo21 B224 Mo22 162.5(3)
B221 Mo21 B224 Mo22 -14.2(4)
S22 Mo21 B224 Mo22 75.9(2)
S21 Mo21 B224 Mo22 30.7(3)
C215 Mo22 B224 B223 121.4(6)
B225 Mo22 B224 B223 -22.2(5)
C211 Mo22 B224 B223 140.8(5)
C214 Mo22 B224 B223 85.1(5)
C212 Mo22 B224 B223 96.9(8)
C213 Mo22 B224 B223 65.2(6)
B221 Mo22 B224 B223 -57.3(6)
S22 Mo22 B224 B223 -148.2(6)
S21 Mo22 B224 B223 -102.4(5)
Mo21 Mo22 B224 B223 -71.4(5)
B223 Mo22 B224 S22 148.2(6)
C215 Mo22 B224 S22 -90.5(4)
B225 Mo22 B224 S22 126.0(3)
C211 Mo22 B224 S22 -71.0(4)
C214 Mo22 B224 S22 -126.8(3)
C212 Mo22 B224 S22 -114.9(7)
C213 Mo22 B224 S22 -146.7(3)
B221 Mo22 B224 S22 90.8(4)
S21 Mo22 B224 S22 45.8(3)
Mo21 Mo22 B224 S22 76.7(2)
B223 Mo22 B224 Mo21 71.4(5)
C215 Mo22 B224 Mo21 -167.2(3)
B225 Mo22 B224 Mo21 49.3(3)
C211 Mo22 B224 Mo21 -147.7(3)
C214 Mo22 B224 Mo21 156.5(3)
C212 Mo22 B224 Mo21 168.4(6)
C213 Mo22 B224 Mo21 136.6(3)
B221 Mo22 B224 Mo21 14.1(4)
S22 Mo22 B224 Mo21 -76.7(2)
S21 Mo22 B224 Mo21 -30.9(3)
S21 B221 B225 B223 -0.4(12)
Mo21 B221 B225 B223 37.3(6)
Mo22 B221 B225 B223 -37.3(6)
S21 B221 B225 Mo21 -37.7(6)
Mo22 B221 B225 Mo21 -74.6(2)
S21 B221 B225 Mo22 36.9(6)
Mo21 B221 B225 Mo22 74.6(2)
B224 B223 B225 B221 0.0(13)
Mo21 B223 B225 B221 -39.5(7)
Mo22 B223 B225 B221 39.5(7)
B224 B223 B225 Mo21 39.5(7)
Mo22 B223 B225 Mo21 79.0(3)
B224 B223 B225 Mo22 -39.5(7)
Mo21 B223 B225 Mo22 -79.0(3)
B223 Mo21 B225 B221 146.6(7)
C204 Mo21 B225 B221 -79.6(5)
C203 Mo21 B225 B221 -72.5(6)
C205 Mo21 B225 B221 -112.9(5)
C201 Mo21 B225 B221 -140.5(4)
C202 Mo21 B225 B221 -130.9(6)
B224 Mo21 B225 B221 126.5(5)
S22 Mo21 B225 B221 89.3(4)
S21 Mo21 B225 B221 20.1(4)
Mo22 Mo21 B225 B221 76.1(4)
C204 Mo21 B225 B223 133.9(4)
C203 Mo21 B225 B223 140.9(5)
C205 Mo21 B225 B223 100.6(5)
C201 Mo21 B225 B223 73.0(5)
C202 Mo21 B225 B223 82.5(7)
B224 Mo21 B225 B223 -20.0(5)
B221 Mo21 B225 B223 -146.6(7)
S22 Mo21 B225 B223 -57.3(4)
S21 Mo21 B225 B223 -126.4(4)
Mo22 Mo21 B225 B223 -70.4(4)
B223 Mo21 B225 Mo22 70.4(4)
C204 Mo21 B225 Mo22 -155.7(2)
C203 Mo21 B225 Mo22 -148.6(4)
C205 Mo21 B225 Mo22 171.0(3)
C201 Mo21 B225 Mo22 143.4(2)
C202 Mo21 B225 Mo22 153.0(5)
B224 Mo21 B225 Mo22 50.4(3)
B221 Mo21 B225 Mo22 -76.1(4)
S22 Mo21 B225 Mo22 13.2(3)
S21 Mo21 B225 Mo22 -56.00(18)
B223 Mo22 B225 B221 -146.6(6)
C215 Mo22 B225 B221 137.4(5)
C211 Mo22 B225 B221 74.9(6)
C214 Mo22 B225 B221 138.4(4)
C212 Mo22 B225 B221 77.7(5)
C213 Mo22 B225 B221 108.6(5)
B224 Mo22 B225 B221 -126.6(5)
S22 Mo22 B225 B221 -89.4(4)
S21 Mo22 B225 B221 -19.8(4)
Mo21 Mo22 B225 B221 -76.2(4)
C215 Mo22 B225 B223 -76.0(7)
C211 Mo22 B225 B223 -138.6(5)
C214 Mo22 B225 B223 -75.1(5)
C212 Mo22 B225 B223 -135.8(4)
C213 Mo22 B225 B223 -104.9(5)
B224 Mo22 B225 B223 20.0(5)
B221 Mo22 B225 B223 146.6(6)
S22 Mo22 B225 B223 57.1(4)
S21 Mo22 B225 B223 126.7(4)
Mo21 Mo22 B225 B223 70.4(4)
B223 Mo22 B225 Mo21 -70.4(4)
C215 Mo22 B225 Mo21 -146.4(4)
C211 Mo22 B225 Mo21 151.1(4)
C214 Mo22 B225 Mo21 -145.4(3)
C212 Mo22 B225 Mo21 153.9(2)
C213 Mo22 B225 Mo21 -175.2(3)
B224 Mo22 B225 Mo21 -50.4(3)
B221 Mo22 B225 Mo21 76.2(4)
S22 Mo22 B225 Mo21 -13.2(3)
S21 Mo22 B225 Mo21 56.39(18)
